data_7711922
loop_
_publ_author_name
'Sullivan, Meghan G.'
'Sokolow, Gregory E.'
'Jensen, Eric T.'
'Crawley, Matthew R.'
'MacMillan, Samantha N.'
'Cook, Timothy R.'

_publ_section_title
;
 Altering the solubility of metal-organic polyhedra <i>via</i> pendant
 functionalization of Cp<sub>3</sub>Zr<sub>3</sub>O(OH)<sub>3</sub> nodes.
;
_journal_issue 2
_journal_name_full 'Dalton transactions (Cambridge, England : 2003)'
_journal_page_first 338
_journal_page_last 346
_journal_paper_doi 10.1039/d2dt03401h
_journal_volume 52
_journal_year 2023
_chemical_formula_moiety 'C148 H118 F15 O40 Zr12, C159 H129 F15 O40 Zr12, 8(Cl), C3 N O, 46[C3H7NO]'
_chemical_formula_sum 'C310 H247 Cl8 F30 N O81 Zr24'
_chemical_formula_weight 8324.95
_space_group_crystal_system monoclinic
_space_group_IT_number 15
_space_group_name_Hall '-C 2yc'
_space_group_name_H-M_alt 'C 1 2/c 1'
_atom_sites_solution_hydrogens mixed
_audit_creation_date 2022-12-01
_audit_creation_method
;
Olex2 1.5
(compiled 2022.04.07 svn.rca3783a0 for OlexSys, GUI svn.r6498)
;
_audit_update_record
;
2022-12-02 deposited with the CCDC.	2022-12-08 downloaded from the CCDC.
;
_cell_angle_alpha 90
_cell_angle_beta 94.9540(10)
_cell_angle_gamma 90
_cell_formula_units_Z 8
_cell_length_a 35.5390(7)
_cell_length_b 32.1758(3)
_cell_length_c 105.6671(10)
_cell_measurement_reflns_used 44160
_cell_measurement_temperature 101.6(5)
_cell_measurement_theta_max 51.2350
_cell_measurement_theta_min 2.0710
_cell_volume 120379(3)
_computing_cell_refinement 'CrysAlisPro 1.171.42.58a (Rigaku OD, 2022)'
_computing_data_collection 'CrysAlisPro 1.171.42.58a (Rigaku OD, 2022)'
_computing_data_reduction 'CrysAlisPro 1.171.42.58a (Rigaku OD, 2022)'
_computing_molecular_graphics 'Olex2 1.5 (Dolomanov et al., 2009)'
_computing_publication_material 'Olex2 1.5 (Dolomanov et al., 2009)'
_computing_structure_refinement 'XL  (Sheldrick, 2008)'
_computing_structure_solution 'SHELXT 2014/5 (Sheldrick, 2014)'
_diffrn_ambient_temperature 101.15
_diffrn_detector_area_resol_mean 10.0000
_diffrn_detector_type HyPix
_diffrn_measured_fraction_theta_full 0.729
_diffrn_measured_fraction_theta_max 0.729
_diffrn_measurement_details
;
List of Runs (angles in degrees, time in seconds):

  # Type    Start    End  Width  t~exp~   \w     \q     \k     \f   Frames
#--------------------------------------------------------------------------
  1  \f      0.00 184.00   0.25    1.25 -50.60 -53.63   0.00    --   736
  2  \f    184.00 328.00   0.25    1.25   0.00 -53.63  40.00    --   576
;
_diffrn_measurement_device 'four-circle diffractometer'
_diffrn_measurement_device_type 'XtaLAB Synergy, Dualflex, HyPix'
_diffrn_measurement_method '\f scans'
_diffrn_radiation_type CuK\a
_diffrn_radiation_wavelength 1.54184
_diffrn_reflns_av_R_equivalents 0.0587
_diffrn_reflns_av_unetI/netI 0.0700
_diffrn_reflns_Laue_measured_fraction_full 0.729
_diffrn_reflns_Laue_measured_fraction_max 0.729
_diffrn_reflns_limit_h_max 21
_diffrn_reflns_limit_h_min -23
_diffrn_reflns_limit_k_max 32
_diffrn_reflns_limit_k_min -32
_diffrn_reflns_limit_l_max 107
_diffrn_reflns_limit_l_min -107
_diffrn_reflns_number 129856
_diffrn_reflns_point_group_measured_fraction_full 0.729
_diffrn_reflns_point_group_measured_fraction_max 0.729
_diffrn_reflns_theta_full 51.834
_diffrn_reflns_theta_max 51.834
_diffrn_reflns_theta_min 2.080
_exptl_absorpt_coefficient_mu 4.020
_exptl_absorpt_correction_T_max 1.00000
_exptl_absorpt_correction_T_min 0.31944
_exptl_absorpt_correction_type multi-scan
_exptl_absorpt_process_details
;
CrysAlisPro 1.171.42.58a (Rigaku Oxford Diffraction, 2022)
Empirical absorption correction using spherical harmonics,
implemented in SCALE3 ABSPACK scaling algorithm.
;
_exptl_crystal_colour 'clear colourless'
_exptl_crystal_colour_lustre clear
_exptl_crystal_colour_primary colourless
_exptl_crystal_density_diffrn 0.919
_exptl_crystal_description block
_exptl_crystal_F_000 33024
_refine_diff_density_max 2.151
_refine_diff_density_min -0.638
_refine_diff_density_rms 0.124
_refine_ls_extinction_method none
_refine_ls_goodness_of_fit_ref 1.057
_refine_ls_hydrogen_treatment mixed
_refine_ls_matrix_type full
_refine_ls_number_parameters 3265
_refine_ls_number_reflns 48746
_refine_ls_number_restraints 3880
_refine_ls_restrained_S_all 1.027
_refine_ls_R_factor_all 0.1231
_refine_ls_R_factor_gt 0.1006
_refine_ls_shift/su_max 0.006
_refine_ls_shift/su_mean 0.000
_refine_ls_structure_factor_coef Fsqd
_refine_ls_weighting_details 'w=1/[\s^2^(Fo^2^)+(0.1890P)^2^+1183.7212P] where P=(Fo^2^+2Fc^2^)/3'
_refine_ls_weighting_scheme calc
_refine_ls_wR_factor_gt 0.2973
_refine_ls_wR_factor_ref 0.3179
_reflns_Friedel_coverage 0.000
_reflns_number_gt 33492
_reflns_number_total 48746
_reflns_threshold_expression 'I > 2\s(I)'
_cod_data_source_file d2dt03401h2.cif
_cod_data_source_block wit_exp_1837_auto
_cod_depositor_comments 'Adding full bibliography for 7711919--7711923.cif.'
_cod_original_cell_volume 120378(3)
_cod_database_code 7711922
_shelx_shelxl_version_number 2019/1
_shelx_space_group_comment
;
The symmetry employed for this shelxl refinement is uniquely defined
by the following loop, which should always be used as a source of
symmetry information in preference to the above space-group names.
They are only intended as comments.
;
_olex2_refinement_description
;
1. Fixed Uiso
 At 1.2 times of:
  All C(H) groups, H015 of O015, H011 of O011, H01E of O01E, H01F of O01F,
  H01P of O01P, H01W of O01W, H01Z of O01Z, H01G of O01G, H01X of O01X, H01Y of
  O01Y, H022 of O022, H01K of O01K, H023 of O023, H025 of O025, H02A of O02A,
  H01Q of O01Q, H028 of O028, H02I of O02I, H02J of O02J, H02C of O02C, H02S of
  O02S, H02O of O02O, H02Q of O02Q, H02U of O02U, All C(H,H) groups
 At 1.5 times of:
  H034 of O034, H02P of O02P
2. Restrained distances
 C14-C097
 1.49 with sigma of 0.02
 C50-C07L
 1.49 with sigma of 0.02
 C25-C0DJ
 1.6 with sigma of 0.02
 O02P-H02P
 0.87 with sigma of 0.01
 O034-H034
 0.87 with sigma of 0.01
 C06D-H034
 1.866797 with sigma of 0.02
 Zr0H-H034
 2.716117 with sigma of 0.02
 Zr0M-H02P
 2.816355 with sigma of 0.02
 C06A-H02P
 1.867112 with sigma of 0.02
3. Rigid bond restraints
 All non-hydrogen atoms
 with sigma for 1-2 distances of 0.01 and sigma for 1-3 distances of 0.01
4. Uiso/Uaniso restraints and constraints
All non-hydrogen atoms have similar U: within 2A with sigma of 0.04 and sigma
for terminal atoms of 0.08 within 2A
5. Others
 Sof(F0AJ)=Sof(F0B0)=Sof(F0CO)=1-FVAR(1)
 Sof(F7)=Sof(F8)=Sof(F9)=FVAR(1)
 Sof(F13)=Sof(F14)=Sof(F72)=1-FVAR(2)
 Sof(F10)=Sof(F11)=Sof(F12)=FVAR(2)
 Fixed Sof: F09D(0.5) F0BN(0.5) F0C0(0.5) C14(0.5) F1B(0.5) F1C(0.5) F1D(0.5)
 C1Y(0.5) C1Z(0.5) C22(0.5) H22(0.5) C23(0.5) H23(0.5) C25(0.5) C26(0.5)
 H26(0.5) C27(0.5) H27(0.5)
6.a Free rotating group:
 F2(F3,F4,C5,C6,C7,C8,C9,C10,C11), F1(F5,F6,C1,C2,C3,C4,C12,C13,C15), F7(F8,F9,
 C16,C17,C18,C19,C1A,C1B,C1C), F10(F11,F12,C1D,C1E,C1F,C1G,C1H,C1I,C1J),
 F15(F16,F17,C1K,C1L,C1M,C1N,C1O,C1P,C1Q), F18(F19,F1A,C1R,C1S,C1T,C1U,C1V,C1W,
 C1X), F1B(F1C,F1D,C1Y,C1Z,C22,C23,C25,C26,C27), F1H(F1I,F1J,C24,C2E,C2F,C2G,
 C2H,C2I,C2J)
6.b Ternary CH refined with riding coordinates:
 C09X(H09X), C0B2(H0B2), C0BF(H0BF), C0BU(H0BU), C0C3(H0C3)
6.c Secondary CH2 refined with riding coordinates:
 C07C(H07A,H07B), C07J(H07C,H07D), C085(H08A,H08B), C09H(H09B,H09C), C0A1(H0AA,
 H0AB), C0A4(H0AD,H0AE), C0BW(H0BA,H0BC), C0C7(H0CA,H0CB), C0CB(H0CE,H0CF),
 C0CD(H0CC,H0CD)
6.d Aromatic/amide H refined with riding coordinates:
 O011(H011), O015(H015), O01E(H01E), O01F(H01F), O01G(H01G), O01K(H01K),
 O01P(H01P), O01Q(H01Q), O01W(H01W), O01X(H01X), O01Y(H01Y), O01Z(H01Z),
 O022(H022), O023(H023), O025(H025), O028(H028), O02A(H02A), O02C(H02C),
 O02I(H02I), O02J(H02J), O02O(H02O), O02Q(H02Q), O02S(H02S), O02U(H02U),
 C039(H039), C03A(H03A), C03B(H03B), C03I(H03I), C03K(H03K), C03N(H03N),
 C03O(H03O), C03Q(H03Q), C03S(H03S), C03T(H03T), C03W(H03W), C03Y(H03Y),
 C041(H041), C046(H046), C04C(H04C), C04H(H04H), C04J(H04J), C04O(H04O),
 C04Q(H04Q), C04U(H04U), C04W(H04W), C04Z(H04Z), C050(H050), C051(H051),
 C052(H052), C055(H055), C05E(H05E), C05F(H05F), C05H(H05H), C05I(H05I),
 C05K(H05K), C05M(H05M), C05Q(H05Q), C05R(H05R), C05T(H05T), C074(H074),
 C05P(H05P), C06Q(H06Q), C072(H072), C05V(H05V), C05Z(H05Z), C061(H061),
 C063(H063), C065(H065), C067(H067), C069(H069), C06B(H06B), C09N(H09N),
 C07N(H07N), C0B1(H0B1), C0AF(H0AF), C06I(H06I), C06K(H06K), C06L(H06L),
 C06N(H06N), C06O(H06O), C06P(H06P), C06S(H06S), C06T(H06T), C06X(H06X),
 C06Y(H06Y), C06Z(H06Z), C071(H071), C073(H073), C075(H075), C076(H076),
 C077(H077), C078(H078), C079(H079), C07B(H07F), C07D(H07I), C07E(H07E),
 C07F(H07J), C07G(H07G), C07H(H07H), C07I(H07K), C07O(H07O), C07P(H07P),
 C07Q(H07Q), C07R(H07R), C07S(H07S), C07T(H07T), C07V(H07V), C07Z(H07Z),
 C080(H080), C081(H081), C086(H086), C08A(H08C), C08B(H08D), C08G(H08G),
 C08H(H08H), C08I(H08I), C08J(H08J), C08L(H08L), C08O(H08O), C08R(H08R),
 C08S(H08S), C08T(H08T), C08V(H08V), C05S(H05S), C0AB(H0AC), C0AK(H0AK),
 C08W(H08W), C08Y(H08Y), C08Z(H08Z), C090(H090), C091(H091), C093(H093),
 C096(H096), C0B9(H0B9), C088(H088), C056(H056), C0AW(H0AW), C09A(H09A),
 C09E(H09E), C09F(H09F), C09G(H09G), C09I(H09I), C09J(H09J), C09K(H09K),
 C09L(H09L), C09M(H09M), C09O(H09O), C09P(H09P), C09Q(H09Q), C09R(H09R),
 C09T(H09T), C09V(H09V), C09Y(H09Y), C09Z(H09Z), C0A0(H0A0), C0A3(H0A3),
 C0A8(H0A8), C0A9(H0A9), C0AE(H0AH), C0AG(H0AG), C0AI(H0AI), C0AL(H0AL),
 C0AO(H0AO), C0AP(H0AP), C0AX(H0AX), C0AZ(H0AZ), C0B4(H0B4), C0B6(H0B6),
 C0B7(H0B7), C0BB(H0BB), C0BD(H0BD), C0BE(H0BE), C0BH(H0BH), C0BI(H0BI),
 C0BJ(H0BJ), C0BL(H0BL), C0BP(H0BP), C0BR(H0BR), C0BX(H0BX), C0B5(H0B5),
 C0AY(H0AY), C0A5(H0A5), C0B8(H0B8), C0C1(H0C1), C276(H276), C57(H57),
 C0DK(H0DK), C196(H196), C0DV(H0DV), C0DY(H0DY), C7(H7), C8(H8), C10(H10),
 C11(H11), C3(H3), C4(H4), C13(H13), C15(H15), C18(H18), C19(H19), C1B(H1B),
 C1C(H1C), C1F(H1F), C1G(H1G), C1I(H1I), C1J(H1J), C1M(H1M), C1N(H1N), C1P(H1P),
  C1Q(H1Q), C1T(H1T), C1U(H1U), C1W(H1W), C1X(H1X), C22(H22), C23(H23),
 C26(H26), C27(H27), C2F(H2F), C2G(H2G), C2I(H2I), C2J(H2J)
6.e Fitted pentagon refined as free rotating group:
 C05T(C074,C05P,C06Q,C072), C06F(C09N,C07N,C0B1,C0AF), C08V(C05S,C0AB,C0AK,
 C05G), C0BX(C0B5,C0AY,C0A5,C0B8)
6.f Fitted hexagon refined as free rotating group:
 C096(C08Q,C0B9,C088,C056,C0AW), C0D6(C276,C57,C097,C0DK,C196)
;
_olex2_submission_special_instructions 'No special instructions were received'
_oxdiff_exptl_absorpt_empirical_details
;
Empirical correction (ABSPACK) includes:
- Absorption correction using spherical harmonics
- Frame scaling
;

loop_
_space_group_symop_operation_xyz
'x, y, z'
'-x, y, -z+1/2'
'x+1/2, y+1/2, z'
'-x+1/2, y+1/2, -z+1/2'
'-x, -y, -z'
'x, -y, z-1/2'
'-x+1/2, -y+1/2, -z'
'x+1/2, -y+1/2, z-1/2'

loop_
_atom_site_label
_atom_site_type_symbol
_atom_site_fract_x
_atom_site_fract_y
_atom_site_fract_z
_atom_site_U_iso_or_equiv
_atom_site_adp_type
_atom_site_occupancy
_atom_site_site_symmetry_order
_atom_site_calc_flag
_atom_site_refinement_flags_posn
_atom_site_refinement_flags_adp
_atom_site_refinement_flags_occupancy
_atom_site_disorder_assembly
_atom_site_disorder_group
Zr01 Zr 0.50986(5) -0.45264(4) 0.34622(2) 0.0632(5) Uani 1 1 d . U . . .
Zr02 Zr 0.45711(5) -0.41569(4) 0.36851(2) 0.0606(5) Uani 1 1 d . U . . .
Zr03 Zr 0.19831(5) 0.02480(4) 0.36688(2) 0.0637(5) Uani 1 1 d . U . . .
Zr04 Zr 0.24849(5) -0.27720(4) 0.27129(2) 0.0664(5) Uani 1 1 d . U . . .
Zr05 Zr 0.29384(5) -0.22412(4) 0.29532(2) 0.0663(5) Uani 1 1 d . U . . .
Zr06 Zr 0.14080(5) 0.05565(5) 0.38857(2) 0.0672(5) Uani 1 1 d . U . . .
Zr07 Zr 0.34295(5) -0.26678(5) 0.27291(2) 0.0701(5) Uani 1 1 d . U . . .
Zr08 Zr 0.18976(5) 0.12572(4) 0.37312(2) 0.0697(5) Uani 1 1 d . U . . .
Zr09 Zr 0.33863(5) -0.19269(4) 0.43992(2) 0.0732(5) Uani 1 1 d . U . . .
Zr0A Zr 0.37060(5) -0.15655(5) 0.46860(2) 0.0783(5) Uani 1 1 d . U . . .
Zr0B Zr 0.50571(5) 0.03120(4) 0.39014(2) 0.0694(5) Uani 1 1 d . U . . .
Zr0C Zr 0.14580(5) -0.43436(5) 0.36106(2) 0.0728(5) Uani 1 1 d . U . . .
Zr0D Zr 0.46549(5) -0.51836(4) 0.36460(2) 0.0741(5) Uani 1 1 d . U . . .
Zr0E Zr 0.50450(5) 0.13344(5) 0.39605(2) 0.0720(5) Uani 1 1 d . U . . .
Zr0F Zr 0.27783(5) -0.15921(5) 0.46021(2) 0.0819(6) Uani 1 1 d . U . . .
Zr0G Zr 0.54877(5) 0.06896(5) 0.41723(2) 0.0798(5) Uani 1 1 d . U . . .
Zr0H Zr 0.26194(5) 0.18008(5) 0.48102(2) 0.0857(6) Uani 1 1 d D U . . .
Zr0I Zr 0.35593(6) 0.18301(5) 0.48841(2) 0.0870(6) Uani 1 1 d . U . . .
Zr0J Zr 0.31583(6) 0.24687(5) 0.46625(2) 0.0878(6) Uani 1 1 d . U . . .
Zr0K Zr 0.10085(6) -0.47616(6) 0.33478(2) 0.0918(6) Uani 1 1 d . U . . .
Zr0L Zr 0.14909(6) -0.53707(5) 0.35593(2) 0.0924(6) Uani 1 1 d . U . . .
Zr0M Zr 0.36077(6) -0.61372(6) 0.26135(2) 0.1061(7) Uani 1 1 d D U . . .
Zr0N Zr 0.26608(6) -0.61565(6) 0.25984(2) 0.1035(7) Uani 1 1 d . U . . .
Zr0O Zr 0.31668(7) -0.67190(6) 0.28197(2) 0.1159(8) Uani 1 1 d . U . . .
Cl00 Cl 0.56509(14) -0.33665(12) 0.36797(4) 0.0812(14) Uani 1 1 d . . . . .
Cl1 Cl 0.52028(15) 0.11161(15) 0.35364(4) 0.0940(16) Uani 1 1 d . . . . .
Cl7 Cl 0.59063(15) -0.55623(13) 0.36455(5) 0.0888(16) Uani 1 1 d . . . . .
Cl3 Cl 0.70460(17) -0.18906(18) 0.47511(4) 0.113(2) Uani 1 1 d . . . . .
Cl2 Cl 0.13388(19) -0.5113(2) 0.39807(5) 0.131(2) Uani 1 1 d . . . . .
Cl4 Cl 0.18800(17) -0.15111(17) 0.27882(4) 0.114(2) Uani 1 1 d . . . . .
Cl5 Cl 0.2928(2) -0.2416(3) 0.23191(4) 0.159(3) Uani 1 1 d . . . . .
O00W O 0.3394(3) -0.2596(3) 0.30593(8) 0.068(3) Uani 1 1 d . U . . .
Cl6 Cl 0.2509(3) -0.2929(3) 0.44554(9) 0.202(4) Uani 1 1 d . . . . .
O00Y O 0.4375(3) -0.3823(3) 0.35104(8) 0.059(3) Uani 1 1 d . U . . .
O00Z O 0.2005(3) 0.1427(3) 0.39353(10) 0.073(3) Uani 1 1 d . U . . .
O010 O 0.3723(3) -0.2879(3) 0.29104(9) 0.071(3) Uani 1 1 d . U . . .
O011 O 0.2478(3) -0.2193(3) 0.28083(8) 0.066(2) Uani 1 1 d . U . . .
H011 H 0.231014 -0.196564 0.279102 0.080 Uiso 1 1 calc R U . . .
O012 O 0.2576(3) -0.2684(3) 0.30457(9) 0.071(3) Uani 1 1 d . U . . .
O013 O 0.2966(3) -0.2762(3) 0.28342(8) 0.0575(17) Uani 1 1 d . U . . .
O014 O 0.4726(4) -0.4066(3) 0.33626(8) 0.073(3) Uani 1 1 d . U . . .
O015 O 0.1430(3) 0.0167(3) 0.37243(8) 0.061(2) Uani 1 1 d . U . . .
H015 H 0.123534 -0.000421 0.368560 0.074 Uiso 1 1 calc R U . . .
O016 O 0.2060(4) -0.4514(4) 0.36366(10) 0.074(2) Uani 1 1 d . U . . .
O017 O 0.2150(3) -0.0132(3) 0.38358(9) 0.067(3) Uani 1 1 d . U . . .
O018 O 0.4462(3) 0.0483(3) 0.38722(9) 0.069(2) Uani 1 1 d . U . . .
O019 O 0.3358(4) -0.3339(3) 0.26985(9) 0.073(3) Uani 1 1 d . U . . .
O01A O 0.3015(4) -0.1503(3) 0.42838(9) 0.078(3) Uani 1 1 d . U . . .
O01B O 0.2686(4) -0.3401(3) 0.26894(9) 0.070(2) Uani 1 1 d . U . . .
O01C O 0.3826(4) -0.1467(3) 0.43609(9) 0.077(3) Uani 1 1 d . U . . .
O01D O 0.2602(3) -0.1288(3) 0.44204(9) 0.081(3) Uani 1 1 d . U . . .
O01E O 0.5110(3) -0.4096(3) 0.36175(8) 0.059(2) Uani 1 1 d . U . . .
H01E H 0.531116 -0.391926 0.364864 0.071 Uiso 1 1 calc R U . . .
O01F O 0.2930(3) -0.2594(3) 0.26028(8) 0.072(2) Uani 1 1 d . U . . .
H01F H 0.291113 -0.250319 0.251696 0.086 Uiso 1 1 calc R U . . .
O01G O 0.3192(4) -0.1759(3) 0.47522(9) 0.091(2) Uani 1 1 d . U . . .
H01G H 0.315315 -0.189065 0.483058 0.110 Uiso 1 1 calc R U . . .
O01H O 0.4831(3) 0.1493(3) 0.41436(10) 0.075(3) Uani 1 1 d . U . . .
O01I O 0.2829(4) 0.2159(4) 0.45067(10) 0.091(3) Uani 1 1 d . U . . .
O01J O 0.4002(3) -0.4396(3) 0.36701(10) 0.071(2) Uani 1 1 d . U . . .
O01K O 0.1337(3) 0.1112(3) 0.37725(9) 0.070(2) Uani 1 1 d . U . . .
H01K H 0.111018 0.125782 0.374717 0.084 Uiso 1 1 calc R U . . .
O01L O 0.5031(3) 0.0740(3) 0.40413(9) 0.069(2) Uani 1 1 d . U . . .
O01M O 0.3307(3) -0.1482(3) 0.45343(9) 0.072(2) Uani 1 1 d . U . . .
O01N O 0.2270(3) -0.3025(3) 0.28839(9) 0.070(2) Uani 1 1 d . U . . .
O01O O 0.4609(3) -0.4614(3) 0.35518(8) 0.060(2) Uani 1 1 d . U . . .
O01P O 0.3048(3) 0.1850(3) 0.49679(9) 0.085(2) Uani 1 1 d . U . . .
H01P H 0.301174 0.187528 0.505562 0.102 Uiso 1 1 calc R U . . .
O01Q O 0.5154(3) 0.0894(3) 0.38148(9) 0.071(3) Uani 1 1 d . U . . .
H01Q H 0.522778 0.094651 0.373194 0.085 Uiso 1 1 calc R U . . .
O01R O 0.4039(3) -0.1224(3) 0.45535(9) 0.075(3) Uani 1 1 d . U . . .
O01S O 0.2555(3) 0.0472(3) 0.37007(9) 0.069(2) Uani 1 1 d . U . . .
O01T O 0.5142(4) 0.0174(3) 0.42327(10) 0.079(3) Uani 1 1 d . U . . .
O01U O 0.2502(3) 0.1148(3) 0.37484(9) 0.070(2) Uani 1 1 d . U . . .
O01V O 0.1768(4) 0.0066(3) 0.39813(9) 0.077(3) Uani 1 1 d . U . . .
O01W O 0.3355(3) -0.2098(3) 0.28255(8) 0.070(2) Uani 1 1 d . U . . .
H01W H 0.347739 -0.184038 0.281436 0.084 Uiso 1 1 calc R U . . .
O01X O 0.1885(3) 0.0827(3) 0.35795(9) 0.070(3) Uani 1 1 d . U . . .
H01X H 0.184405 0.088306 0.349108 0.084 Uiso 1 1 calc R U . . .
O01Y O 0.0925(3) -0.4367(3) 0.35061(9) 0.076(2) Uani 1 1 d . U . . .
H01Y H 0.069882 -0.423291 0.352514 0.092 Uiso 1 1 calc R U . . .
O01Z O 0.2668(3) 0.2445(3) 0.47602(9) 0.088(2) Uani 1 1 d . U . . .
H01Z H 0.250543 0.266800 0.477816 0.105 Uiso 1 1 calc R U . . .
O020 O 0.5104(4) 0.1058(4) 0.42856(10) 0.083(3) Uani 1 1 d . U . . .
O021 O 0.4813(4) -0.4956(4) 0.33259(9) 0.085(3) Uani 1 1 d . U . . .
O022 O 0.2902(3) -0.2107(3) 0.44842(9) 0.081(2) Uani 1 1 d . U . . .
H022 H 0.276733 -0.236052 0.447293 0.098 Uiso 1 1 calc R U . . .
O023 O 0.3749(3) -0.2072(3) 0.45633(9) 0.085(2) Uani 1 1 d . U . . .
H023 H 0.389959 -0.231385 0.457806 0.102 Uiso 1 1 calc R U . . .
O024 O 0.3137(3) 0.1876(3) 0.47352(9) 0.0807(18) Uani 1 1 d . U . . .
O025 O 0.3126(4) -0.6237(3) 0.24863(11) 0.099(3) Uani 1 1 d . U . . .
H025 H 0.311807 -0.630306 0.239853 0.119 Uiso 1 1 calc R U . . .
O026 O 0.3886(4) 0.1744(4) 0.47237(11) 0.095(3) Uani 1 1 d . U . . .
O027 O 0.4059(4) -0.5086(3) 0.36448(10) 0.078(2) Uani 1 1 d . U . . .
O028 O 0.5191(3) -0.5052(3) 0.35825(9) 0.069(2) Uani 1 1 d . U . . .
H028 H 0.542142 -0.519588 0.360321 0.083 Uiso 1 1 calc R U . . .
O029 O 0.1670(4) 0.0943(4) 0.40353(9) 0.083(3) Uani 1 1 d . U . . .
O02A O 0.4695(3) -0.4707(3) 0.37878(9) 0.073(3) Uani 1 1 d . U . . .
H02A H 0.475468 -0.473758 0.387674 0.088 Uiso 1 1 calc R U . . .
O02B O 0.1647(3) -0.3958(3) 0.34572(9) 0.076(3) Uani 1 1 d . U . . .
O02C O 0.5580(3) 0.0315(3) 0.40115(9) 0.075(2) Uani 1 1 d . U . . .
H02C H 0.580692 0.017936 0.399353 0.090 Uiso 1 1 calc R U . . .
O02D O 0.4442(3) 0.1169(3) 0.39109(10) 0.077(2) Uani 1 1 d . U . . .
O02E O 0.3514(4) -0.0940(4) 0.47260(9) 0.081(3) Uani 1 1 d . U . . .
O02F O 0.4872(3) -0.0081(3) 0.40516(10) 0.076(3) Uani 1 1 d . U . . .
O02G O 0.1910(3) 0.0666(3) 0.38125(8) 0.062(2) Uani 1 1 d . U . . .
O02H O 0.4530(4) -0.5402(3) 0.34523(11) 0.083(3) Uani 1 1 d . U . . .
O02I O 0.3587(4) -0.6765(4) 0.26894(12) 0.111(3) Uani 1 1 d . U . . .
H02I H 0.373033 -0.700113 0.266916 0.133 Uiso 1 1 calc R U . . .
O02J O 0.3534(3) 0.2470(4) 0.48293(9) 0.088(2) Uani 1 1 d . U . . .
H02J H 0.366104 0.269953 0.487003 0.105 Uiso 1 1 calc R U . . .
O02K O 0.1387(5) -0.5132(4) 0.32341(11) 0.102(3) Uani 1 1 d . U . . .
O02L O 0.2095(4) -0.5189(4) 0.36017(11) 0.093(3) Uani 1 1 d . U . . .
O02M O 0.1345(4) -0.4236(4) 0.32815(9) 0.084(3) Uani 1 1 d . U . . .
O02N O 0.3598(5) -0.6356(5) 0.29386(13) 0.116(3) Uani 1 1 d . U . . .
O02O O 0.5570(3) 0.1239(3) 0.40680(10) 0.081(2) Uani 1 1 d . U . . .
H02O H 0.579161 0.140539 0.406911 0.098 Uiso 1 1 calc R U . . .
O02P O 0.3438(4) -0.5479(4) 0.26146(11) 0.102(3) Uani 1 1 d D U . . .
H02P H 0.3579(12) -0.5275(10) 0.2646(12) 0.153 Uiso 1 1 d D U . . .
O02Q O 0.2706(4) -0.6768(4) 0.26769(11) 0.108(3) Uani 1 1 d . U . . .
H02Q H 0.255682 -0.700535 0.265381 0.129 Uiso 1 1 calc R U . . .
O02R O 0.3632(4) 0.2170(4) 0.45744(10) 0.097(3) Uani 1 1 d . U . . .
O02S O 0.1379(3) -0.4930(3) 0.37008(9) 0.078(3) Uani 1 1 d . U . . .
H02S H 0.131099 -0.498134 0.378438 0.094 Uiso 1 1 calc R U . . .
O02T O 0.3148(4) -0.6161(3) 0.27233(11) 0.0990(19) Uani 1 1 d . U . . .
O02U O 0.0965(4) -0.5306(4) 0.34552(11) 0.098(2) Uani 1 1 d . U . . .
H02U H 0.075253 -0.548414 0.345641 0.118 Uiso 1 1 calc R U . . .
O02V O 0.2900(4) -0.0955(4) 0.46685(10) 0.088(3) Uani 1 1 d . U . . .
O02W O 0.3436(4) 0.1172(4) 0.48482(11) 0.101(3) Uani 1 1 d . U . . .
F02X F 0.1930(4) -0.2288(4) 0.32534(12) 0.133(4) Uiso 1 1 d . U . . .
C02Y C 0.4275(7) 0.0826(5) 0.38875(15) 0.066(4) Uani 1 1 d . U . . .
O02Z O 0.2747(5) -0.6364(5) 0.29209(12) 0.114(3) Uani 1 1 d . U . . .
O030 O 0.2797(5) 0.1156(4) 0.47988(11) 0.103(3) Uani 1 1 d . U . . .
F031 F 0.1601(4) -0.2581(4) 0.33834(11) 0.121(4) Uiso 1 1 d . U . . .
O032 O 0.1492(3) -0.4791(3) 0.34721(9) 0.076(2) Uani 1 1 d . U . . .
O033 O 0.2791(5) -0.5517(4) 0.26008(14) 0.110(3) Uani 1 1 d . U . . .
O034 O 0.2459(4) 0.1727(4) 0.46087(10) 0.099(3) Uani 1 1 d D U . . .
H034 H 0.2226(13) 0.166(4) 0.4584(2) 0.148 Uiso 1 1 d D U . . .
O036 O 0.1690(4) -0.5546(4) 0.33710(14) 0.113(3) Uani 1 1 d . U . . .
O037 O 0.2428(4) -0.5996(5) 0.27759(13) 0.121(4) Uani 1 1 d . U . . .
C038 C 0.3609(5) -0.2859(5) 0.30230(13) 0.069(4) Uani 1 1 d . U . . .
C039 C 0.4787(6) -0.0310(5) 0.37707(16) 0.082(4) Uani 1 1 d . U . . .
H039 H 0.455393 -0.042746 0.379027 0.098 Uiso 1 1 calc R U . . .
C03A C 0.2711(6) -0.0928(5) 0.41016(13) 0.079(5) Uani 1 1 d . U . . .
H03A H 0.291993 -0.108735 0.407875 0.095 Uiso 1 1 calc R U . . .
C03B C 0.2527(5) -0.0657(5) 0.40160(13) 0.068(4) Uani 1 1 d . U . . .
H03B H 0.260671 -0.063922 0.393268 0.082 Uiso 1 1 calc R U . . .
O03C O 0.3913(4) -0.5965(4) 0.27987(14) 0.118(3) Uani 1 1 d . U . . .
C03D C 0.2696(6) 0.0818(5) 0.37485(14) 0.067(4) Uani 1 1 d . U . . .
C03H C 0.2235(7) -0.4835(6) 0.36189(15) 0.076(4) Uani 1 1 d . U . . .
C03I C 0.5157(7) -0.0420(6) 0.38281(18) 0.090(4) Uani 1 1 d . U . . .
H03I H 0.521588 -0.061529 0.389426 0.108 Uiso 1 1 calc R U . . .
C03J C 0.3883(7) 0.0813(5) 0.38655(15) 0.068(4) Uani 1 1 d . U . . .
C03K C 0.3911(5) -0.3381(5) 0.33335(13) 0.062(4) Uani 1 1 d . U . . .
H03K H 0.384158 -0.338754 0.341825 0.074 Uiso 1 1 calc R U . . .
C03L C 0.4210(5) -0.3622(4) 0.32954(13) 0.064(4) Uani 1 1 d . U . . .
C03M C 0.4877(6) 0.1321(6) 0.42492(18) 0.079(5) Uani 1 1 d . U . . .
C03N C 0.2297(5) -0.3245(5) 0.32213(14) 0.077(5) Uani 1 1 d . U . . .
H03N H 0.250474 -0.308252 0.325522 0.092 Uiso 1 1 calc R U . . .
C03O C 0.1891(6) 0.0028(5) 0.34346(14) 0.078(4) Uani 1 1 d . U . . .
H03O H 0.176154 0.021096 0.337507 0.093 Uiso 1 1 calc R U . . .
C03Q C 0.1992(7) 0.1760(5) 0.35498(18) 0.087(4) Uani 1 1 d . U . . .
H03Q H 0.210337 0.165452 0.347797 0.104 Uiso 1 1 calc R U . . .
C03R C 0.2189(5) -0.3240(5) 0.30895(13) 0.065(4) Uani 1 1 d . U . . .
C03S C 0.3680(7) 0.0454(5) 0.38281(15) 0.075(5) Uani 1 1 d . U . . .
H03S H 0.380816 0.019529 0.382868 0.090 Uiso 1 1 calc R U . . .
C03T C 0.5211(6) 0.1823(5) 0.37889(17) 0.083(4) Uani 1 1 d . U . . .
H03T H 0.533241 0.169907 0.372165 0.100 Uiso 1 1 calc R U . . .
C03U C 0.4843(7) 0.1866(5) 0.38020(18) 0.086(4) Uani 1 1 d . U . . .
C03V C 0.4538(6) -0.3395(5) 0.37548(14) 0.064(4) Uani 1 1 d . U . . .
C03W C 0.3727(5) -0.3140(5) 0.32432(13) 0.066(4) Uani 1 1 d . U . . .
H03W H 0.352540 -0.297180 0.326707 0.079 Uiso 1 1 calc R U . . .
C03X C 0.3094(7) -0.4858(6) 0.26489(16) 0.090(5) Uani 1 1 d . U . . .
C03Y C 0.2857(7) -0.4437(6) 0.36384(17) 0.087(5) Uani 1 1 d . U . . .
H03Y H 0.272128 -0.418736 0.364936 0.105 Uiso 1 1 calc R U . . .
C03Z C 0.4450(5) -0.3866(4) 0.33972(13) 0.065(4) Uani 1 1 d . U . . .
C040 C 0.1917(6) 0.1233(6) 0.40335(16) 0.079(5) Uani 1 1 d . U . . .
C041 C 0.1130(6) -0.3730(6) 0.37161(16) 0.090(4) Uani 1 1 d . U . . .
H041 H 0.090346 -0.361216 0.367693 0.107 Uiso 1 1 calc R U . . .
C042 C 0.4354(7) -0.5441(6) 0.3228(2) 0.099(5) Uani 1 1 d . U . . .
C043 C 0.2639(7) -0.4820(5) 0.36129(16) 0.080(4) Uani 1 1 d . U . . .
C044 C 0.4222(6) -0.0895(6) 0.43669(17) 0.094(5) Uani 1 1 d . U . . .
C046 C 0.3317(6) 0.0465(5) 0.37922(15) 0.067(4) Uani 1 1 d . U . . .
H046 H 0.319874 0.021229 0.376431 0.080 Uiso 1 1 calc R U . . .
C047 C 0.3818(5) -0.3123(5) 0.31157(14) 0.070(4) Uani 1 1 d . U . . .
C048 C 0.2033(6) -0.0148(5) 0.39491(15) 0.079(5) Uani 1 1 d . U . . .
C049 C 0.4570(6) -0.5241(5) 0.33408(18) 0.087(5) Uani 1 1 d . U . . .
C04B C 0.1484(7) -0.3597(6) 0.36989(17) 0.085(4) Uani 1 1 d . U . . .
C04C C 0.2094(6) -0.3493(5) 0.33026(15) 0.079(5) Uani 1 1 d . U . . .
H04C H 0.215850 -0.348127 0.339170 0.095 Uiso 1 1 calc R U . . .
C04E C 0.4657(5) -0.0336(5) 0.42414(14) 0.075(4) Uani 1 1 d . U . . .
C04F C 0.2745(6) -0.1277(5) 0.43190(16) 0.076(5) Uiso 1 1 d . U . . .
F04G F 0.2145(5) -0.2630(5) 0.34311(14) 0.168(5) Uiso 1 1 d . U . . .
C04H C 0.5124(6) 0.2119(5) 0.39755(19) 0.088(4) Uani 1 1 d . U . . .
H04H H 0.517918 0.223105 0.405817 0.106 Uiso 1 1 calc R U . . .
C04J C 0.1602(7) 0.1755(5) 0.35685(18) 0.088(4) Uani 1 1 d . U . . .
H04J H 0.140124 0.163782 0.351476 0.105 Uiso 1 1 calc R U . . .
C04K C 0.4834(6) -0.0015(5) 0.36854(16) 0.077(4) Uani 1 1 d . U . . .
C04L C 0.1807(6) -0.3752(5) 0.32558(15) 0.072(4) Uani 1 1 d . U . . .
C04M C 0.2347(5) -0.2968(5) 0.29981(15) 0.070(4) Uani 1 1 d . U . . .
C04N C 0.2010(6) -0.0493(5) 0.35864(15) 0.081(4) Uani 1 1 d . U . . .
C04O C 0.4766(7) 0.2044(5) 0.39123(19) 0.093(4) Uani 1 1 d . U . . .
H04O H 0.452551 0.210526 0.394061 0.112 Uiso 1 1 calc R U . . .
C04Q C 0.4381(6) -0.0574(5) 0.41732(16) 0.082(5) Uani 1 1 d . U . . .
H04Q H 0.433505 -0.054154 0.408379 0.098 Uiso 1 1 calc R U . . .
C04R C 0.3054(6) -0.4033(5) 0.26880(12) 0.070(4) Uani 1 1 d . U . . .
O04S O 0.5416(6) -0.0877(5) 0.34240(17) 0.169(8) Uani 1 1 d . U . . .
C04U C 0.2281(7) 0.0018(6) 0.34696(16) 0.092(5) Uani 1 1 d . U . . .
H04U H 0.246280 0.019130 0.343525 0.110 Uiso 1 1 calc R U . . .
C04V C 0.3806(8) -0.6068(7) 0.2911(2) 0.123(6) Uani 1 1 d . U . . .
C04W C 0.5203(6) 0.0094(5) 0.36760(16) 0.083(5) Uani 1 1 d . U . . .
H04W H 0.529980 0.030016 0.362312 0.099 Uiso 1 1 calc R U . . .
C04X C 0.4024(6) -0.1217(6) 0.44280(16) 0.085(5) Uani 1 1 d . U . . .
C04Y C 0.1598(6) -0.4002(5) 0.33342(15) 0.076(5) Uani 1 1 d . U . . .
C04Z C 0.4183(6) -0.0847(6) 0.42354(16) 0.091(5) Uani 1 1 d . U . . .
H04Z H 0.400577 -0.101733 0.418739 0.109 Uiso 1 1 calc R U . . .
C050 C 0.4237(6) -0.3592(5) 0.37939(15) 0.074(4) Uani 1 1 d . U . . .
H050 H 0.398286 -0.353248 0.376358 0.089 Uiso 1 1 calc R U . . .
C051 C 0.2748(6) -0.4680(6) 0.26774(18) 0.104(6) Uani 1 1 d . U . . .
H051 H 0.254078 -0.485748 0.269053 0.124 Uiso 1 1 calc R U . . .
C052 C 0.1149(7) -0.4073(6) 0.38023(16) 0.094(5) Uani 1 1 d . U . . .
H052 H 0.094815 -0.423384 0.383083 0.112 Uiso 1 1 calc R U . . .
C053 C 0.3301(8) -0.2241(6) 0.41763(17) 0.096(5) Uani 1 1 d . U . . .
C054 C 0.1883(7) -0.1958(6) 0.34490(17) 0.090(5) Uiso 1 1 d . U . . .
C055 C 0.1553(7) -0.4114(6) 0.38351(16) 0.092(4) Uani 1 1 d . U . . .
H055 H 0.166587 -0.431207 0.389352 0.110 Uiso 1 1 calc R U . . .
C057 C 0.2179(7) 0.1946(5) 0.36540(19) 0.085(4) Uani 1 1 d . U . . .
C059 C 0.2241(6) -0.0422(5) 0.40459(15) 0.083(5) Uani 1 1 d . U . . .
C05A C 0.3106(6) 0.0802(5) 0.37921(15) 0.069(4) Uani 1 1 d . U . . .
C05B C 0.4922(6) -0.0059(6) 0.41732(16) 0.079(5) Uani 1 1 d . U . . .
C05C C 0.3859(7) -0.4752(5) 0.36472(15) 0.071(4) Uani 1 1 d . U . . .
C05D C 0.4599(6) 0.1444(5) 0.43443(16) 0.074(4) Uani 1 1 d . U . . .
C05E C 0.2365(6) -0.0299(6) 0.35661(17) 0.090(4) Uani 1 1 d . U . . .
H05E H 0.260600 -0.036429 0.360750 0.108 Uiso 1 1 calc R U . . .
C05F C 0.3247(7) -0.5152(6) 0.35980(18) 0.092(5) Uani 1 1 d . U . . .
H05F H 0.338465 -0.539916 0.358414 0.111 Uiso 1 1 calc R U . . .
C05H C 0.3689(7) -0.2193(6) 0.41991(19) 0.103(5) Uani 1 1 d . U . . .
H05H H 0.385096 -0.202256 0.415431 0.124 Uiso 1 1 calc R U . . .
C05I C 0.3435(7) -0.4644(6) 0.26550(18) 0.096(5) Uani 1 1 d . U . . .
H05I H 0.366731 -0.478390 0.264779 0.115 Uiso 1 1 calc R U . . .
C05K C 0.3691(7) 0.1179(5) 0.38737(16) 0.080(5) Uani 1 1 d . U . . .
H05K H 0.381522 0.142485 0.390427 0.096 Uiso 1 1 calc R U . . .
C05L C 0.3086(8) -0.1824(6) 0.31563(17) 0.093(5) Uani 1 1 d . U . . .
C05M C 0.4341(6) -0.3891(6) 0.38835(14) 0.080(4) Uani 1 1 d . U . . .
H05M H 0.417977 -0.407903 0.392243 0.096 Uiso 1 1 calc R U . . .
C05N C 0.3132(8) 0.0547(7) 0.4777(2) 0.110(6) Uani 1 1 d . U . . .
C05O C 0.3199(8) -0.0765(7) 0.47027(18) 0.089(5) Uani 1 1 d . U . . .
C05Q C 0.3320(7) 0.1175(5) 0.38369(17) 0.079(5) Uani 1 1 d . U . . .
H05Q H 0.318568 0.143027 0.383976 0.094 Uiso 1 1 calc R U . . .
C05R C 0.4826(5) -0.3570(5) 0.38235(13) 0.066(3) Uani 1 1 d . U . . .
H05R H 0.508134 -0.349464 0.381510 0.079 Uiso 1 1 calc R U . . .
C05T C 0.0896(4) 0.0732(4) 0.40378(13) 0.113(5) Uani 1 1 d G U . . .
H05T H 0.093104 0.096007 0.409454 0.136 Uiso 1 1 calc R U . . .
C074 C 0.1003(4) 0.0314(5) 0.40647(12) 0.116(5) Uani 1 1 d G U . . .
H074 H 0.112239 0.021319 0.414256 0.140 Uiso 1 1 calc R U . . .
C05P C 0.0899(4) 0.0072(4) 0.39547(16) 0.112(5) Uani 1 1 d G U . . .
H05P H 0.093798 -0.021841 0.394603 0.134 Uiso 1 1 calc R U . . .
C06Q C 0.0729(4) 0.0341(5) 0.38598(11) 0.106(4) Uani 1 1 d G U . . .
H06Q H 0.063267 0.026172 0.377656 0.128 Uiso 1 1 calc R U . . .
C072 C 0.0726(4) 0.0748(4) 0.39112(14) 0.107(4) Uani 1 1 d G U . . .
H072 H 0.062838 0.099006 0.386834 0.128 Uiso 1 1 calc R U . . .
C05U C 0.2586(6) -0.0961(5) 0.42203(14) 0.081(5) Uani 1 1 d . U . . .
C05V C 0.1726(6) -0.0294(5) 0.35071(14) 0.077(4) Uani 1 1 d . U . . .
H05V H 0.146443 -0.036099 0.350218 0.093 Uiso 1 1 calc R U . . .
C05W C 0.4290(6) -0.1332(7) 0.48357(16) 0.099(4) Uani 1 1 d . U . . .
C05X C 0.3036(7) -0.3518(6) 0.26905(12) 0.070(4) Uani 1 1 d . U . . .
C05Y C 0.2102(7) 0.1377(7) 0.41549(17) 0.092(5) Uani 1 1 d . U . . .
C05Z C 0.5364(6) 0.2001(5) 0.38953(18) 0.091(4) Uani 1 1 d . U . . .
H05Z H 0.562840 0.203987 0.391177 0.109 Uiso 1 1 calc R U . . .
C061 C 0.1742(6) -0.3842(6) 0.37733(16) 0.088(4) Uani 1 1 d . U . . .
H061 H 0.200875 -0.381543 0.377814 0.105 Uiso 1 1 calc R U . . .
C063 C 0.4373(7) -0.1701(7) 0.47839(18) 0.106(4) Uani 1 1 d . U . . .
H063 H 0.455782 -0.174006 0.472528 0.127 Uiso 1 1 calc R U . . .
C065 C 0.4114(5) -0.3402(5) 0.30835(13) 0.067(4) Uani 1 1 d . U . . .
H065 H 0.417855 -0.341258 0.299821 0.081 Uiso 1 1 calc R U . . .
C066 C 0.1934(6) -0.1254(5) 0.36003(16) 0.082(5) Uiso 1 1 d . U . . .
C067 C 0.4339(6) 0.1742(6) 0.43112(18) 0.099(6) Uani 1 1 d . U . . .
H067 H 0.433925 0.185443 0.422797 0.118 Uiso 1 1 calc R U . . .
C068 C 0.3119(8) 0.0971(7) 0.48145(17) 0.099(5) Uani 1 1 d . U . . .
C069 C 0.4302(5) -0.3650(5) 0.31716(13) 0.070(5) Uani 1 1 d . U . . .
H069 H 0.449185 -0.383692 0.314867 0.084 Uiso 1 1 calc R U . . .
C06A C 0.3061(8) -0.5340(7) 0.26126(19) 0.099(5) Uani 1 1 d D U . . .
C06B C 0.3234(7) -0.4418(6) 0.36472(18) 0.088(5) Uani 1 1 d . U . . .
H06B H 0.335884 -0.416275 0.366794 0.105 Uiso 1 1 calc R U . . .
C06D C 0.2616(7) 0.1891(7) 0.45031(18) 0.101(5) Uani 1 1 d D U . . .
C06F C 0.1768(5) -0.5884(5) 0.37224(17) 0.128(5) Uani 1 1 d G U . . .
C09N C 0.1756(5) -0.6094(5) 0.36039(19) 0.136(5) Uani 1 1 d G U . . .
H09N H 0.196818 -0.618661 0.356284 0.163 Uiso 1 1 calc R U . . .
C07N C 0.1371(6) -0.6141(5) 0.35576(14) 0.142(6) Uani 1 1 d G U . . .
H07N H 0.128088 -0.627061 0.348007 0.171 Uiso 1 1 calc R U . . .
C0B1 C 0.1145(4) -0.5960(5) 0.36474(19) 0.140(5) Uani 1 1 d G U . . .
H0B1 H 0.087728 -0.594759 0.364061 0.168 Uiso 1 1 calc R U . . .
C0AF C 0.1390(6) -0.5801(4) 0.37493(14) 0.130(5) Uani 1 1 d G U . . .
H0AF H 0.131514 -0.566394 0.382259 0.156 Uiso 1 1 calc R U . . .
C06G C 0.3859(6) 0.1876(7) 0.46106(17) 0.084(5) Uani 1 1 d . U . . .
C06I C 0.4732(6) -0.3859(6) 0.39047(14) 0.080(4) Uani 1 1 d . U . . .
H06I H 0.489544 -0.400974 0.396411 0.096 Uiso 1 1 calc R U . . .
C06J C 0.2472(7) 0.1694(8) 0.43877(18) 0.108(6) Uani 1 1 d . U . . .
C06K C 0.2561(6) 0.1815(7) 0.42818(17) 0.111(6) Uani 1 1 d . U . . .
H06K H 0.274731 0.202676 0.428061 0.133 Uiso 1 1 calc R U . . .
C06L C 0.3418(6) -0.4194(5) 0.26729(14) 0.083(5) Uani 1 1 d . U . . .
H06L H 0.363532 -0.402218 0.267439 0.100 Uiso 1 1 calc R U . . .
C06M C 0.5728(7) -0.4255(8) 0.3455(2) 0.108(5) Uani 1 1 d . U . . .
C06N C 0.3918(7) -0.1838(7) 0.49049(17) 0.110(4) Uani 1 1 d . U . . .
H06N H 0.373121 -0.197587 0.494843 0.132 Uiso 1 1 calc R U . . .
C06O C 0.1614(7) -0.1426(6) 0.35614(17) 0.095(6) Uiso 1 1 d . U . . .
H06O H 0.139532 -0.130409 0.359128 0.113 Uiso 1 1 calc R U . . .
C06P C 0.4064(6) 0.1905(6) 0.43903(17) 0.097(6) Uani 1 1 d . U . . .
H06P H 0.387925 0.210554 0.436223 0.116 Uiso 1 1 calc R U . . .
C06S C 0.1580(7) 0.1952(5) 0.3680(2) 0.095(4) Uani 1 1 d . U . . .
H06S H 0.134898 0.201877 0.371398 0.114 Uiso 1 1 calc R U . . .
C06T C 0.2704(7) -0.4266(6) 0.26865(16) 0.093(5) Uani 1 1 d . U . . .
H06T H 0.246493 -0.413696 0.269150 0.112 Uiso 1 1 calc R U . . .
C06X C 0.3626(8) 0.3091(7) 0.4586(2) 0.136(5) Uani 1 1 d . U . . .
H06X H 0.389301 0.307000 0.458916 0.163 Uiso 1 1 calc R U . . .
C06Y C 0.1879(6) -0.3518(6) 0.30389(16) 0.085(5) Uani 1 1 d . U . . .
H06Y H 0.179589 -0.351026 0.295108 0.102 Uiso 1 1 calc R U . . .
C06Z C 0.3795(7) -0.2465(7) 0.4308(2) 0.112(5) Uani 1 1 d . U . . .
H06Z H 0.404074 -0.249863 0.434915 0.135 Uiso 1 1 calc R U . . .
C070 C 0.1631(8) -0.5396(8) 0.3265(2) 0.113(6) Uani 1 1 d . U . . .
C071 C 0.2863(7) -0.5164(6) 0.35912(18) 0.094(5) Uani 1 1 d . U . . .
H071 H 0.274042 -0.542111 0.357047 0.112 Uiso 1 1 calc R U . . .
C073 C 0.4428(6) -0.5334(6) 0.31068(19) 0.102(6) Uani 1 1 d . U . . .
H073 H 0.460225 -0.511704 0.309512 0.123 Uiso 1 1 calc R U . . .
C075 C 0.4498(6) -0.0636(6) 0.44388(17) 0.103(6) Uani 1 1 d . U . . .
H075 H 0.454122 -0.065899 0.452847 0.123 Uiso 1 1 calc R U . . .
C076 C 0.3992(6) -0.1412(7) 0.49117(16) 0.103(4) Uani 1 1 d . U . . .
H076 H 0.386530 -0.121345 0.495902 0.124 Uiso 1 1 calc R U . . .
C077 C 0.4611(5) 0.1274(5) 0.44624(17) 0.081(5) Uani 1 1 d . U . . .
H077 H 0.479514 0.106882 0.448721 0.097 Uiso 1 1 calc R U . . .
C078 C 0.4093(7) -0.2488(9) 0.2707(2) 0.115(5) Uani 1 1 d . U . . .
H078 H 0.423789 -0.242580 0.278413 0.138 Uiso 1 1 calc R U . . .
C079 C 0.4061(7) -0.2842(8) 0.2660(2) 0.113(5) Uani 1 1 d . U . . .
H079 H 0.418440 -0.307606 0.269936 0.136 Uiso 1 1 calc R U . . .
C07B C 0.1710(5) -0.3788(5) 0.31186(15) 0.081(5) Uani 1 1 d . U . . .
H07F H 0.153521 -0.399174 0.308516 0.097 Uiso 1 1 calc R U . . .
C07C C 0.1937(6) -0.0835(5) 0.36709(16) 0.090(5) Uiso 1 1 d . U . . .
H07A H 0.169008 -0.079146 0.370557 0.108 Uiso 1 1 calc R U . . .
H07B H 0.213451 -0.083967 0.374294 0.108 Uiso 1 1 calc R U . . .
C07D C 0.3903(7) -0.5940(6) 0.3134(2) 0.131(7) Uani 1 1 d . U . . .
H07I H 0.370891 -0.613771 0.314290 0.157 Uiso 1 1 calc R U . . .
C07E C 0.5410(6) -0.0178(6) 0.37656(17) 0.092(4) Uani 1 1 d . U . . .
H07E H 0.567783 -0.019137 0.377991 0.110 Uiso 1 1 calc R U . . .
C07F C 0.2075(7) -0.5546(7) 0.2959(2) 0.120(6) Uani 1 1 d . U . . .
H07J H 0.207287 -0.542329 0.287676 0.144 Uiso 1 1 calc R U . . .
C07G C 0.3035(6) -0.2967(6) 0.38275(18) 0.101(6) Uiso 1 1 d . U . . .
H07G H 0.300737 -0.326073 0.382702 0.121 Uiso 1 1 calc R U . . .
C07H C 0.3286(8) 0.2987(7) 0.4482(2) 0.128(5) Uani 1 1 d . U . . .
H07H H 0.332757 0.287242 0.440152 0.153 Uiso 1 1 calc R U . . .
C07I C 0.2703(8) -0.1855(6) 0.3138(2) 0.101(5) Uani 1 1 d . U . . .
H07K H 0.254097 -0.200240 0.318917 0.122 Uiso 1 1 calc R U . . .
C07J C 0.2599(8) 0.2036(7) 0.3676(2) 0.124(7) Uiso 1 1 d . U . . .
H07C H 0.274375 0.181294 0.363764 0.149 Uiso 1 1 calc R U . . .
H07D H 0.267561 0.204479 0.376811 0.149 Uiso 1 1 calc R U . . .
C07K C 0.1888(7) -0.5542(6) 0.3180(2) 0.102(5) Uani 1 1 d . U . . .
C07L C 0.3086(7) -0.2743(7) 0.3716(2) 0.117(7) Uiso 1 1 d D U . . .
C07O C 0.4695(6) -0.0356(6) 0.43717(16) 0.109(6) Uani 1 1 d . U . . .
H07O H 0.486292 -0.016829 0.441718 0.130 Uiso 1 1 calc R U . . .
C07P C 0.6047(6) 0.1025(8) 0.43000(19) 0.113(5) Uani 1 1 d . U . . .
H07P H 0.608832 0.131666 0.429695 0.135 Uiso 1 1 calc R U . . .
C07Q C 0.2396(6) 0.1649(7) 0.41572(17) 0.100(6) Uani 1 1 d . U . . .
H07Q H 0.249555 0.173183 0.408045 0.120 Uiso 1 1 calc R U . . .
C07R C 0.3488(7) -0.0095(7) 0.4768(2) 0.127(7) Uani 1 1 d . U . . .
H07R H 0.372124 -0.023359 0.478751 0.153 Uiso 1 1 calc R U . . .
C07S C 0.4342(6) 0.1406(6) 0.45513(15) 0.094(5) Uani 1 1 d . U . . .
H07S H 0.433348 0.126905 0.463070 0.112 Uiso 1 1 calc R U . . .
C07T C 0.5580(7) -0.4723(7) 0.3315(2) 0.115(5) Uani 1 1 d . U . . .
H07T H 0.552999 -0.497893 0.327190 0.138 Uiso 1 1 calc R U . . .
C07U C 0.5473(7) -0.4332(9) 0.32759(19) 0.119(5) Uani 1 1 d . U . . .
C07V C 0.3089(6) -0.2099(6) 0.38315(19) 0.107(6) Uiso 1 1 d . U . . .
H07V H 0.311797 -0.180522 0.383305 0.128 Uiso 1 1 calc R U . . .
C07X C 0.2296(8) -0.5910(7) 0.2993(2) 0.123(6) Uani 1 1 d . U . . .
C07Z C 0.2313(7) -0.6234(8) 0.2380(2) 0.123(5) Uani 1 1 d . U . . .
H07Z H 0.244549 -0.629322 0.230785 0.148 Uiso 1 1 calc R U . . .
C080 C 0.1551(8) -0.1776(7) 0.3480(2) 0.126(7) Uiso 1 1 d . U . . .
H080 H 0.130758 -0.187241 0.344943 0.152 Uiso 1 1 calc R U . . .
C081 C 0.1946(6) 0.1552(8) 0.4803(2) 0.115(5) Uani 1 1 d . U . . .
H081 H 0.185325 0.140199 0.472927 0.138 Uiso 1 1 calc R U . . .
C082 C 0.3163(7) -0.0301(6) 0.47191(16) 0.083(5) Uani 1 1 d . U . . .
C085 C 0.4445(7) -0.0902(7) 0.4813(2) 0.129(7) Uiso 1 1 d . U . . .
H08A H 0.423481 -0.071617 0.478170 0.155 Uiso 1 1 calc R U . . .
H08B H 0.462301 -0.091823 0.474555 0.155 Uiso 1 1 calc R U . . .
C086 C 0.2272(7) -0.2080(8) 0.4650(3) 0.138(5) Uani 1 1 d . U . . .
H086 H 0.232580 -0.236610 0.463832 0.166 Uiso 1 1 calc R U . . .
C089 C 0.2498(8) -0.6104(8) 0.2885(2) 0.128(6) Uani 1 1 d . U . . .
C08A C 0.2274(6) -0.0733(6) 0.42437(17) 0.103(6) Uani 1 1 d . U . . .
H08C H 0.216193 -0.077379 0.432109 0.123 Uiso 1 1 calc R U . . .
C08B C 0.1866(6) -0.5385(6) 0.30511(19) 0.112(6) Uani 1 1 d . U . . .
H08D H 0.169975 -0.516068 0.302927 0.134 Uiso 1 1 calc R U . . .
C08G C 0.1925(7) 0.2046(5) 0.37365(19) 0.089(4) Uani 1 1 d . U . . .
H08G H 0.197802 0.216089 0.381901 0.106 Uiso 1 1 calc R U . . .
C08H C 0.3142(7) -0.2543(6) 0.42633(18) 0.100(5) Uani 1 1 d . U . . .
H08H H 0.289023 -0.263523 0.426851 0.120 Uiso 1 1 calc R U . . .
C08I C 0.3833(7) 0.2059(7) 0.50983(17) 0.110(4) Uani 1 1 d . U . . .
H08I H 0.367613 0.225611 0.513500 0.132 Uiso 1 1 calc R U . . .
C08J C 0.4116(7) -0.5751(6) 0.3253(2) 0.124(7) Uani 1 1 d . U . . .
H08J H 0.408224 -0.584386 0.333709 0.149 Uiso 1 1 calc R U . . .
C08L C 0.3332(8) 0.3246(6) 0.4684(2) 0.130(5) Uani 1 1 d . U . . .
H08L H 0.340865 0.333534 0.476762 0.156 Uiso 1 1 calc R U . . .
C08N C 0.3367(8) -0.1954(7) 0.3258(2) 0.133(7) Uiso 1 1 d . U . . .
C08O C 0.2180(7) -0.6516(8) 0.2456(2) 0.127(5) Uani 1 1 d . U . . .
H08O H 0.220674 -0.680835 0.244773 0.153 Uiso 1 1 calc R U . . .
C08R C 0.5776(6) -0.4663(7) 0.3432(2) 0.110(5) Uani 1 1 d . U . . .
H08R H 0.591396 -0.486137 0.348356 0.132 Uiso 1 1 calc R U . . .
C08S C 0.2849(6) 0.0325(6) 0.47292(17) 0.093(5) Uani 1 1 d . U . . .
H08S H 0.262129 0.047549 0.471117 0.112 Uiso 1 1 calc R U . . .
C08T C 0.4121(7) 0.2131(8) 0.50264(19) 0.116(5) Uani 1 1 d . U . . .
H08T H 0.422109 0.239806 0.501042 0.139 Uiso 1 1 calc R U . . .
C08V C 0.4662(6) -0.5621(4) 0.38464(11) 0.112(5) Uani 1 1 d G U . . .
H08V H 0.460973 -0.548886 0.392351 0.134 Uiso 1 1 calc R U . . .
C05S C 0.5022(4) -0.5657(4) 0.37988(17) 0.121(5) Uani 1 1 d G U . . .
H05S H 0.525311 -0.555332 0.383840 0.145 Uiso 1 1 calc R U . . .
C0AB C 0.4975(5) -0.5874(4) 0.36816(17) 0.126(5) Uani 1 1 d G U . . .
H0AC H 0.517008 -0.594218 0.362900 0.152 Uiso 1 1 calc R U . . .
C0AK C 0.4586(6) -0.5973(4) 0.36568(13) 0.115(5) Uani 1 1 d G U . . .
H0AK H 0.447537 -0.611806 0.358471 0.138 Uiso 1 1 calc R U . . .
C05G C 0.4392(4) -0.5816(4) 0.37587(16) 0.102(4) Uani 1 1 d G U . . .
C08W C 0.5566(7) -0.4068(7) 0.3362(2) 0.115(5) Uani 1 1 d . U . . .
H08W H 0.551962 -0.377725 0.335725 0.138 Uiso 1 1 calc R U . . .
C08Y C 0.0509(7) -0.5135(8) 0.3198(2) 0.132(5) Uani 1 1 d . U . . .
H08Y H 0.052188 -0.542697 0.318446 0.158 Uiso 1 1 calc R U . . .
C08Z C 0.1854(6) -0.3020(7) 0.26424(18) 0.104(4) Uani 1 1 d . U . . .
H08Z H 0.176023 -0.319795 0.270424 0.125 Uiso 1 1 calc R U . . .
C090 C 0.6152(6) 0.0720(7) 0.42204(19) 0.105(4) Uani 1 1 d . U . . .
H090 H 0.627772 0.076870 0.414603 0.126 Uiso 1 1 calc R U . . .
C091 C 0.3732(6) -0.2433(8) 0.25350(18) 0.115(5) Uani 1 1 d . U . . .
H091 H 0.357043 -0.233148 0.246566 0.138 Uiso 1 1 calc R U . . .
C092 C 0.3445(7) -0.4775(5) 0.36256(18) 0.085(4) Uani 1 1 d . U . . .
C093 C 0.2909(8) -0.1495(5) 0.2985(2) 0.106(5) Uani 1 1 d . U . . .
H093 H 0.290445 -0.134587 0.290728 0.127 Uiso 1 1 calc R U . . .
C094 C 0.1879(9) -0.2344(9) 0.3373(3) 0.146(9) Uiso 1 1 d . U . . .
C095 C 0.5852(7) 0.0368(8) 0.43566(19) 0.111(4) Uani 1 1 d . U . . .
C096 C 0.5037(5) -0.0757(4) 0.49576(14) 0.133(8) Uiso 1 1 d G U . . .
H096 H 0.518184 -0.089039 0.489784 0.160 Uiso 1 1 calc R U . . .
C08Q C 0.4648(6) -0.0717(5) 0.49323(13) 0.119(7) Uiso 1 1 d G U . . .
C0B9 C 0.4437(4) -0.0522(5) 0.50197(18) 0.158(9) Uiso 1 1 d G U . . .
H0B9 H 0.417114 -0.049514 0.500245 0.190 Uiso 1 1 calc R U . . .
C088 C 0.4614(5) -0.0367(5) 0.51323(15) 0.166(10) Uiso 1 1 d G U . . .
H088 H 0.446914 -0.023380 0.519204 0.199 Uiso 1 1 calc R U . . .
C056 C 0.5003(6) -0.0407(5) 0.51576(12) 0.135(8) Uiso 1 1 d G U . . .
H056 H 0.512348 -0.030076 0.523453 0.162 Uiso 1 1 calc R U . . .
C0AW C 0.5214(4) -0.0602(5) 0.50702(17) 0.134(8) Uiso 1 1 d G U . . .
H0AW H 0.547984 -0.062906 0.508744 0.161 Uiso 1 1 calc R U . . .
C09A C 0.2290(9) -0.1443(9) 0.3562(3) 0.159(9) Uiso 1 1 d . U . . .
H09A H 0.252916 -0.132059 0.358452 0.190 Uiso 1 1 calc R U . . .
N09C N 0.4992(8) -0.1320(8) 0.3490(2) 0.171(8) Uiso 1 1 d . U . . .
F09D F 0.3269(10) 0.3733(9) 0.3483(3) 0.142(9) Uiso 0.5 1 d . U P . .
C09E C 0.6053(6) 0.0336(7) 0.42615(18) 0.105(4) Uani 1 1 d . U . . .
H09E H 0.612247 0.008039 0.422480 0.126 Uiso 1 1 calc R U . . .
C09F C 0.0364(7) -0.4559(8) 0.3286(2) 0.120(4) Uani 1 1 d . U . . .
H09F H 0.027098 -0.438392 0.334880 0.144 Uiso 1 1 calc R U . . .
C09G C 0.2254(9) -0.1808(8) 0.3490(2) 0.154(9) Uiso 1 1 d . U . . .
H09G H 0.247194 -0.195464 0.346835 0.185 Uiso 1 1 calc R U . . .
C09H C 0.4556(6) -0.3061(5) 0.36647(17) 0.099(6) Uiso 1 1 d . U . . .
H09B H 0.436599 -0.310576 0.359199 0.119 Uiso 1 1 calc R U . . .
H09C H 0.480926 -0.305512 0.363209 0.119 Uiso 1 1 calc R U . . .
C09I C 0.3095(6) -0.2323(7) 0.3717(2) 0.115(7) Uiso 1 1 d . U . . .
H09I H 0.310511 -0.217631 0.363966 0.138 Uiso 1 1 calc R U . . .
C09J C 0.2957(9) 0.3240(6) 0.4635(2) 0.129(5) Uani 1 1 d . U . . .
H09J H 0.275224 0.333734 0.467920 0.155 Uiso 1 1 calc R U . . .
C09K C 0.2002(7) -0.5902(8) 0.2518(2) 0.125(5) Uani 1 1 d . U . . .
H09K H 0.186352 -0.569997 0.255984 0.150 Uiso 1 1 calc R U . . .
C09L C 0.0666(7) -0.4844(8) 0.3130(2) 0.133(5) Uani 1 1 d . U . . .
H09L H 0.081896 -0.488528 0.306169 0.159 Uiso 1 1 calc R U . . .
C09M C 0.3234(7) -0.1592(6) 0.30596(19) 0.099(4) Uani 1 1 d . U . . .
H09M H 0.348883 -0.152088 0.304877 0.119 Uiso 1 1 calc R U . . .
C09O C 0.0547(7) -0.4414(8) 0.3187(2) 0.128(5) Uani 1 1 d . U . . .
H09O H 0.058974 -0.413755 0.316085 0.153 Uiso 1 1 calc R U . . .
C09P C 0.2821(7) -0.0115(6) 0.46989(16) 0.094(5) Uani 1 1 d . U . . .
H09P H 0.259446 -0.025238 0.466903 0.112 Uiso 1 1 calc R U . . .
C09Q C 0.2068(7) -0.1771(8) 0.4551(2) 0.136(5) Uani 1 1 d . U . . .
H09Q H 0.195835 -0.180973 0.446650 0.163 Uiso 1 1 calc R U . . .
C09R C 0.2128(6) -0.0461(6) 0.41625(17) 0.105(7) Uani 1 1 d . U . . .
H09R H 0.193370 -0.028429 0.418723 0.126 Uiso 1 1 calc R U . . .
C09T C 0.2000(6) 0.1227(7) 0.42618(16) 0.116(6) Uani 1 1 d . U . . .
H09T H 0.181550 0.101385 0.426037 0.139 Uiso 1 1 calc R U . . .
C09V C 0.3486(8) -0.2652(6) 0.4337(2) 0.107(5) Uani 1 1 d . U . . .
H09V H 0.349010 -0.285018 0.440429 0.129 Uiso 1 1 calc R U . . .
C09X C 0.3954(8) -0.6451(9) 0.2440(3) 0.148(5) Uani 1 1 d . U . . .
H09X H 0.387188 -0.670059 0.238807 0.178 Uiso 1 1 calc R U . . .
C09Y C 0.2329(7) -0.6058(7) 0.3103(2) 0.129(7) Uani 1 1 d . U . . .
H09Y H 0.249654 -0.628073 0.312523 0.155 Uiso 1 1 calc R U . . .
C09Z C 0.2075(7) 0.2080(8) 0.4924(2) 0.115(5) Uani 1 1 d . U . . .
H09Z H 0.208672 0.235987 0.495335 0.138 Uiso 1 1 calc R U . . .
C0A0 C 0.4053(7) 0.1450(8) 0.5030(2) 0.120(5) Uani 1 1 d . U . . .
H0A0 H 0.408299 0.116310 0.501283 0.144 Uiso 1 1 calc R U . . .
C0A1 C 0.3058(7) -0.2075(6) 0.40585(18) 0.113(6) Uiso 1 1 d . U . . .
H0AA H 0.279643 -0.204501 0.408233 0.136 Uiso 1 1 calc R U . . .
H0AB H 0.315024 -0.179189 0.404072 0.136 Uiso 1 1 calc R U . . .
C0A3 C 0.2920(8) 0.3077(7) 0.4517(2) 0.126(5) Uani 1 1 d . U . . .
H0A3 H 0.268987 0.302991 0.446688 0.152 Uiso 1 1 calc R U . . .
C0A4 C 0.1588(6) -0.3237(6) 0.36255(18) 0.103(6) Uiso 1 1 d . U . . .
H0AD H 0.139241 -0.319357 0.355418 0.124 Uiso 1 1 calc R U . . .
H0AE H 0.182931 -0.329631 0.358879 0.124 Uiso 1 1 calc R U . . .
C0A8 C 0.2024(7) -0.2423(7) 0.2556(2) 0.107(4) Uani 1 1 d . U . . .
H0A8 H 0.207373 -0.213913 0.253931 0.128 Uiso 1 1 calc R U . . .
C0A9 C 0.2295(7) -0.1466(9) 0.4759(2) 0.128(5) Uani 1 1 d . U . . .
H0A9 H 0.235982 -0.127720 0.482701 0.153 Uiso 1 1 calc R U . . .
C0AC C 0.3043(7) -0.2313(7) 0.3938(2) 0.111(6) Uiso 1 1 d . U . . .
C0AE C 0.2012(7) -0.3126(7) 0.2551(2) 0.113(5) Uani 1 1 d . U . . .
H0AH H 0.204461 -0.340135 0.252124 0.135 Uiso 1 1 calc R U . . .
C0AG C 0.5861(6) 0.0788(8) 0.43883(19) 0.116(5) Uani 1 1 d . U . . .
H0AG H 0.575490 0.090133 0.446030 0.140 Uiso 1 1 calc R U . . .
C0AI C 0.2147(6) -0.2729(8) 0.24954(17) 0.115(5) Uani 1 1 d . U . . .
H0AI H 0.229987 -0.271002 0.242611 0.137 Uiso 1 1 calc R U . . .
F0AJ F 0.2668(9) -0.7543(8) 0.4052(2) 0.144(12) Uiso 0.50(3) 1 d . U P A 2
C0AL C 0.4146(7) -0.2022(7) 0.48288(19) 0.112(4) Uani 1 1 d . U . . .
H0AL H 0.415450 -0.230987 0.480873 0.135 Uiso 1 1 calc R U . . .
C0AM C 0.4100(6) 0.1731(6) 0.45185(16) 0.088(5) Uani 1 1 d . U . . .
C0AO C 0.2092(7) -0.5868(7) 0.3196(2) 0.115(6) Uani 1 1 d . U . . .
H0AO H 0.209275 -0.600185 0.327636 0.138 Uiso 1 1 calc R U . . .
C0AP C 0.2226(7) -0.5819(8) 0.2424(2) 0.126(5) Uani 1 1 d . U . . .
H0AP H 0.230615 -0.555779 0.239438 0.151 Uiso 1 1 calc R U . . .
C0AS C 0.3986(8) -0.5832(6) 0.3017(2) 0.119(6) Uani 1 1 d . U . . .
C0AX C 0.2115(6) 0.1382(7) 0.4920(2) 0.116(4) Uani 1 1 d . U . . .
H0AX H 0.216140 0.110103 0.494450 0.139 Uiso 1 1 calc R U . . .
C0AZ C 0.2191(6) 0.1745(8) 0.49886(19) 0.115(5) Uani 1 1 d . U . . .
H0AZ H 0.231325 0.175152 0.507220 0.138 Uiso 1 1 calc R U . . .
F0B0 F 0.2009(10) -0.7485(9) 0.4110(3) 0.161(13) Uiso 0.50(3) 1 d . U P A 2
C0B2 C 0.4227(8) -0.6447(8) 0.2543(3) 0.151(5) Uani 1 1 d . U . . .
H0B2 H 0.436010 -0.669701 0.258167 0.181 Uiso 1 1 calc R U . . .
C0B4 C 0.3443(7) 0.0345(7) 0.4786(2) 0.125(7) Uani 1 1 d . U . . .
H0B4 H 0.366680 0.049995 0.480769 0.151 Uiso 1 1 calc R U . . .
C0B6 C 0.3028(7) -0.2732(7) 0.3941(2) 0.120(7) Uiso 1 1 d . U . . .
H0B6 H 0.301328 -0.287082 0.401964 0.143 Uiso 1 1 calc R U . . .
C0B7 C 0.3888(7) -0.2194(7) 0.2631(2) 0.119(5) Uani 1 1 d . U . . .
H0B7 H 0.386519 -0.190311 0.264404 0.143 Uiso 1 1 calc R U . . .
C0BB C 0.1831(6) -0.2546(8) 0.26397(18) 0.108(4) Uani 1 1 d . U . . .
H0BB H 0.169227 -0.237690 0.269297 0.130 Uiso 1 1 calc R U . . .
C0BD C 0.0330(7) -0.4948(8) 0.3286(2) 0.123(5) Uani 1 1 d . U . . .
H0BD H 0.018902 -0.509282 0.334453 0.147 Uiso 1 1 calc R U . . .
C0BE C 0.2171(7) 0.1388(8) 0.43858(17) 0.131(7) Uani 1 1 d . U . . .
H0BE H 0.208479 0.129102 0.446310 0.157 Uiso 1 1 calc R U . . .
C0BF C 0.4091(8) -0.5762(9) 0.2491(3) 0.145(5) Uani 1 1 d . U . . .
H0BF H 0.413364 -0.545692 0.248216 0.174 Uiso 1 1 calc R U . . .
C0BG C 0.5170(11) -0.0962(12) 0.3493(3) 0.186(12) Uiso 1 1 d . U . . .
C0BH C 0.2604(7) -0.1636(7) 0.3035(2) 0.114(5) Uani 1 1 d . U . . .
H0BH H 0.235134 -0.158768 0.300118 0.137 Uiso 1 1 calc R U . . .
C0BI C 0.2356(7) -0.1843(9) 0.4758(3) 0.136(5) Uani 1 1 d . U . . .
H0BI H 0.246404 -0.197406 0.483296 0.163 Uiso 1 1 calc R U . . .
C0BJ C 0.3819(7) 0.1617(8) 0.51066(18) 0.117(4) Uani 1 1 d . U . . .
H0BJ H 0.366437 0.146554 0.515915 0.140 Uiso 1 1 calc R U . . .
C0BL C 0.4263(7) -0.5525(6) 0.30060(19) 0.109(6) Uani 1 1 d . U . . .
H0BL H 0.433413 -0.545307 0.292410 0.130 Uiso 1 1 calc R U . . .
F0BN F 0.3059(8) 0.3575(7) 0.3322(2) 0.132(8) Uiso 0.5 1 d . U P . .
C0BP C 0.2109(7) -0.1375(8) 0.4639(2) 0.123(5) Uani 1 1 d . U . . .
H0BP H 0.201915 -0.110679 0.461411 0.148 Uiso 1 1 calc R U . . .
C0BR C 0.1947(6) 0.1956(8) 0.4819(2) 0.116(4) Uani 1 1 d . U . . .
H0BR H 0.185617 0.214126 0.475305 0.140 Uiso 1 1 calc R U . . .
C0BU C 0.4257(7) -0.6054(8) 0.2591(3) 0.146(5) Uani 1 1 d . U . . .
H0BU H 0.444569 -0.596896 0.266185 0.175 Uiso 1 1 calc R U . . .
C0BW C 0.3968(7) -0.5939(7) 0.3755(2) 0.135(8) Uiso 1 1 d . U . . .
H0BA H 0.382133 -0.569948 0.378342 0.162 Uiso 1 1 calc R U . . .
H0BC H 0.387252 -0.600592 0.366684 0.162 Uiso 1 1 calc R U . . .
C0BX C 0.2867(5) -0.7268(6) 0.2960(2) 0.176(6) Uani 1 1 d G U . . .
H0BX H 0.262025 -0.722238 0.298527 0.211 Uiso 1 1 calc R U . . .
C0B5 C 0.3211(7) -0.7146(5) 0.30287(14) 0.172(6) Uani 1 1 d G U . . .
H0B5 H 0.323382 -0.700564 0.310803 0.207 Uiso 1 1 calc R U . . .
C0AY C 0.3513(5) -0.7273(6) 0.2958(2) 0.177(6) Uani 1 1 d G U . . .
H0AY H 0.377425 -0.723102 0.298183 0.213 Uiso 1 1 calc R U . . .
C0A5 C 0.3357(7) -0.7472(5) 0.28457(18) 0.176(6) Uani 1 1 d G U . . .
H0A5 H 0.349469 -0.758706 0.278108 0.211 Uiso 1 1 calc R U . . .
C0B8 C 0.2957(7) -0.7469(5) 0.28469(18) 0.174(7) Uani 1 1 d G U . . .
H0B8 H 0.278147 -0.758172 0.278320 0.209 Uiso 1 1 calc R U . . .
F0C0 F 0.2760(8) 0.3861(8) 0.3443(2) 0.133(8) Uiso 0.5 1 d . U P . .
C0C1 C 0.2004(7) -0.6325(9) 0.2543(2) 0.134(5) Uani 1 1 d . U . . .
H0C1 H 0.189576 -0.645514 0.261203 0.161 Uiso 1 1 calc R U . . .
C0C3 C 0.3866(7) -0.6035(9) 0.2408(2) 0.145(5) Uani 1 1 d . U . . .
H0C3 H 0.371424 -0.594507 0.232870 0.174 Uiso 1 1 calc R U . . .
C0C7 C 0.4537(8) 0.1776(7) 0.3697(2) 0.142(8) Uiso 1 1 d . U . . .
H0CA H 0.430448 0.171182 0.373906 0.170 Uiso 1 1 calc R U . . .
H0CB H 0.460978 0.151738 0.365502 0.170 Uiso 1 1 calc R U . . .
C0CB C 0.2090(9) -0.5726(8) 0.3817(3) 0.170(10) Uiso 1 1 d . U . . .
H0CE H 0.200136 -0.550807 0.387299 0.204 Uiso 1 1 calc R U . . .
H0CF H 0.230263 -0.561625 0.377186 0.204 Uiso 1 1 calc R U . . .
C0CD C 0.4481(6) 0.0195(6) 0.36064(17) 0.100(6) Uiso 1 1 d . U . . .
H0CC H 0.425851 0.018414 0.365632 0.120 Uiso 1 1 calc R U . . .
H0CD H 0.453819 0.049084 0.359026 0.120 Uiso 1 1 calc R U . . .
C0CL C 0.4723(10) -0.1432(10) 0.3593(3) 0.203(13) Uiso 1 1 d . U . . .
F0CO F 0.2584(18) -0.707(2) 0.4241(6) 0.34(3) Uiso 0.50(3) 1 d . U P A 2
C0D6 C 0.2685(9) 0.2452(5) 0.3616(2) 0.159(9) Uiso 1 1 d G U . . .
C276 C 0.3043(8) 0.2611(8) 0.3650(2) 0.271(17) Uiso 1 1 d G U . . .
H276 H 0.321478 0.245906 0.370636 0.325 Uiso 1 1 calc R U . . .
C57 C 0.3149(6) 0.2992(9) 0.3603(2) 0.283(17) Uiso 1 1 d G U . . .
H57 H 0.339349 0.310057 0.362613 0.339 Uiso 1 1 calc R U . . .
C097 C 0.2897(9) 0.3214(5) 0.3520(2) 0.140(8) Uiso 1 1 d DG U . . .
C0DK C 0.2539(7) 0.3056(8) 0.34859(19) 0.247(15) Uiso 1 1 d G U . . .
H0DK H 0.236688 0.320775 0.342980 0.297 Uiso 1 1 calc R U . . .
C196 C 0.2433(6) 0.2675(9) 0.3534(2) 0.249(15) Uiso 1 1 d G U . . .
H196 H 0.218816 0.256625 0.351004 0.299 Uiso 1 1 calc R U . . .
C0DJ C 0.5701(8) 0.0024(10) 0.4446(3) 0.195(11) Uiso 1 1 d D U . . .
C0DV C 0.4245(7) 0.1777(8) 0.49809(19) 0.119(5) Uani 1 1 d . U . . .
H0DV H 0.443617 0.175190 0.492366 0.142 Uiso 1 1 calc R U . . .
C0DY C 0.3847(7) -0.2876(8) 0.2552(2) 0.114(5) Uani 1 1 d . U . . .
H0DY H 0.378518 -0.311271 0.250045 0.137 Uiso 1 1 calc R U . . .
F04A F 0.3043(5) -0.2770(5) 0.34999(17) 0.181(6) Uiso 1 1 d . U . . .
F03P F 0.2788(5) -0.3240(5) 0.35751(14) 0.164(5) Uiso 1 1 d . U . . .
F064 F 0.3368(5) -0.3269(5) 0.36001(13) 0.157(5) Uiso 1 1 d . U . . .
C14 C 0.3024(18) 0.3591(13) 0.3443(5) 0.134(16) Uiso 0.5 1 d D U P . .
F2 F 0.4453(6) 0.3058(6) 0.32244(14) 0.290(11) Uiso 1 1 d G U . . .
F3 F 0.4342(6) 0.3466(4) 0.33804(18) 0.327(13) Uiso 1 1 d G U . . .
F4 F 0.3882(5) 0.3123(7) 0.3281(2) 0.48(2) Uiso 1 1 d G U . . .
C5 C 0.4250(4) 0.3095(5) 0.33260(14) 0.37(2) Uiso 1 1 d G U . . .
C6 C 0.4317(4) 0.2741(4) 0.34182(13) 0.334(19) Uiso 1 1 d G U . . .
C7 C 0.4565(5) 0.2421(4) 0.33958(17) 0.33(2) Uiso 1 1 d G U . . .
H7 H 0.469711 0.242351 0.332140 0.394 Uiso 1 1 calc R U . . .
C8 C 0.4619(6) 0.2097(5) 0.3482(2) 0.304(19) Uiso 1 1 d G U . . .
H8 H 0.478801 0.187672 0.346712 0.365 Uiso 1 1 calc R U . . .
C9 C 0.4427(7) 0.2094(6) 0.35919(19) 0.179(11) Uiso 1 1 d G U . . .
C10 C 0.4179(7) 0.2417(7) 0.36146(16) 0.313(19) Uiso 1 1 d G U . . .
H10 H 0.404884 0.241568 0.368942 0.376 Uiso 1 1 calc R U . . .
C11 C 0.4123(5) 0.2740(6) 0.35277(15) 0.36(2) Uiso 1 1 d G U . . .
H11 H 0.395297 0.295952 0.354271 0.429 Uiso 1 1 calc R U . . .
C50 C 0.3141(10) -0.2979(10) 0.3593(3) 0.159(10) Uiso 1 1 d D U . . .
F1 F 0.4186(5) -0.0351(5) 0.30180(9) 0.326(13) Uiso 1 1 d G U . . .
F5 F 0.3793(4) -0.0761(5) 0.31038(14) 0.338(14) Uiso 1 1 d G U . . .
F6 F 0.4380(5) -0.0938(5) 0.31024(14) 0.365(15) Uiso 1 1 d G U . . .
C1 C 0.4149(4) -0.0610(4) 0.31166(10) 0.283(18) Uiso 1 1 d G U . . .
C2 C 0.4236(3) -0.0401(3) 0.32438(9) 0.128(8) Uiso 1 1 d G U . . .
C3 C 0.4341(4) 0.0016(3) 0.32506(11) 0.173(10) Uiso 1 1 d G U . . .
H3 H 0.435960 0.017295 0.317523 0.207 Uiso 1 1 calc R U . . .
C4 C 0.4419(4) 0.0201(4) 0.33699(13) 0.159(10) Uiso 1 1 d G U . . .
H4 H 0.449003 0.048578 0.337559 0.191 Uiso 1 1 calc R U . . .
C12 C 0.4393(4) -0.0029(5) 0.34801(10) 0.106(6) Uiso 1 1 d G U . . .
C13 C 0.4288(4) -0.0447(5) 0.34725(9) 0.187(11) Uiso 1 1 d G U . . .
H13 H 0.427061 -0.060369 0.354790 0.225 Uiso 1 1 calc R U . . .
C15 C 0.4210(4) -0.0634(3) 0.33538(11) 0.152(9) Uiso 1 1 d G U . . .
H15 H 0.413852 -0.091846 0.334819 0.182 Uiso 1 1 calc R U . . .
C166 C 0.4988(15) -0.1598(16) 0.3347(5) 0.31(2) Uiso 1 1 d . U . . .
F7 F 0.2199(8) -0.7213(8) 0.4236(2) 0.25(2) Uiso 0.50(3) 1 d G U P A 1
F8 F 0.2766(7) -0.7258(7) 0.4174(2) 0.239(19) Uiso 0.50(3) 1 d G U P A 1
F9 F 0.2301(9) -0.7572(5) 0.4068(3) 0.37(3) Uiso 0.50(3) 1 d G U P A 1
C16 C 0.2396(6) -0.7219(6) 0.41324(19) 0.289(18) Uiso 1 1 d G U . . .
C17 C 0.2327(4) -0.6841(5) 0.40502(15) 0.259(15) Uiso 1 1 d G U . . .
C18 C 0.2082(5) -0.6527(6) 0.40836(18) 0.261(16) Uiso 1 1 d G U . . .
H18 H 0.195649 -0.655087 0.415907 0.314 Uiso 1 1 calc R U . . .
C19 C 0.2023(6) -0.6180(6) 0.4005(2) 0.263(16) Uiso 1 1 d G U . . .
H19 H 0.185555 -0.596708 0.402719 0.316 Uiso 1 1 calc R U . . .
C1A C 0.2210(6) -0.6146(6) 0.3895(2) 0.193(11) Uiso 1 1 d G U . . .
C1B C 0.2455(7) -0.6458(7) 0.38623(17) 0.263(16) Uiso 1 1 d G U . . .
H1B H 0.258108 -0.643438 0.378699 0.316 Uiso 1 1 calc R U . . .
C1C C 0.2514(6) -0.6806(6) 0.39399(17) 0.256(16) Uiso 1 1 d G U . . .
H1C H 0.268141 -0.701851 0.391776 0.307 Uiso 1 1 calc R U . . .
F10 F 0.3335(5) -0.7485(6) 0.4062(2) 0.190(14) Uiso 0.50(2) 1 d G U P B 1
F11 F 0.3930(6) -0.7515(5) 0.41289(15) 0.176(14) Uiso 0.50(2) 1 d G U P B 1
F12 F 0.3735(7) -0.7787(4) 0.39483(17) 0.145(12) Uiso 0.50(2) 1 d G U P B 1
C1D C 0.3687(5) -0.7457(4) 0.40251(13) 0.158(10) Uiso 1 1 d G U . . .
C1E C 0.3758(4) -0.7052(4) 0.39600(10) 0.194(12) Uiso 1 1 d G U . . .
C1F C 0.3478(5) -0.6751(5) 0.39435(18) 0.299(19) Uiso 1 1 d G U . . .
H1F H 0.323681 -0.679940 0.397319 0.359 Uiso 1 1 calc R U . . .
C1G C 0.3551(7) -0.6379(4) 0.3883(2) 0.298(18) Uiso 1 1 d G U . . .
H1G H 0.335989 -0.617219 0.387225 0.357 Uiso 1 1 calc R U . . .
C1H C 0.3904(8) -0.6309(5) 0.38394(16) 0.171(10) Uiso 1 1 d G U . . .
C1I C 0.4185(6) -0.6613(6) 0.38564(19) 0.279(17) Uiso 1 1 d G U . . .
H1I H 0.442617 -0.656492 0.382662 0.335 Uiso 1 1 calc R U . . .
C1J C 0.4113(5) -0.6984(5) 0.39168(17) 0.284(18) Uiso 1 1 d G U . . .
H1J H 0.430394 -0.718989 0.392868 0.340 Uiso 1 1 calc R U . . .
F13 F 0.3361(9) -0.7651(8) 0.3966(3) 0.139(11) Uiso 0.50(2) 1 d . U P B 2
F14 F 0.3889(10) -0.7725(10) 0.4016(3) 0.170(13) Uiso 0.50(2) 1 d . U P B 2
F72 F 0.3552(8) -0.7393(7) 0.4139(2) 0.118(10) Uiso 0.50(2) 1 d . U P B 2
F15 F 0.2208(3) -0.1594(4) 0.39276(14) 0.287(11) Uiso 1 1 d G U . . .
F16 F 0.1808(4) -0.1822(4) 0.40565(8) 0.270(10) Uiso 1 1 d G U . . .
F17 F 0.1612(4) -0.1434(3) 0.38960(11) 0.192(6) Uiso 1 1 d G U . . .
C1K C 0.1855(3) -0.1745(3) 0.39325(9) 0.198(12) Uiso 1 1 d G U . . .
C1L C 0.1782(3) -0.2126(2) 0.38520(7) 0.120(7) Uiso 1 1 d G U . . .
C1M C 0.2062(3) -0.2290(3) 0.37821(11) 0.183(11) Uiso 1 1 d G U . . .
H1M H 0.230301 -0.216239 0.378480 0.220 Uiso 1 1 calc R U . . .
C1N C 0.1985(4) -0.2644(4) 0.37082(11) 0.169(10) Uiso 1 1 d G U . . .
H1N H 0.217486 -0.275713 0.366038 0.203 Uiso 1 1 calc R U . . .
C1O C 0.1632(4) -0.2832(3) 0.37041(10) 0.117(7) Uiso 1 1 d G U . . .
C1P C 0.1352(4) -0.2668(3) 0.37747(11) 0.111(7) Uiso 1 1 d G U . . .
H1P H 0.111144 -0.279664 0.377217 0.133 Uiso 1 1 calc R U . . .
C1Q C 0.1427(3) -0.2315(3) 0.38487(9) 0.113(7) Uiso 1 1 d G U . . .
H1Q H 0.123723 -0.220230 0.389681 0.135 Uiso 1 1 calc R U . . .
F18 F 0.3324(4) -0.0478(3) 0.36816(11) 0.228(8) Uiso 1 1 d G U . C -1
F19 F 0.3858(3) -0.0778(3) 0.37422(10) 0.187(6) Uiso 1 1 d G U . C -1
F1A F 0.3334(4) -0.1032(4) 0.37993(8) 0.243(9) Uiso 1 1 d G U . C -1
C1R C 0.3493(3) -0.0852(3) 0.37015(8) 0.150(9) Uiso 1 1 d G U . C -1
C1S C 0.3460(2) -0.1121(2) 0.35851(7) 0.108(6) Uiso 1 1 d G U . C -1
C1T C 0.3272(3) -0.0982(3) 0.34716(8) 0.152(9) Uiso 1 1 d G U . C -1
H1T H 0.316284 -0.071239 0.346670 0.182 Uiso 1 1 calc R U . C -1
C1U C 0.3245(4) -0.1240(4) 0.33658(8) 0.165(10) Uiso 1 1 d G U . C -1
H1U H 0.311504 -0.114678 0.328862 0.198 Uiso 1 1 calc R U . C -1
C1V C 0.3406(4) -0.1634(4) 0.33721(10) 0.134(8) Uiso 1 1 d G U . C -1
C1W C 0.3595(4) -0.1773(3) 0.34855(11) 0.121(7) Uiso 1 1 d G U . C -1
H1W H 0.370458 -0.204201 0.348999 0.146 Uiso 1 1 calc R U . C -1
C1X C 0.3621(3) -0.1517(2) 0.35919(9) 0.117(7) Uiso 1 1 d G U . C -1
H1X H 0.374927 -0.161132 0.366919 0.140 Uiso 1 1 calc R U . C -1
F1B F 0.6830(9) -0.0790(9) 0.4897(3) 0.239(17) Uiso 0.5 1 d G U P D -1
F1C F 0.6541(11) -0.0300(13) 0.4991(2) 0.50(4) Uiso 0.5 1 d G U P D -1
F1D F 0.7050(9) -0.0160(11) 0.4901(3) 0.35(3) Uiso 0.5 1 d G U P D -1
C1Y C 0.6728(8) -0.0386(9) 0.4888(2) 0.39(3) Uiso 0.5 1 d G U P D -1
C1Z C 0.6495(6) -0.0287(8) 0.4766(2) 0.33(3) Uiso 0.5 1 d G U P D -1
C22 C 0.6403(9) -0.0595(10) 0.4676(3) 0.36(3) Uiso 0.5 1 d G U P D -1
H22 H 0.648927 -0.087154 0.469025 0.435 Uiso 0.5 1 calc R U P D -1
C23 C 0.6186(11) -0.0494(14) 0.4564(3) 0.32(3) Uiso 0.5 1 d G U P D -1
H23 H 0.612283 -0.070302 0.450225 0.382 Uiso 0.5 1 calc R U P D -1
C25 C 0.6061(9) -0.0087(15) 0.4542(3) 0.198(19) Uiso 0.5 1 d DG U P D -1
C26 C 0.6154(9) 0.0220(12) 0.4633(4) 0.21(2) Uiso 0.5 1 d G U P D -1
H26 H 0.606814 0.049711 0.461887 0.246 Uiso 0.5 1 calc R U P D -1
C27 C 0.6370(9) 0.0120(9) 0.4745(3) 0.21(2) Uiso 0.5 1 d G U P D -1
H27 H 0.643338 0.032897 0.480671 0.249 Uiso 0.5 1 calc R U P D -1
F1H F 0.4903(5) -0.1424(5) 0.40006(17) 0.64(3) Uiso 1 1 d G U . . .
F1I F 0.4374(5) -0.1605(5) 0.40736(11) 0.302(12) Uiso 1 1 d G U . . .
F1J F 0.4368(5) -0.1219(3) 0.39056(16) 0.379(16) Uiso 1 1 d G U . . .
C24 C 0.4546(4) -0.1545(3) 0.39658(12) 0.318(19) Uiso 1 1 d G U . . .
C2E C 0.4528(3) -0.1927(3) 0.38839(8) 0.105(6) Uiso 1 1 d G U . . .
C2F C 0.4857(3) -0.2120(4) 0.38504(11) 0.152(9) Uiso 1 1 d G U . . .
H2F H 0.509726 -0.201101 0.387959 0.183 Uiso 1 1 calc R U . . .
C2G C 0.4831(4) -0.2474(4) 0.37741(11) 0.103(6) Uiso 1 1 d G U . . .
H2G H 0.505409 -0.260618 0.375125 0.124 Uiso 1 1 calc R U . . .
C2H C 0.4479(4) -0.2634(3) 0.37310(10) 0.092(5) Uiso 1 1 d G U . . .
C2I C 0.4151(3) -0.2440(4) 0.37648(11) 0.123(7) Uiso 1 1 d G U . . .
H2I H 0.391020 -0.254905 0.373570 0.147 Uiso 1 1 calc R U . . .
C2J C 0.4175(3) -0.2087(3) 0.38407(10) 0.115(7) Uiso 1 1 d G U . . .
H2J H 0.395122 -0.195397 0.386328 0.138 Uiso 1 1 calc R U . . .

loop_
_atom_site_aniso_label
_atom_site_aniso_U_11
_atom_site_aniso_U_22
_atom_site_aniso_U_33
_atom_site_aniso_U_23
_atom_site_aniso_U_13
_atom_site_aniso_U_12
Zr01 0.0563(16) 0.0731(9) 0.0569(7) -0.0108(6) -0.0139(7) 0.0077(8)
Zr02 0.0551(16) 0.0740(9) 0.0507(7) -0.0040(6) -0.0079(7) -0.0011(8)
Zr03 0.0564(16) 0.0725(9) 0.0601(8) -0.0178(6) -0.0061(8) 0.0025(8)
Zr04 0.0661(16) 0.0777(9) 0.0560(7) 0.0133(6) 0.0095(8) 0.0163(8)
Zr05 0.0691(16) 0.0706(9) 0.0597(8) 0.0110(6) 0.0080(8) 0.0153(8)
Zr06 0.0564(16) 0.0864(10) 0.0565(7) -0.0139(7) -0.0092(8) 0.0075(8)
Zr07 0.0663(17) 0.0924(10) 0.0528(7) 0.0181(7) 0.0115(8) 0.0144(9)
Zr08 0.0607(17) 0.0730(9) 0.0731(9) -0.0181(7) -0.0064(8) 0.0018(8)
Zr09 0.0905(18) 0.0693(9) 0.0592(8) -0.0024(7) 0.0034(8) 0.0014(8)
Zr0A 0.0884(18) 0.0876(10) 0.0578(8) 0.0008(7) 0.0000(8) -0.0069(9)
Zr0B 0.0531(17) 0.0808(9) 0.0772(9) -0.0129(7) 0.0215(8) -0.0046(8)
Zr0C 0.0561(17) 0.0969(11) 0.0689(8) -0.0067(7) 0.0247(8) -0.0189(9)
Zr0D 0.0588(18) 0.0692(9) 0.0901(10) 0.0074(7) -0.0180(9) 0.0001(8)
Zr0E 0.0526(17) 0.0834(10) 0.0823(9) -0.0147(7) 0.0182(9) -0.0114(8)
Zr0F 0.0856(18) 0.0933(11) 0.0677(9) -0.0025(8) 0.0120(9) -0.0135(10)
Zr0G 0.0581(18) 0.1000(11) 0.0828(10) -0.0148(8) 0.0139(9) -0.0075(9)
Zr0H 0.0814(18) 0.1032(11) 0.0727(9) -0.0487(8) 0.0083(9) 0.0002(10)
Zr0I 0.0874(18) 0.1050(12) 0.0686(9) -0.0352(8) 0.0062(9) 0.0011(10)
Zr0J 0.0898(19) 0.1082(12) 0.0655(9) -0.0353(8) 0.0085(9) 0.0024(10)
Zr0K 0.077(2) 0.1161(13) 0.0841(10) -0.0206(9) 0.0167(10) -0.0299(11)
Zr0L 0.078(2) 0.0973(11) 0.1058(12) -0.0079(9) 0.0292(11) -0.0276(10)
Zr0M 0.086(2) 0.1068(13) 0.1202(13) -0.0656(11) -0.0218(11) 0.0315(11)
Zr0N 0.090(2) 0.1128(13) 0.1034(12) -0.0676(10) -0.0180(11) 0.0239(11)
Zr0O 0.127(2) 0.1020(13) 0.1110(13) -0.0630(10) -0.0319(12) 0.0113(12)
Cl00 0.063(5) 0.073(3) 0.105(3) -0.011(2) -0.009(3) 0.000(2)
Cl1 0.080(5) 0.119(4) 0.082(3) -0.006(3) 0.006(3) 0.006(3)
Cl7 0.063(5) 0.070(3) 0.128(4) -0.009(2) -0.019(3) 0.002(2)
Cl3 0.118(6) 0.147(5) 0.075(3) -0.011(3) 0.006(3) 0.029(4)
Cl2 0.135(7) 0.174(5) 0.088(3) 0.034(3) 0.039(3) 0.060(4)
Cl4 0.117(6) 0.130(4) 0.093(3) 0.022(3) 0.008(3) 0.061(4)
Cl5 0.129(7) 0.286(9) 0.064(3) 0.044(4) 0.016(3) 0.058(6)
O00W 0.067(8) 0.076(6) 0.060(4) 0.009(4) 0.006(4) 0.016(5)
Cl6 0.164(10) 0.200(8) 0.244(9) -0.057(7) 0.034(7) -0.071(6)
O00Y 0.051(8) 0.070(5) 0.050(4) -0.008(4) -0.019(4) 0.010(5)
O00Z 0.057(9) 0.075(6) 0.083(4) -0.034(4) -0.009(5) 0.012(5)
O010 0.065(7) 0.082(6) 0.065(4) 0.011(4) 0.002(4) 0.020(5)
O011 0.059(6) 0.068(5) 0.072(5) 0.023(3) 0.012(4) 0.021(4)
O012 0.067(8) 0.091(6) 0.057(5) 0.014(4) 0.014(5) 0.011(5)
O013 0.061(5) 0.061(4) 0.051(4) 0.021(3) 0.008(3) 0.021(4)
O014 0.092(8) 0.074(6) 0.050(4) -0.003(4) -0.006(5) 0.017(5)
O015 0.045(6) 0.084(5) 0.050(4) -0.010(4) -0.025(4) -0.002(4)
O016 0.052(6) 0.096(6) 0.076(6) 0.000(5) 0.020(4) -0.030(4)
O017 0.047(8) 0.081(5) 0.069(4) -0.021(4) -0.017(4) 0.006(5)
O018 0.052(6) 0.077(5) 0.079(6) -0.008(5) 0.015(4) -0.011(4)
O019 0.069(8) 0.095(5) 0.055(5) 0.002(4) 0.008(6) 0.020(4)
O01A 0.085(9) 0.084(6) 0.064(5) -0.002(4) -0.001(5) -0.002(5)
O01B 0.067(7) 0.082(5) 0.065(6) 0.007(4) 0.031(5) 0.013(4)
O01C 0.085(8) 0.088(6) 0.062(5) -0.016(4) 0.016(5) -0.005(5)
O01D 0.082(8) 0.096(7) 0.065(5) -0.016(4) 0.003(4) 0.011(5)
O01E 0.040(6) 0.073(5) 0.061(4) -0.011(4) -0.016(4) 0.004(4)
O01F 0.079(5) 0.091(6) 0.046(4) 0.014(4) 0.012(4) 0.022(5)
O01G 0.103(5) 0.106(7) 0.065(5) 0.010(5) 0.006(4) -0.010(5)
O01H 0.057(9) 0.081(6) 0.089(5) -0.024(4) 0.026(5) -0.015(5)
O01I 0.089(10) 0.121(8) 0.060(5) -0.036(5) 0.001(4) 0.011(6)
O01J 0.042(6) 0.076(5) 0.092(7) -0.004(5) -0.019(5) 0.003(4)
O01K 0.045(6) 0.090(5) 0.073(5) -0.016(4) -0.016(4) 0.013(4)
O01L 0.051(6) 0.085(4) 0.074(4) -0.017(3) 0.019(4) -0.013(4)
O01M 0.070(5) 0.081(6) 0.065(4) -0.010(4) 0.005(3) -0.010(4)
O01N 0.083(8) 0.069(6) 0.060(4) 0.006(4) 0.020(4) 0.006(5)
O01O 0.053(6) 0.066(4) 0.057(4) -0.007(3) -0.011(4) 0.004(4)
O01P 0.094(5) 0.103(7) 0.060(4) -0.036(4) 0.011(4) -0.005(5)
O01Q 0.049(8) 0.089(4) 0.075(5) -0.012(4) 0.014(5) -0.009(4)
O01R 0.072(7) 0.090(6) 0.062(4) -0.011(4) 0.002(5) -0.004(5)
O01S 0.052(5) 0.083(6) 0.071(6) -0.025(5) -0.003(4) 0.014(4)
O01T 0.077(9) 0.083(6) 0.080(5) -0.014(4) 0.024(5) -0.004(5)
O01U 0.050(5) 0.079(5) 0.079(6) -0.019(5) -0.007(5) 0.004(4)
O01V 0.078(8) 0.093(6) 0.059(5) -0.008(4) -0.006(5) 0.012(5)
O01W 0.065(7) 0.075(5) 0.069(5) 0.023(4) 0.004(4) 0.002(4)
O01X 0.061(8) 0.083(4) 0.064(5) -0.010(3) -0.001(4) 0.002(4)
O01Y 0.046(6) 0.104(6) 0.083(5) -0.006(4) 0.025(4) -0.018(4)
O01Z 0.081(7) 0.106(5) 0.075(6) -0.048(4) 0.002(5) 0.015(4)
O020 0.077(8) 0.084(7) 0.090(5) -0.023(5) 0.021(6) -0.012(5)
O021 0.095(9) 0.082(6) 0.072(5) -0.031(4) -0.021(5) 0.019(5)
O022 0.092(7) 0.075(5) 0.076(5) 0.003(4) -0.003(4) -0.010(4)
O023 0.091(7) 0.080(5) 0.081(5) 0.000(4) -0.008(4) -0.001(5)
O024 0.085(5) 0.094(4) 0.064(4) -0.044(4) 0.008(3) 0.005(4)
O025 0.090(5) 0.096(7) 0.107(5) -0.061(5) -0.015(4) 0.022(5)
O026 0.077(7) 0.122(8) 0.084(5) -0.031(5) 0.004(5) 0.011(6)
O027 0.062(6) 0.075(5) 0.093(7) 0.011(5) -0.024(5) -0.010(4)
O028 0.055(6) 0.073(5) 0.075(5) -0.007(4) -0.023(4) 0.018(4)
O029 0.086(9) 0.108(7) 0.052(4) -0.027(4) -0.013(5) 0.017(5)
O02A 0.062(8) 0.097(4) 0.056(4) 0.012(3) -0.022(4) 0.005(5)
O02B 0.060(9) 0.102(6) 0.068(4) -0.004(4) 0.017(5) -0.023(5)
O02C 0.048(6) 0.103(6) 0.077(5) -0.002(4) 0.018(4) -0.002(4)
O02D 0.052(6) 0.082(5) 0.098(7) -0.026(5) 0.010(5) -0.006(4)
O02E 0.087(8) 0.094(5) 0.062(6) -0.010(4) 0.011(5) -0.009(5)
O02F 0.070(9) 0.086(5) 0.077(4) -0.012(4) 0.023(5) -0.006(5)
O02G 0.048(6) 0.076(4) 0.061(4) -0.020(3) -0.013(4) 0.007(4)
O02H 0.075(9) 0.064(6) 0.104(5) -0.019(4) -0.032(6) 0.003(5)
O02I 0.091(7) 0.099(5) 0.132(6) -0.074(4) -0.046(5) 0.027(5)
O02J 0.075(7) 0.115(5) 0.072(5) -0.032(4) 0.004(4) -0.010(5)
O02K 0.107(9) 0.107(8) 0.096(5) -0.034(5) 0.030(6) -0.039(6)
O02L 0.077(6) 0.096(6) 0.106(7) -0.004(6) 0.021(5) -0.015(4)
O02M 0.079(9) 0.110(6) 0.066(5) -0.016(4) 0.023(5) -0.023(6)
O02N 0.103(10) 0.119(8) 0.118(6) -0.066(6) -0.038(6) 0.014(6)
O02O 0.047(6) 0.109(5) 0.089(6) -0.014(4) 0.011(4) -0.023(4)
O02P 0.092(8) 0.103(5) 0.104(8) -0.051(5) -0.029(6) 0.016(4)
O02Q 0.101(7) 0.111(5) 0.106(6) -0.077(4) -0.016(5) 0.001(5)
O02R 0.083(8) 0.135(8) 0.074(6) -0.024(5) 0.013(6) 0.011(6)
O02S 0.059(8) 0.105(4) 0.074(5) 0.006(4) 0.023(5) -0.027(5)
O02T 0.095(5) 0.087(5) 0.109(5) -0.064(4) -0.024(3) 0.017(4)
O02U 0.077(7) 0.108(6) 0.112(6) -0.022(4) 0.024(4) -0.040(5)
O02V 0.094(8) 0.104(6) 0.066(6) -0.021(5) 0.004(6) 0.006(5)
O02W 0.109(8) 0.105(5) 0.090(7) -0.037(5) 0.011(6) 0.012(5)
C02Y 0.042(8) 0.087(8) 0.072(9) -0.004(8) 0.035(9) -0.015(5)
O02Z 0.100(10) 0.140(9) 0.096(6) -0.069(5) -0.029(5) -0.003(6)
O030 0.109(8) 0.104(5) 0.097(7) -0.043(5) 0.018(7) -0.010(5)
O032 0.056(6) 0.097(4) 0.081(5) -0.013(3) 0.031(4) -0.024(4)
O033 0.093(8) 0.107(5) 0.123(8) -0.065(5) -0.027(7) 0.032(5)
O034 0.087(8) 0.125(8) 0.083(5) -0.058(5) 0.001(4) -0.009(6)
O036 0.113(10) 0.112(8) 0.118(6) -0.037(5) 0.029(6) -0.017(6)
O037 0.113(8) 0.143(9) 0.105(5) -0.072(6) -0.008(5) 0.032(7)
C038 0.083(13) 0.070(9) 0.052(5) -0.010(6) -0.006(7) 0.020(7)
C039 0.082(11) 0.083(7) 0.084(8) -0.020(6) 0.027(8) -0.016(7)
C03A 0.103(15) 0.077(10) 0.057(8) 0.003(7) 0.006(8) 0.011(8)
C03B 0.053(15) 0.099(11) 0.049(7) -0.011(6) -0.012(7) 0.003(8)
O03C 0.120(8) 0.091(7) 0.131(6) -0.050(6) -0.052(6) 0.018(6)
C03D 0.062(8) 0.074(8) 0.063(8) -0.009(7) -0.007(9) 0.000(6)
C03H 0.063(8) 0.098(9) 0.074(9) 0.003(9) 0.044(9) -0.026(5)
C03I 0.101(15) 0.088(6) 0.084(9) -0.013(5) 0.021(7) 0.013(7)
C03J 0.044(8) 0.081(8) 0.079(9) 0.009(8) 0.011(10) -0.013(6)
C03K 0.049(13) 0.081(10) 0.053(7) -0.004(6) -0.004(7) -0.004(7)
C03L 0.073(13) 0.055(8) 0.063(6) 0.008(6) 0.001(7) 0.006(7)
C03M 0.055(14) 0.088(11) 0.096(8) -0.022(8) 0.020(9) -0.016(7)
C03N 0.063(14) 0.100(11) 0.071(6) -0.009(7) 0.027(7) -0.006(8)
C03O 0.085(14) 0.083(8) 0.063(5) -0.022(5) -0.002(6) -0.004(9)
C03Q 0.086(14) 0.074(6) 0.099(7) -0.008(5) -0.003(8) 0.006(8)
C03R 0.042(14) 0.091(10) 0.062(6) 0.006(7) 0.005(7) 0.007(7)
C03S 0.059(11) 0.075(8) 0.086(10) -0.010(8) -0.025(12) 0.006(8)
C03T 0.073(13) 0.086(7) 0.095(7) -0.008(5) 0.030(8) -0.005(8)
C03U 0.074(12) 0.084(7) 0.103(7) -0.005(5) 0.025(7) -0.007(7)
C03V 0.054(13) 0.086(5) 0.050(7) -0.020(5) -0.005(6) -0.006(6)
C03W 0.051(14) 0.083(10) 0.064(7) -0.005(7) 0.011(7) 0.023(8)
C03X 0.080(15) 0.106(8) 0.082(10) -0.036(9) -0.001(11) 0.020(6)
C03Y 0.058(10) 0.088(9) 0.119(12) -0.002(9) 0.029(13) -0.014(8)
C03Z 0.081(13) 0.059(9) 0.051(5) -0.005(6) -0.009(7) 0.009(7)
C040 0.055(15) 0.112(12) 0.067(5) -0.025(7) -0.023(8) 0.022(7)
C041 0.073(11) 0.114(7) 0.084(9) -0.024(6) 0.027(7) -0.015(7)
C042 0.078(16) 0.101(12) 0.109(7) -0.031(10) -0.042(10) 0.015(8)
C043 0.067(8) 0.093(9) 0.086(10) -0.013(9) 0.038(10) -0.019(6)
C044 0.110(16) 0.088(11) 0.085(7) 0.000(8) 0.008(9) -0.012(8)
C046 0.045(10) 0.074(8) 0.082(10) -0.023(8) 0.009(10) -0.010(7)
C047 0.057(14) 0.090(10) 0.062(6) 0.009(7) 0.006(7) 0.021(7)
C048 0.085(14) 0.085(10) 0.062(6) -0.022(6) -0.019(8) 0.013(8)
C049 0.098(15) 0.062(10) 0.097(6) -0.034(7) -0.024(9) 0.021(7)
C04B 0.081(13) 0.101(6) 0.079(8) -0.015(5) 0.035(8) -0.025(6)
C04C 0.079(16) 0.089(11) 0.071(8) -0.006(7) 0.021(8) -0.010(8)
C04E 0.072(14) 0.092(11) 0.063(6) -0.019(7) 0.017(8) -0.013(7)
C04H 0.085(14) 0.085(5) 0.100(10) -0.012(5) 0.035(8) -0.025(6)
C04J 0.073(12) 0.070(7) 0.113(8) 0.001(5) -0.031(8) -0.007(8)
C04K 0.072(11) 0.081(8) 0.081(6) -0.016(5) 0.016(6) -0.002(8)
C04L 0.056(14) 0.084(10) 0.081(7) -0.003(7) 0.032(8) 0.009(7)
C04M 0.069(14) 0.081(10) 0.061(6) 0.010(7) 0.014(8) 0.010(7)
C04N 0.088(13) 0.081(6) 0.070(8) -0.026(5) -0.010(8) 0.006(6)
C04O 0.083(11) 0.080(6) 0.121(10) -0.007(6) 0.036(9) -0.002(6)
C04Q 0.086(15) 0.084(11) 0.079(8) -0.023(7) 0.026(8) -0.014(8)
C04R 0.088(15) 0.091(7) 0.031(6) -0.011(7) 0.003(9) 0.032(6)
O04S 0.22(2) 0.142(13) 0.155(14) -0.050(11) 0.056(14) -0.100(13)
C04U 0.090(13) 0.101(9) 0.086(7) -0.040(6) 0.014(8) -0.010(9)
C04V 0.129(17) 0.102(13) 0.130(7) -0.061(10) -0.040(10) 0.012(8)
C04W 0.083(14) 0.092(8) 0.078(6) -0.017(5) 0.037(7) -0.013(8)
C04X 0.085(15) 0.100(11) 0.071(7) -0.011(7) 0.014(8) -0.008(8)
C04Y 0.088(14) 0.077(10) 0.064(6) -0.011(7) 0.008(8) -0.015(7)
C04Z 0.088(16) 0.106(12) 0.082(7) -0.018(8) 0.024(9) -0.030(9)
C050 0.055(9) 0.096(7) 0.070(8) -0.023(6) 0.004(7) 0.000(6)
C051 0.102(15) 0.096(8) 0.119(12) -0.032(11) 0.046(12) 0.016(8)
C052 0.082(12) 0.118(8) 0.086(7) -0.026(7) 0.043(8) -0.042(9)
C053 0.104(14) 0.103(9) 0.080(6) -0.025(6) -0.001(6) 0.006(8)
C055 0.093(13) 0.118(9) 0.067(6) -0.008(5) 0.022(6) -0.017(9)
C057 0.058(10) 0.078(6) 0.116(9) -0.004(6) -0.013(8) 0.007(6)
C059 0.090(15) 0.088(11) 0.071(7) -0.006(7) 0.001(8) 0.020(8)
C05A 0.054(9) 0.074(8) 0.078(9) -0.007(8) 0.004(9) 0.000(6)
C05B 0.058(14) 0.106(11) 0.077(6) -0.020(7) 0.031(8) -0.005(7)
C05C 0.057(8) 0.083(8) 0.078(9) -0.011(8) 0.029(10) -0.014(5)
C05D 0.056(13) 0.081(10) 0.087(8) -0.022(7) 0.018(8) -0.009(7)
C05E 0.083(10) 0.095(8) 0.091(8) -0.040(7) 0.002(8) 0.015(7)
C05F 0.062(10) 0.083(9) 0.136(14) -0.005(10) 0.032(13) -0.023(8)
C05H 0.104(14) 0.105(11) 0.103(7) -0.047(7) 0.021(9) -0.015(9)
C05I 0.079(14) 0.099(9) 0.106(12) -0.027(11) -0.005(13) 0.035(7)
C05K 0.064(11) 0.085(8) 0.088(11) -0.020(9) -0.009(11) -0.004(8)
C05L 0.117(14) 0.081(8) 0.079(6) -0.007(5) -0.004(7) 0.031(8)
C05M 0.077(13) 0.107(8) 0.058(6) -0.014(5) 0.011(7) -0.018(8)
C05N 0.095(17) 0.112(10) 0.121(13) -0.046(11) -0.001(13) 0.002(7)
C05O 0.095(12) 0.095(8) 0.080(11) -0.027(9) 0.022(11) -0.003(6)
C05Q 0.061(11) 0.069(8) 0.106(12) -0.015(8) 0.006(11) 0.008(8)
C05R 0.054(10) 0.099(7) 0.044(7) -0.021(5) -0.004(6) -0.007(7)
C05T 0.089(10) 0.146(11) 0.109(9) -0.018(8) 0.031(7) 0.012(8)
C074 0.096(12) 0.156(12) 0.102(8) 0.008(7) 0.036(7) 0.016(8)
C05P 0.075(10) 0.121(9) 0.144(12) 0.001(7) 0.035(8) -0.001(7)
C06Q 0.063(6) 0.143(12) 0.115(10) -0.008(8) 0.014(6) -0.012(7)
C072 0.067(7) 0.137(11) 0.119(10) 0.003(8) 0.023(7) 0.020(7)
C05U 0.085(15) 0.101(11) 0.057(7) -0.001(7) 0.002(8) 0.047(9)
C05V 0.086(11) 0.080(7) 0.063(7) -0.020(5) -0.008(6) -0.004(7)
C05W 0.105(8) 0.117(10) 0.069(7) -0.003(7) -0.016(6) -0.010(7)
C05X 0.074(10) 0.099(7) 0.035(7) -0.012(7) -0.008(10) 0.024(5)
C05Y 0.056(16) 0.142(15) 0.076(6) -0.047(9) -0.009(8) 0.012(9)
C05Z 0.077(11) 0.092(6) 0.109(10) -0.016(6) 0.031(8) -0.022(7)
C061 0.065(10) 0.123(8) 0.078(7) -0.024(6) 0.029(7) -0.029(7)
C063 0.099(6) 0.126(12) 0.086(9) 0.000(7) -0.019(6) 0.002(8)
C065 0.061(14) 0.095(11) 0.048(6) 0.002(7) 0.014(7) 0.018(8)
C067 0.081(17) 0.119(14) 0.101(10) 0.002(9) 0.036(10) 0.015(9)
C068 0.113(12) 0.110(8) 0.077(10) -0.036(9) 0.018(11) 0.003(6)
C069 0.055(14) 0.092(11) 0.061(6) -0.003(7) -0.003(7) 0.022(8)
C06A 0.096(11) 0.103(8) 0.096(11) -0.035(10) 0.001(13) 0.035(6)
C06B 0.060(10) 0.083(9) 0.123(13) -0.001(10) 0.030(13) -0.016(7)
C06D 0.099(17) 0.126(14) 0.075(6) -0.042(8) -0.008(9) 0.009(9)
C06F 0.138(13) 0.092(8) 0.154(10) 0.014(7) 0.015(9) -0.029(8)
C09N 0.138(14) 0.098(6) 0.174(12) 0.001(7) 0.034(11) -0.018(7)
C07N 0.160(17) 0.096(5) 0.170(13) -0.005(6) 0.012(10) -0.043(7)
C0B1 0.133(12) 0.103(8) 0.187(14) 0.017(7) 0.034(9) -0.045(9)
C0AF 0.144(15) 0.105(8) 0.145(8) 0.020(7) 0.040(9) -0.035(10)
C06G 0.049(14) 0.126(13) 0.074(7) -0.039(8) -0.010(8) -0.007(8)
C06I 0.078(13) 0.110(8) 0.047(5) -0.013(5) -0.017(6) -0.003(9)
C06J 0.075(17) 0.169(16) 0.079(6) -0.057(10) -0.002(9) 0.006(9)
C06K 0.082(17) 0.171(16) 0.077(7) -0.054(10) -0.011(10) -0.006(11)
C06L 0.086(14) 0.096(8) 0.066(9) -0.014(9) 0.002(10) 0.027(7)
C06M 0.076(8) 0.151(12) 0.102(11) -0.034(8) 0.030(7) -0.023(8)
C06N 0.131(10) 0.123(10) 0.073(6) 0.018(7) -0.011(6) -0.008(9)
C06P 0.093(16) 0.107(12) 0.093(8) -0.021(8) 0.023(10) 0.034(10)
C06S 0.065(11) 0.083(6) 0.136(11) -0.005(7) -0.002(9) 0.014(7)
C06T 0.092(14) 0.096(8) 0.092(11) -0.012(10) 0.014(12) 0.027(7)
C06X 0.152(14) 0.121(9) 0.133(13) 0.005(8) 0.004(9) -0.018(9)
C06Y 0.071(16) 0.109(13) 0.076(8) 0.009(8) 0.014(8) -0.010(8)
C06Z 0.095(12) 0.116(9) 0.120(10) -0.061(8) -0.026(9) 0.019(8)
C070 0.127(16) 0.109(13) 0.106(8) -0.044(9) 0.030(10) -0.024(9)
C071 0.071(10) 0.090(9) 0.125(13) -0.015(10) 0.040(13) -0.021(8)
C073 0.073(17) 0.116(13) 0.109(8) -0.041(10) -0.042(11) 0.000(9)
C075 0.134(18) 0.105(13) 0.070(8) -0.001(8) 0.013(9) -0.034(10)
C076 0.119(11) 0.120(10) 0.067(6) 0.003(6) -0.008(5) -0.010(9)
C077 0.047(15) 0.093(11) 0.103(9) -0.009(8) 0.015(9) -0.001(8)
C078 0.073(6) 0.182(14) 0.094(10) 0.009(9) 0.030(6) -0.016(8)
C079 0.076(7) 0.149(12) 0.120(10) 0.032(10) 0.045(8) 0.026(8)
C07B 0.057(15) 0.103(12) 0.084(7) -0.002(8) 0.017(8) -0.015(8)
C07D 0.18(2) 0.080(12) 0.123(9) -0.038(11) -0.034(13) -0.025(11)
C07E 0.068(10) 0.111(8) 0.100(9) -0.028(7) 0.030(7) 0.010(8)
C07F 0.124(19) 0.122(14) 0.118(11) -0.049(10) 0.039(11) -0.001(10)
C07H 0.139(18) 0.128(10) 0.116(8) 0.003(7) 0.012(8) 0.006(8)
C07I 0.106(14) 0.094(9) 0.108(8) -0.027(7) 0.036(8) 0.010(8)
C07K 0.112(15) 0.081(11) 0.118(9) -0.030(9) 0.041(10) -0.040(8)
C07O 0.144(18) 0.113(13) 0.071(7) -0.012(9) 0.021(9) -0.039(10)
C07P 0.074(10) 0.152(11) 0.109(10) -0.017(7) -0.012(7) -0.023(8)
C07Q 0.058(18) 0.160(17) 0.080(8) -0.057(9) -0.002(9) 0.004(10)
C07R 0.064(15) 0.122(10) 0.198(18) -0.067(14) 0.021(14) -0.008(8)
C07S 0.103(17) 0.119(13) 0.058(8) -0.025(8) 0.009(8) 0.019(9)
C07T 0.106(10) 0.122(11) 0.123(10) -0.047(8) 0.045(8) -0.002(9)
C07U 0.100(12) 0.177(14) 0.083(8) 0.014(8) 0.027(7) 0.014(9)
C07X 0.144(17) 0.119(14) 0.109(9) -0.041(10) 0.027(12) -0.003(10)
C07Z 0.084(9) 0.175(14) 0.107(7) -0.065(7) -0.016(6) 0.004(10)
C081 0.092(6) 0.158(12) 0.096(9) -0.044(9) 0.007(7) -0.019(8)
C082 0.065(15) 0.100(8) 0.088(10) -0.039(9) 0.021(10) -0.002(6)
C086 0.100(9) 0.146(10) 0.176(15) 0.006(9) 0.046(8) -0.033(9)
C089 0.156(17) 0.122(14) 0.104(7) -0.062(10) -0.001(11) 0.026(10)
C08A 0.104(18) 0.121(14) 0.082(9) 0.004(8) 0.001(10) 0.074(11)
C08B 0.129(18) 0.090(12) 0.122(10) -0.027(9) 0.044(11) -0.016(9)
C08G 0.082(14) 0.078(5) 0.102(9) -0.015(6) -0.015(8) 0.008(6)
C08H 0.096(13) 0.092(8) 0.111(10) -0.031(7) 0.006(7) -0.010(8)
C08I 0.109(10) 0.139(11) 0.080(6) -0.038(7) -0.011(6) 0.002(10)
C08J 0.16(2) 0.088(13) 0.117(9) -0.035(10) -0.038(11) -0.013(10)
C08L 0.156(18) 0.105(6) 0.124(12) -0.015(6) -0.007(9) -0.016(7)
C08O 0.100(9) 0.156(11) 0.120(11) -0.064(8) -0.028(8) -0.005(9)
C08R 0.071(7) 0.142(12) 0.121(11) 0.024(9) 0.028(7) 0.029(7)
C08S 0.062(14) 0.112(9) 0.105(12) -0.034(10) 0.001(11) 0.021(8)
C08T 0.106(9) 0.144(11) 0.092(9) -0.010(8) -0.022(7) -0.021(9)
C08V 0.112(15) 0.103(8) 0.112(7) 0.042(6) -0.037(7) -0.012(9)
C05S 0.090(11) 0.095(8) 0.166(11) 0.058(7) -0.056(9) -0.014(8)
C0AB 0.105(13) 0.090(6) 0.180(13) 0.045(7) -0.006(11) 0.027(8)
C0AK 0.114(15) 0.077(5) 0.148(11) 0.019(6) -0.029(10) -0.001(7)
C05G 0.080(11) 0.088(7) 0.129(10) 0.038(7) -0.035(8) 0.001(7)
C08W 0.102(11) 0.102(9) 0.149(13) 0.004(8) 0.061(9) 0.006(8)
C08Y 0.107(11) 0.161(12) 0.125(11) -0.032(8) -0.004(7) -0.049(9)
C08Z 0.069(6) 0.152(11) 0.086(9) 0.027(9) -0.017(7) 0.000(7)
C090 0.064(6) 0.159(13) 0.092(10) 0.001(7) 0.000(5) -0.007(7)
C091 0.092(10) 0.177(12) 0.079(7) 0.049(8) 0.031(7) 0.008(10)
C092 0.058(8) 0.078(9) 0.122(12) 0.008(9) 0.030(11) -0.014(6)
C093 0.151(17) 0.071(6) 0.092(10) 0.005(5) -0.009(8) 0.029(6)
C095 0.083(11) 0.159(11) 0.090(7) 0.009(7) 0.005(6) -0.004(8)
C09E 0.076(9) 0.147(10) 0.092(9) -0.007(8) -0.002(6) 0.006(8)
C09F 0.078(7) 0.161(12) 0.119(11) -0.026(9) -0.007(6) -0.033(7)
C09J 0.157(17) 0.104(6) 0.125(12) -0.024(6) 0.003(10) 0.017(7)
C09K 0.083(7) 0.180(12) 0.109(10) -0.065(10) -0.013(7) 0.024(8)
C09L 0.108(13) 0.194(15) 0.095(7) -0.024(7) 0.002(6) -0.055(9)
C09M 0.093(12) 0.087(7) 0.119(10) -0.020(6) 0.015(8) 0.007(7)
C09O 0.092(11) 0.162(11) 0.125(9) 0.005(8) -0.019(8) -0.043(8)
C09P 0.078(15) 0.111(9) 0.090(11) -0.036(10) -0.003(11) 0.013(8)
C09Q 0.080(5) 0.185(16) 0.144(12) -0.015(9) 0.021(7) -0.028(8)
C09R 0.106(18) 0.118(13) 0.093(9) 0.021(9) 0.032(10) 0.081(11)
C09T 0.116(18) 0.162(16) 0.068(7) -0.051(10) 0.000(9) -0.017(11)
C09V 0.137(17) 0.080(6) 0.101(10) -0.022(6) -0.010(9) 0.011(7)
C09X 0.107(10) 0.164(11) 0.173(11) -0.098(9) 0.015(9) 0.017(11)
C09Y 0.159(19) 0.119(14) 0.113(10) -0.050(10) 0.026(13) -0.009(11)
C09Z 0.092(8) 0.137(10) 0.121(11) -0.055(9) 0.035(8) -0.006(8)
C0A0 0.115(10) 0.134(10) 0.108(9) -0.024(8) -0.015(8) 0.022(8)
C0A3 0.144(16) 0.118(8) 0.115(10) -0.010(6) -0.005(9) 0.014(9)
C0A8 0.084(8) 0.132(10) 0.097(9) 0.030(7) -0.027(7) 0.017(9)
C0A9 0.106(9) 0.171(14) 0.111(8) -0.003(10) 0.040(7) -0.002(10)
C0AE 0.090(9) 0.137(10) 0.105(9) -0.019(8) -0.027(7) 0.017(8)
C0AG 0.088(12) 0.173(13) 0.087(6) -0.019(7) -0.001(6) -0.006(9)
C0AI 0.086(9) 0.195(14) 0.060(6) 0.019(7) -0.005(6) 0.019(9)
C0AL 0.128(10) 0.108(9) 0.095(8) 0.006(7) -0.030(8) 0.005(8)
C0AM 0.074(15) 0.109(12) 0.080(7) -0.029(8) 0.005(8) 0.009(8)
C0AO 0.128(19) 0.108(13) 0.112(10) -0.029(10) 0.029(11) -0.018(10)
C0AP 0.074(10) 0.172(11) 0.127(9) -0.038(8) -0.022(7) 0.007(9)
C0AS 0.142(18) 0.090(12) 0.118(7) -0.045(10) -0.036(12) -0.006(9)
C0AX 0.093(9) 0.141(10) 0.115(10) -0.024(8) 0.015(8) -0.006(8)
C0AZ 0.089(8) 0.174(13) 0.082(7) -0.038(7) 0.009(7) -0.010(9)
C0B2 0.098(8) 0.150(12) 0.202(15) -0.062(10) 0.001(8) 0.042(9)
C0B4 0.067(14) 0.110(10) 0.197(18) -0.055(14) -0.006(15) -0.020(8)
C0B7 0.109(10) 0.128(9) 0.129(12) 0.021(8) 0.060(9) -0.010(9)
C0BB 0.073(6) 0.162(12) 0.086(9) -0.009(8) -0.015(6) 0.042(8)
C0BD 0.084(7) 0.167(14) 0.116(11) -0.009(9) 0.004(6) -0.048(8)
C0BE 0.13(2) 0.193(19) 0.067(7) -0.046(10) -0.013(10) -0.029(12)
C0BF 0.111(10) 0.149(11) 0.175(12) -0.061(9) 0.017(10) 0.013(8)
C0BH 0.093(12) 0.102(8) 0.144(12) -0.045(7) -0.015(8) 0.041(8)
C0BI 0.107(9) 0.177(14) 0.129(10) 0.030(9) 0.044(8) -0.007(11)
C0BJ 0.109(10) 0.155(11) 0.083(6) -0.005(7) -0.004(6) -0.011(10)
C0BL 0.119(19) 0.095(13) 0.105(9) -0.042(9) -0.035(10) 0.007(9)
C0BP 0.088(6) 0.162(13) 0.124(11) 0.007(10) 0.037(7) -0.003(8)
C0BR 0.091(5) 0.162(12) 0.098(10) -0.012(10) 0.019(7) 0.007(7)
C0BU 0.086(6) 0.164(13) 0.184(12) -0.072(10) -0.020(7) 0.014(8)
C0BX 0.217(17) 0.140(10) 0.166(12) -0.019(8) -0.020(9) -0.022(10)
C0B5 0.23(2) 0.126(12) 0.153(9) -0.021(7) -0.044(8) -0.002(9)
C0AY 0.214(16) 0.114(10) 0.192(13) -0.019(8) -0.056(9) 0.027(10)
C0A5 0.22(2) 0.100(6) 0.200(14) -0.039(6) -0.038(10) 0.025(8)
C0B8 0.22(2) 0.110(7) 0.180(14) -0.036(6) -0.038(10) -0.019(8)
C0C1 0.092(6) 0.190(14) 0.115(11) -0.038(10) -0.019(6) -0.006(8)
C0C3 0.098(11) 0.195(14) 0.141(8) -0.056(8) 0.000(7) 0.023(11)
C0DV 0.091(6) 0.183(14) 0.081(9) -0.015(9) -0.003(6) 0.010(8)
C0DY 0.094(10) 0.154(11) 0.103(9) -0.003(9) 0.059(8) -0.004(10)

loop_
_atom_type_symbol
_atom_type_description
_atom_type_scat_dispersion_real
_atom_type_scat_dispersion_imag
_atom_type_scat_source
C C 0.0181 0.0091 'International Tables Vol C Tables 4.2.6.8 and 6.1.1.4'
H H 0.0000 0.0000 'International Tables Vol C Tables 4.2.6.8 and 6.1.1.4'
Cl Cl 0.3639 0.7018 'International Tables Vol C Tables 4.2.6.8 and 6.1.1.4'
F F 0.0727 0.0534 'International Tables Vol C Tables 4.2.6.8 and 6.1.1.4'
N N 0.0311 0.0180 'International Tables Vol C Tables 4.2.6.8 and 6.1.1.4'
O O 0.0492 0.0322 'International Tables Vol C Tables 4.2.6.8 and 6.1.1.4'
Zr Zr -0.1862 2.2449 'International Tables Vol C Tables 4.2.6.8 and 6.1.1.4'

loop_
_geom_angle_atom_site_label_1
_geom_angle_atom_site_label_2
_geom_angle_atom_site_label_3
_geom_angle
_geom_angle_site_symmetry_1
_geom_angle_site_symmetry_3
_geom_angle_publ_flag
Zr02 Zr01 Zr0D 59.84(4) . . ?
O014 Zr01 Zr02 75.3(3) . . ?
O014 Zr01 Zr0D 114.1(3) . . ?
O014 Zr01 C06M 105.3(8) . . ?
O014 Zr01 C07T 107.0(7) . . ?
O014 Zr01 C07U 78.3(7) . . ?
O014 Zr01 C08R 127.3(6) . . ?
O014 Zr01 C08W 78.2(7) . . ?
O01E Zr01 Zr02 37.7(3) . . ?
O01E Zr01 Zr0D 86.7(3) . . ?
O01E Zr01 O014 84.4(3) . . ?
O01E Zr01 O021 153.0(5) . . ?
O01E Zr01 C06M 80.4(6) . . ?
O01E Zr01 C07T 132.3(6) . . ?
O01E Zr01 C07U 117.2(7) . . ?
O01E Zr01 C08R 104.9(7) . . ?
O01E Zr01 C08W 88.4(6) . . ?
O01O Zr01 Zr02 35.3(2) . . ?
O01O Zr01 Zr0D 36.3(3) . . ?
O01O Zr01 O014 79.4(4) . . ?
O01O Zr01 O01E 72.5(4) . . ?
O01O Zr01 O021 81.6(4) . . ?
O01O Zr01 O028 73.1(4) . . ?
O01O Zr01 C06M 152.0(5) . . ?
O01O Zr01 C07T 154.2(6) . . ?
O01O Zr01 C07U 154.5(6) . . ?
O01O Zr01 C08R 153.3(6) . . ?
O01O Zr01 C08W 151.8(6) . . ?
O021 Zr01 Zr02 115.6(4) . . ?
O021 Zr01 Zr0D 76.6(3) . . ?
O021 Zr01 O014 83.4(4) . . ?
O021 Zr01 C06M 126.1(6) . . ?
O021 Zr01 C07T 74.5(7) . . ?
O021 Zr01 C07U 83.7(7) . . ?
O021 Zr01 C08R 101.7(7) . . ?
O021 Zr01 C08W 112.4(7) . . ?
O028 Zr01 Zr02 85.9(3) . . ?
O028 Zr01 Zr0D 37.6(3) . . ?
O028 Zr01 O014 151.7(5) . . ?
O028 Zr01 O01E 93.7(3) . . ?
O028 Zr01 O021 86.0(4) . . ?
O028 Zr01 C06M 102.2(8) . . ?
O028 Zr01 C07T 95.3(7) . . ?
O028 Zr01 C07U 126.4(7) . . ?
O028 Zr01 C08R 80.6(6) . . ?
O028 Zr01 C08W 130.1(7) . . ?
C06M Zr01 Zr02 118.1(5) . . ?
C06M Zr01 Zr0D 137.0(7) . . ?
C06M Zr01 C07T 51.9(7) . . ?
C06M Zr01 C07U 48.6(7) . . ?
C06M Zr01 C08R 31.9(7) . . ?
C06M Zr01 C08W 29.2(7) . . ?
C07T Zr01 Zr02 169.9(6) . . ?
C07T Zr01 Zr0D 125.7(6) . . ?
C07T Zr01 C07U 31.5(7) . . ?
C07T Zr01 C08R 32.0(7) . . ?
C07T Zr01 C08W 51.3(7) . . ?
C07U Zr01 Zr02 144.8(6) . . ?
C07U Zr01 Zr0D 154.8(7) . . ?
C08R Zr01 Zr02 139.2(6) . . ?
C08R Zr01 Zr0D 118.1(5) . . ?
C08R Zr01 C07U 50.9(7) . . ?
C08R Zr01 C08W 51.0(7) . . ?
C08W Zr01 Zr02 121.0(5) . . ?
C08W Zr01 Zr0D 166.2(7) . . ?
C08W Zr01 C07U 29.1(7) . . ?
Zr0D Zr02 Zr01 60.12(4) . . ?
O00Y Zr02 Zr01 74.9(3) . . ?
O00Y Zr02 Zr0D 113.9(2) . . ?
O00Y Zr02 C03V 75.8(4) . . ?
O00Y Zr02 C050 84.3(5) . . ?
O00Y Zr02 C05M 116.0(5) . . ?
O00Y Zr02 C05R 101.2(4) . . ?
O00Y Zr02 C06I 128.0(5) . . ?
O01E Zr02 Zr01 38.4(2) . . ?
O01E Zr02 Zr0D 87.5(2) . . ?
O01E Zr02 O00Y 84.4(4) . . ?
O01E Zr02 O01J 151.8(4) . . ?
O01E Zr02 C03V 94.2(5) . . ?
O01E Zr02 C050 124.7(5) . . ?
O01E Zr02 C05M 129.3(6) . . ?
O01E Zr02 C05R 80.5(5) . . ?
O01E Zr02 C06I 97.8(6) . . ?
O01J Zr02 Zr01 113.6(3) . . ?
O01J Zr02 Zr0D 74.5(3) . . ?
O01J Zr02 O00Y 83.4(4) . . ?
O01J Zr02 C03V 107.2(5) . . ?
O01J Zr02 C050 79.2(5) . . ?
O01J Zr02 C05M 78.9(6) . . ?
O01J Zr02 C05R 126.9(5) . . ?
O01J Zr02 C06I 109.8(6) . . ?
O01O Zr02 Zr01 35.7(3) . . ?
O01O Zr02 Zr0D 36.3(2) . . ?
O01O Zr02 O00Y 79.0(3) . . ?
O01O Zr02 O01E 73.6(4) . . ?
O01O Zr02 O01J 79.1(4) . . ?
O01O Zr02 O02A 74.2(4) . . ?
O01O Zr02 C03V 153.0(4) . . ?
O01O Zr02 C050 154.0(5) . . ?
O01O Zr02 C05M 151.5(5) . . ?
O01O Zr02 C05R 154.0(5) . . ?
O01O Zr02 C06I 151.5(5) . . ?
O02A Zr02 Zr01 87.7(3) . . ?
O02A Zr02 Zr0D 38.3(3) . . ?
O02A Zr02 O00Y 151.9(4) . . ?
O02A Zr02 O01E 95.6(4) . . ?
O02A Zr02 O01J 83.8(4) . . ?
O02A Zr02 C03V 132.0(4) . . ?
O02A Zr02 C050 117.4(5) . . ?
O02A Zr02 C05M 85.6(5) . . ?
O02A Zr02 C05R 106.5(5) . . ?
O02A Zr02 C06I 79.9(5) . . ?
C03V Zr02 Zr01 125.6(4) . . ?
C03V Zr02 Zr0D 170.3(4) . . ?
C050 Zr02 Zr01 153.7(4) . . ?
C050 Zr02 Zr0D 145.5(4) . . ?
C050 Zr02 C03V 30.7(5) . . ?
C050 Zr02 C05R 49.4(7) . . ?
C050 Zr02 C06I 51.9(6) . . ?
C05M Zr02 Zr01 165.1(5) . . ?
C05M Zr02 Zr0D 119.1(4) . . ?
C05M Zr02 C03V 53.0(5) . . ?
C05M Zr02 C050 32.2(5) . . ?
C05M Zr02 C05R 51.3(6) . . ?
C05M Zr02 C06I 32.4(5) . . ?
C05R Zr02 Zr01 118.7(4) . . ?
C05R Zr02 Zr0D 141.5(4) . . ?
C05R Zr02 C03V 30.3(5) . . ?
C05R Zr02 C06I 30.5(5) . . ?
C06I Zr02 Zr01 133.0(5) . . ?
C06I Zr02 Zr0D 118.2(4) . . ?
C06I Zr02 C03V 52.2(5) . . ?
Zr08 Zr03 Zr06 60.30(4) . . ?
O015 Zr03 Zr06 37.8(2) . . ?
O015 Zr03 Zr08 87.8(3) . . ?
O015 Zr03 O017 84.4(4) . . ?
O015 Zr03 O01S 152.1(3) . . ?
O015 Zr03 C03O 100.9(5) . . ?
O015 Zr03 C04N 92.5(6) . . ?
O015 Zr03 C04U 131.0(6) . . ?
O015 Zr03 C05E 125.5(6) . . ?
O015 Zr03 C05V 79.3(5) . . ?
O017 Zr03 Zr06 75.7(3) . . ?
O017 Zr03 Zr08 114.1(2) . . ?
O017 Zr03 C03O 128.9(5) . . ?
O017 Zr03 C04N 74.7(5) . . ?
O017 Zr03 C04U 113.7(6) . . ?
O017 Zr03 C05E 80.7(5) . . ?
O017 Zr03 C05V 102.4(4) . . ?
O01S Zr03 Zr06 114.6(2) . . ?
O01S Zr03 Zr08 75.2(3) . . ?
O01S Zr03 O017 82.7(4) . . ?
O01S Zr03 C03O 106.4(5) . . ?
O01S Zr03 C04N 107.7(6) . . ?
O01S Zr03 C04U 76.9(6) . . ?
O01S Zr03 C05E 76.4(6) . . ?
O01S Zr03 C05V 127.7(5) . . ?
O01X Zr03 Zr06 87.5(3) . . ?
O01X Zr03 Zr08 37.9(2) . . ?
O01X Zr03 O015 96.4(4) . . ?
O01X Zr03 O017 151.6(4) . . ?
O01X Zr03 O01S 83.8(4) . . ?
O01X Zr03 C03O 79.0(5) . . ?
O01X Zr03 C04N 133.4(5) . . ?
O01X Zr03 C04U 87.2(5) . . ?
O01X Zr03 C05E 119.9(5) . . ?
O01X Zr03 C05V 105.6(5) . . ?
O02G Zr03 Zr06 34.9(3) . . ?
O02G Zr03 Zr08 36.8(3) . . ?
O02G Zr03 O015 72.3(4) . . ?
O02G Zr03 O017 79.2(4) . . ?
O02G Zr03 O01S 81.0(4) . . ?
O02G Zr03 O01X 74.1(4) . . ?
O02G Zr03 C03O 151.1(5) . . ?
O02G Zr03 C04N 151.0(5) . . ?
O02G Zr03 C04U 152.4(6) . . ?
O02G Zr03 C05E 151.4(6) . . ?
O02G Zr03 C05V 151.3(6) . . ?
C03O Zr03 Zr06 134.9(5) . . ?
C03O Zr03 Zr08 116.9(4) . . ?
C04N Zr03 Zr06 123.7(5) . . ?
C04N Zr03 Zr08 171.1(4) . . ?
C04N Zr03 C03O 54.3(6) . . ?
C04N Zr03 C04U 54.1(6) . . ?
C04N Zr03 C05V 32.1(5) . . ?
C04U Zr03 Zr06 166.7(5) . . ?
C04U Zr03 Zr08 119.9(5) . . ?
C04U Zr03 C03O 31.9(5) . . ?
C04U Zr03 C05V 53.1(6) . . ?
C05E Zr03 Zr06 152.0(5) . . ?
C05E Zr03 Zr08 145.7(5) . . ?
C05E Zr03 C03O 54.7(7) . . ?
C05E Zr03 C04N 33.0(6) . . ?
C05E Zr03 C04U 33.3(6) . . ?
C05E Zr03 C05V 54.0(7) . . ?
C05V Zr03 Zr06 117.1(4) . . ?
C05V Zr03 Zr08 139.8(4) . . ?
C05V Zr03 C03O 32.7(5) . . ?
Zr05 Zr04 Zr07 59.91(5) . . ?
O011 Zr04 Zr05 38.5(3) . . ?
O011 Zr04 Zr07 86.7(3) . . ?
O011 Zr04 O01B 153.3(4) . . ?
O011 Zr04 O01N 85.1(3) . . ?
O011 Zr04 C08Z 112.6(6) . . ?
O011 Zr04 C0A8 83.4(6) . . ?
O011 Zr04 C0AE 132.4(6) . . ?
O011 Zr04 C0AI 111.3(7) . . ?
O011 Zr04 C0BB 80.9(6) . . ?
O013 Zr04 Zr05 36.6(2) . . ?
O013 Zr04 Zr07 35.9(2) . . ?
O013 Zr04 O011 74.5(4) . . ?
O013 Zr04 O01B 79.7(4) . . ?
O013 Zr04 O01F 73.6(4) . . ?
O013 Zr04 O01N 79.6(4) . . ?
O013 Zr04 C08Z 153.4(5) . . ?
O013 Zr04 C0A8 151.0(6) . . ?
O013 Zr04 C0AE 152.9(6) . . ?
O013 Zr04 C0AI 151.9(6) . . ?
O013 Zr04 C0BB 153.6(5) . . ?
O01B Zr04 Zr05 114.9(3) . . ?
O01B Zr04 Zr07 76.2(4) . . ?
O01B Zr04 O01N 83.6(3) . . ?
O01B Zr04 C08Z 87.8(7) . . ?
O01B Zr04 C0A8 123.2(7) . . ?
O01B Zr04 C0AE 73.2(6) . . ?
O01B Zr04 C0AI 94.7(7) . . ?
O01B Zr04 C0BB 122.9(7) . . ?
O01F Zr04 Zr05 86.9(3) . . ?
O01F Zr04 Zr07 38.1(3) . . ?
O01F Zr04 O011 93.7(4) . . ?
O01F Zr04 O01B 85.4(4) . . ?
O01F Zr04 O01N 152.5(4) . . ?
O01F Zr04 C08Z 129.1(6) . . ?
O01F Zr04 C0A8 89.6(6) . . ?
O01F Zr04 C0AE 103.4(6) . . ?
O01F Zr04 C0AI 78.6(6) . . ?
O01F Zr04 C0BB 118.0(6) . . ?
O01N Zr04 Zr05 75.1(3) . . ?
O01N Zr04 Zr07 114.5(3) . . ?
O01N Zr04 C08Z 75.7(6) . . ?
O01N Zr04 C0A8 117.5(6) . . ?
O01N Zr04 C0AE 97.5(6) . . ?
O01N Zr04 C0AI 127.4(6) . . ?
O01N Zr04 C0BB 89.0(6) . . ?
C08Z Zr04 Zr05 140.1(5) . . ?
C08Z Zr04 Zr07 159.5(6) . . ?
C08Z Zr04 C0A8 53.8(7) . . ?
C08Z Zr04 C0AE 27.8(6) . . ?
C08Z Zr04 C0AI 51.8(7) . . ?
C08Z Zr04 C0BB 36.1(7) . . ?
C0A8 Zr04 Zr05 121.2(6) . . ?
C0A8 Zr04 Zr07 125.8(6) . . ?
C0A8 Zr04 C0AE 53.2(8) . . ?
C0A8 Zr04 C0AI 29.6(6) . . ?
C0AE Zr04 Zr05 167.7(5) . . ?
C0AE Zr04 Zr07 132.3(5) . . ?
C0AI Zr04 Zr05 145.9(6) . . ?
C0AI Zr04 Zr07 116.0(5) . . ?
C0AI Zr04 C0AE 34.5(7) . . ?
C0BB Zr04 Zr05 117.4(5) . . ?
C0BB Zr04 Zr07 152.4(6) . . ?
C0BB Zr04 C0A8 28.5(6) . . ?
C0BB Zr04 C0AE 51.8(7) . . ?
C0BB Zr04 C0AI 48.6(7) . . ?
Zr07 Zr05 Zr04 60.16(4) . . ?
O00W Zr05 Zr04 113.9(3) . . ?
O00W Zr05 Zr07 75.1(2) . . ?
O00W Zr05 C05L 75.9(5) . . ?
O00W Zr05 C07I 98.0(7) . . ?
O00W Zr05 C093 118.6(7) . . ?
O00W Zr05 C09M 86.7(6) . . ?
O00W Zr05 C0BH 125.7(7) . . ?
O011 Zr05 Zr04 37.9(2) . . ?
O011 Zr05 Zr07 86.4(3) . . ?
O011 Zr05 O00W 151.7(4) . . ?
O011 Zr05 O012 85.6(4) . . ?
O011 Zr05 C05L 130.6(6) . . ?
O011 Zr05 C07I 103.5(7) . . ?
O011 Zr05 C093 89.3(6) . . ?
O011 Zr05 C09M 120.9(6) . . ?
O011 Zr05 C0BH 80.3(6) . . ?
O012 Zr05 Zr04 75.3(3) . . ?
O012 Zr05 Zr07 114.1(3) . . ?
O012 Zr05 O00W 82.7(4) . . ?
O012 Zr05 C05L 93.0(6) . . ?
O012 Zr05 C07I 74.3(6) . . ?
O012 Zr05 C093 123.0(7) . . ?
O012 Zr05 C09M 124.6(6) . . ?
O012 Zr05 C0BH 92.1(7) . . ?
O013 Zr05 Zr04 35.5(3) . . ?
O013 Zr05 Zr07 36.6(3) . . ?
O013 Zr05 O00W 79.7(4) . . ?
O013 Zr05 O011 72.8(4) . . ?
O013 Zr05 O012 79.0(4) . . ?
O013 Zr05 O01W 73.9(4) . . ?
O013 Zr05 C05L 155.1(5) . . ?
O013 Zr05 C07I 153.3(6) . . ?
O013 Zr05 C093 151.1(5) . . ?
O013 Zr05 C09M 151.1(6) . . ?
O013 Zr05 C0BH 152.2(7) . . ?
O01W Zr05 Zr04 86.8(3) . . ?
O01W Zr05 Zr07 37.9(3) . . ?
O01W Zr05 O00W 85.1(4) . . ?
O01W Zr05 O011 93.5(4) . . ?
O01W Zr05 O012 151.8(4) . . ?
O01W Zr05 C05L 108.4(7) . . ?
O01W Zr05 C07I 132.7(6) . . ?
O01W Zr05 C093 85.1(7) . . ?
O01W Zr05 C09M 79.7(6) . . ?
O01W Zr05 C0BH 115.5(7) . . ?
C05L Zr05 Zr04 163.0(6) . . ?
C05L Zr05 Zr07 136.8(6) . . ?
C05L Zr05 C09M 32.0(6) . . ?
C07I Zr05 Zr04 132.0(6) . . ?
C07I Zr05 Zr07 167.8(6) . . ?
C07I Zr05 C05L 31.1(6) . . ?
C07I Zr05 C09M 53.6(7) . . ?
C093 Zr05 Zr04 125.8(6) . . ?
C093 Zr05 Zr07 122.2(6) . . ?
C093 Zr05 C05L 51.0(6) . . ?
C093 Zr05 C07I 52.0(7) . . ?
C093 Zr05 C09M 31.9(6) . . ?
C093 Zr05 C0BH 31.4(7) . . ?
C09M Zr05 Zr04 154.4(5) . . ?
C09M Zr05 Zr07 115.2(5) . . ?
C0BH Zr05 Zr04 116.8(6) . . ?
C0BH Zr05 Zr07 149.6(7) . . ?
C0BH Zr05 C05L 50.3(7) . . ?
C0BH Zr05 C07I 30.6(6) . . ?
C0BH Zr05 C09M 52.8(8) . . ?
Zr03 Zr06 Zr08 59.58(4) . . ?
O015 Zr06 Zr03 37.7(3) . . ?
O015 Zr06 Zr08 87.0(3) . . ?
O015 Zr06 O01K 93.1(3) . . ?
O015 Zr06 O01V 83.5(4) . . ?
O015 Zr06 O029 152.2(5) . . ?
O015 Zr06 C05T 134.7(4) . . ?
O015 Zr06 C074 118.0(5) . . ?
O015 Zr06 C05P 86.9(4) . . ?
O015 Zr06 C06Q 81.4(4) . . ?
O015 Zr06 C072 109.3(5) . . ?
O01K Zr06 Zr03 85.1(3) . . ?
O01K Zr06 Zr08 38.1(3) . . ?
O01K Zr06 O01V 151.4(5) . . ?
O01K Zr06 O029 87.2(4) . . ?
O01K Zr06 C05T 96.2(5) . . ?
O01K Zr06 C074 127.5(4) . . ?
O01K Zr06 C05P 128.0(5) . . ?
O01K Zr06 C06Q 95.9(5) . . ?
O01K Zr06 C072 77.8(4) . . ?
O01V Zr06 Zr03 74.8(3) . . ?
O01V Zr06 Zr08 113.3(3) . . ?
O01V Zr06 C05T 106.3(5) . . ?
O01V Zr06 C074 77.8(4) . . ?
O01V Zr06 C05P 80.2(5) . . ?
O01V Zr06 C06Q 111.4(5) . . ?
O01V Zr06 C072 130.1(4) . . ?
O029 Zr06 Zr03 114.9(4) . . ?
O029 Zr06 Zr08 76.1(3) . . ?
O029 Zr06 O01V 83.2(4) . . ?
O029 Zr06 C05T 72.7(5) . . ?
O029 Zr06 C074 82.6(5) . . ?
O029 Zr06 C05P 114.6(5) . . ?
O029 Zr06 C06Q 126.2(5) . . ?
O029 Zr06 C072 98.0(5) . . ?
O02G Zr06 Zr03 35.4(2) . . ?
O02G Zr06 Zr08 35.9(3) . . ?
O02G Zr06 O015 72.7(4) . . ?
O02G Zr06 O01K 73.1(4) . . ?
O02G Zr06 O01V 78.9(4) . . ?
O02G Zr06 O029 80.9(4) . . ?
O02G Zr06 C05T 152.1(4) . . ?
O02G Zr06 C074 152.8(4) . . ?
O02G Zr06 C05P 152.1(4) . . ?
O02G Zr06 C06Q 151.0(4) . . ?
O02G Zr06 C072 150.9(4) . . ?
C05T Zr06 Zr03 172.3(3) . . ?
C05T Zr06 Zr08 125.2(3) . . ?
C05T Zr06 C074 31.78(14) . . ?
C074 Zr06 Zr03 145.0(4) . . ?
C074 Zr06 Zr08 154.2(4) . . ?
C05P Zr06 Zr03 120.4(3) . . ?
C05P Zr06 Zr08 164.4(4) . . ?
C05P Zr06 C05T 53.17(18) . . ?
C05P Zr06 C074 32.09(15) . . ?
C06Q Zr06 Zr03 118.8(3) . . ?
C06Q Zr06 Zr08 131.9(4) . . ?
C06Q Zr06 C05T 53.55(19) . . ?
C06Q Zr06 C074 53.53(19) . . ?
C06Q Zr06 C05P 32.68(16) . . ?
C06Q Zr06 C072 32.71(17) . . ?
C072 Zr06 Zr03 142.1(4) . . ?
C072 Zr06 Zr08 115.3(3) . . ?
C072 Zr06 C05T 32.12(15) . . ?
C072 Zr06 C074 53.18(18) . . ?
C072 Zr06 C05P 53.80(19) . . ?
Zr05 Zr07 Zr04 59.92(4) . . ?
O010 Zr07 Zr04 114.1(3) . . ?
O010 Zr07 Zr05 75.4(3) . . ?
O010 Zr07 C078 76.8(6) . . ?
O010 Zr07 C079 79.4(6) . . ?
O010 Zr07 C091 126.7(6) . . ?
O010 Zr07 C0B7 105.6(7) . . ?
O010 Zr07 C0DY 107.0(6) . . ?
O013 Zr07 Zr04 35.2(3) . . ?
O013 Zr07 Zr05 37.0(3) . . ?
O013 Zr07 O010 80.1(4) . . ?
O013 Zr07 O019 81.3(4) . . ?
O013 Zr07 O01F 72.4(4) . . ?
O013 Zr07 O01W 74.5(4) . . ?
O013 Zr07 C078 153.2(6) . . ?
O013 Zr07 C079 154.0(6) . . ?
O013 Zr07 C091 153.1(6) . . ?
O013 Zr07 C0B7 151.1(6) . . ?
O013 Zr07 C0DY 151.6(6) . . ?
O019 Zr07 Zr04 78.0(4) . . ?
O019 Zr07 Zr05 116.5(3) . . ?
O019 Zr07 O010 82.2(4) . . ?
O019 Zr07 C078 108.4(7) . . ?
O019 Zr07 C079 80.2(7) . . ?
O019 Zr07 C091 103.1(7) . . ?
O019 Zr07 C0B7 127.3(6) . . ?
O019 Zr07 C0DY 72.7(6) . . ?
O01F Zr07 Zr04 37.7(2) . . ?
O01F Zr07 Zr05 86.6(2) . . ?
O01F Zr07 O010 151.5(4) . . ?
O01F Zr07 O019 86.4(4) . . ?
O01F Zr07 C078 131.7(6) . . ?
O01F Zr07 C079 124.3(7) . . ?
O01F Zr07 C091 81.3(6) . . ?
O01F Zr07 C0B7 102.1(7) . . ?
O01F Zr07 C0DY 94.3(6) . . ?
O01W Zr07 Zr04 86.8(3) . . ?
O01W Zr07 Zr05 38.2(3) . . ?
O01W Zr07 O010 85.3(4) . . ?
O01W Zr07 O019 154.4(4) . . ?
O01W Zr07 O01F 94.1(4) . . ?
O01W Zr07 C078 90.3(7) . . ?
O01W Zr07 C079 119.4(7) . . ?
O01W Zr07 C091 102.3(6) . . ?
O01W Zr07 C0B7 77.7(6) . . ?
O01W Zr07 C0DY 132.6(6) . . ?
C078 Zr07 Zr04 168.5(6) . . ?
C078 Zr07 Zr05 122.3(6) . . ?
C078 Zr07 C079 29.1(7) . . ?
C078 Zr07 C091 50.9(7) . . ?
C078 Zr07 C0B7 32.7(7) . . ?
C078 Zr07 C0DY 51.2(8) . . ?
C079 Zr07 Zr04 152.3(7) . . ?
C079 Zr07 Zr05 147.0(6) . . ?
C079 Zr07 C091 50.6(7) . . ?
C079 Zr07 C0B7 51.9(8) . . ?
C079 Zr07 C0DY 30.1(7) . . ?
C091 Zr07 Zr04 119.0(6) . . ?
C091 Zr07 Zr05 137.6(6) . . ?
C091 Zr07 C0B7 31.2(7) . . ?
C091 Zr07 C0DY 34.0(6) . . ?
C0B7 Zr07 Zr04 135.9(6) . . ?
C0B7 Zr07 Zr05 115.9(5) . . ?
C0B7 Zr07 C0DY 54.9(7) . . ?
C0DY Zr07 Zr04 124.9(6) . . ?
C0DY Zr07 Zr05 170.8(5) . . ?
Zr03 Zr08 Zr06 60.11(4) . . ?
O00Z Zr08 Zr03 114.8(3) . . ?
O00Z Zr08 Zr06 75.3(3) . . ?
O00Z Zr08 C03Q 123.3(5) . . ?
O00Z Zr08 C04J 122.2(5) . . ?
O00Z Zr08 C057 93.2(5) . . ?
O00Z Zr08 C06S 91.6(6) . . ?
O00Z Zr08 C08G 74.3(5) . . ?
O01K Zr08 Zr03 86.0(3) . . ?
O01K Zr08 Zr06 38.7(3) . . ?
O01K Zr08 O00Z 86.6(4) . . ?
O01K Zr08 O01U 152.3(4) . . ?
O01K Zr08 C03Q 118.6(6) . . ?
O01K Zr08 C04J 86.3(6) . . ?
O01K Zr08 C057 130.2(6) . . ?
O01K Zr08 C06S 80.2(6) . . ?
O01K Zr08 C08G 104.4(6) . . ?
O01U Zr08 Zr03 75.7(3) . . ?
O01U Zr08 Zr06 113.7(3) . . ?
O01U Zr08 O00Z 82.7(4) . . ?
O01U Zr08 C03Q 88.4(6) . . ?
O01U Zr08 C04J 120.9(6) . . ?
O01U Zr08 C057 76.0(6) . . ?
O01U Zr08 C06S 125.3(6) . . ?
O01U Zr08 C08G 97.1(6) . . ?
O01X Zr08 Zr03 37.7(3) . . ?
O01X Zr08 Zr06 87.2(3) . . ?
O01X Zr08 O00Z 152.3(4) . . ?
O01X Zr08 O01K 93.1(4) . . ?
O01X Zr08 O01U 85.1(4) . . ?
O01X Zr08 C03Q 80.9(5) . . ?
O01X Zr08 C04J 85.3(5) . . ?
O01X Zr08 C057 107.7(5) . . ?
O01X Zr08 C06S 115.6(6) . . ?
O01X Zr08 C08G 132.0(5) . . ?
O02G Zr08 Zr03 36.3(2) . . ?
O02G Zr08 Zr06 35.0(3) . . ?
O02G Zr08 O00Z 80.2(4) . . ?
O02G Zr08 O01K 72.7(4) . . ?
O02G Zr08 O01U 80.4(4) . . ?
O02G Zr08 O01X 73.4(4) . . ?
O02G Zr08 C03Q 152.7(5) . . ?
O02G Zr08 C04J 148.8(5) . . ?
O02G Zr08 C057 156.1(6) . . ?
O02G Zr08 C06S 152.0(6) . . ?
O02G Zr08 C08G 154.5(5) . . ?
C03Q Zr08 Zr03 116.7(4) . . ?
C03Q Zr08 Zr06 153.9(5) . . ?
C03Q Zr08 C057 31.0(6) . . ?
C04J Zr08 Zr03 121.7(4) . . ?
C04J Zr08 Zr06 123.9(5) . . ?
C04J Zr08 C03Q 32.5(5) . . ?
C04J Zr08 C057 52.4(7) . . ?
C04J Zr08 C06S 30.8(6) . . ?
C04J Zr08 C08G 52.5(6) . . ?
C057 Zr08 Zr03 136.6(5) . . ?
C057 Zr08 Zr06 163.3(5) . . ?
C06S Zr08 Zr03 149.4(5) . . ?
C06S Zr08 Zr06 117.1(5) . . ?
C06S Zr08 C03Q 50.6(7) . . ?
C06S Zr08 C057 50.0(7) . . ?
C08G Zr08 Zr03 166.9(5) . . ?
C08G Zr08 Zr06 132.9(5) . . ?
C08G Zr08 C03Q 51.4(6) . . ?
C08G Zr08 C057 30.4(6) . . ?
C08G Zr08 C06S 30.9(5) . . ?
Zr0F Zr09 Zr0A 59.80(5) . . ?
O01A Zr09 Zr0A 115.3(3) . . ?
O01A Zr09 Zr0F 76.5(3) . . ?
O01A Zr09 O01C 83.3(4) . . ?
O01A Zr09 C053 73.5(6) . . ?
O01A Zr09 C05H 91.4(6) . . ?
O01A Zr09 C06Z 123.7(6) . . ?
O01A Zr09 C08H 90.7(6) . . ?
O01A Zr09 C09V 122.5(6) . . ?
O01C Zr09 Zr0A 75.2(3) . . ?
O01C Zr09 Zr0F 114.0(3) . . ?
O01C Zr09 C053 97.2(6) . . ?
O01C Zr09 C05H 73.9(6) . . ?
O01C Zr09 C06Z 87.1(7) . . ?
O01C Zr09 C08H 128.8(5) . . ?
O01C Zr09 C09V 117.7(7) . . ?
O01M Zr09 Zr0A 35.7(3) . . ?
O01M Zr09 Zr0F 36.7(3) . . ?
O01M Zr09 O01A 80.9(4) . . ?
O01M Zr09 O01C 78.7(4) . . ?
O01M Zr09 O022 74.1(4) . . ?
O01M Zr09 O023 72.3(4) . . ?
O01M Zr09 C053 154.4(6) . . ?
O01M Zr09 C05H 152.2(6) . . ?
O01M Zr09 C06Z 150.1(6) . . ?
O01M Zr09 C08H 150.3(6) . . ?
O01M Zr09 C09V 151.2(6) . . ?
O022 Zr09 Zr0A 86.3(3) . . ?
O022 Zr09 Zr0F 38.2(3) . . ?
O022 Zr09 O01A 86.2(4) . . ?
O022 Zr09 O01C 152.1(4) . . ?
O022 Zr09 O023 93.1(4) . . ?
O022 Zr09 C053 104.5(7) . . ?
O022 Zr09 C05H 132.3(6) . . ?
O022 Zr09 C06Z 120.0(7) . . ?
O022 Zr09 C08H 77.0(6) . . ?
O022 Zr09 C09V 89.7(7) . . ?
O023 Zr09 Zr0A 37.1(3) . . ?
O023 Zr09 Zr0F 85.9(3) . . ?
O023 Zr09 O01A 152.2(4) . . ?
O023 Zr09 O01C 84.6(4) . . ?
O023 Zr09 C053 132.9(6) . . ?
O023 Zr09 C05H 109.1(7) . . ?
O023 Zr09 C06Z 80.3(6) . . ?
O023 Zr09 C08H 116.3(6) . . ?
O023 Zr09 C09V 85.3(6) . . ?
C053 Zr09 Zr0A 166.9(6) . . ?
C053 Zr09 Zr0F 133.3(6) . . ?
C053 Zr09 C05H 31.2(6) . . ?
C05H Zr09 Zr0A 135.9(6) . . ?
C05H Zr09 Zr0F 164.1(6) . . ?
C06Z Zr09 Zr0A 115.2(5) . . ?
C06Z Zr09 Zr0F 153.6(6) . . ?
C06Z Zr09 C053 53.0(7) . . ?
C06Z Zr09 C05H 33.3(6) . . ?
C06Z Zr09 C08H 55.1(8) . . ?
C08H Zr09 Zr0A 148.2(5) . . ?
C08H Zr09 Zr0F 113.8(5) . . ?
C08H Zr09 C053 33.7(6) . . ?
C08H Zr09 C05H 55.4(7) . . ?
C09V Zr09 Zr0A 121.6(6) . . ?
C09V Zr09 Zr0F 126.3(6) . . ?
C09V Zr09 C053 52.3(7) . . ?
C09V Zr09 C05H 52.5(7) . . ?
C09V Zr09 C06Z 30.7(6) . . ?
C09V Zr09 C08H 33.3(6) . . ?
Zr0F Zr0A Zr09 60.09(5) . . ?
O01G Zr0A Zr09 87.8(3) . . ?
O01G Zr0A Zr0F 38.4(3) . . ?
O01G Zr0A O01R 152.6(4) . . ?
O01G Zr0A O02E 85.1(5) . . ?
O01G Zr0A C05W 123.4(5) . . ?
O01G Zr0A C063 128.2(6) . . ?
O01G Zr0A C06N 78.0(6) . . ?
O01G Zr0A C076 91.9(6) . . ?
O01G Zr0A C0AL 97.9(6) . . ?
O01M Zr0A Zr09 35.5(3) . . ?
O01M Zr0A Zr0F 36.9(3) . . ?
O01M Zr0A O01G 74.9(4) . . ?
O01M Zr0A O01R 79.2(4) . . ?
O01M Zr0A O023 72.7(4) . . ?
O01M Zr0A O02E 80.0(4) . . ?
O01M Zr0A C05W 153.0(5) . . ?
O01M Zr0A C063 153.3(6) . . ?
O01M Zr0A C06N 152.4(6) . . ?
O01M Zr0A C076 152.9(6) . . ?
O01M Zr0A C0AL 151.8(6) . . ?
O01R Zr0A Zr09 76.0(3) . . ?
O01R Zr0A Zr0F 114.6(3) . . ?
O01R Zr0A C05W 78.4(5) . . ?
O01R Zr0A C063 79.1(6) . . ?
O01R Zr0A C06N 128.4(6) . . ?
O01R Zr0A C076 107.7(5) . . ?
O01R Zr0A C0AL 109.3(6) . . ?
O023 Zr0A Zr09 37.7(3) . . ?
O023 Zr0A Zr0F 86.5(3) . . ?
O023 Zr0A O01G 95.0(4) . . ?
O023 Zr0A O01R 85.6(4) . . ?
O023 Zr0A O02E 151.6(4) . . ?
O023 Zr0A C05W 120.1(6) . . ?
O023 Zr0A C063 90.2(6) . . ?
O023 Zr0A C06N 105.3(6) . . ?
O023 Zr0A C076 133.0(6) . . ?
O023 Zr0A C0AL 81.0(6) . . ?
O02E Zr0A Zr09 114.1(3) . . ?
O02E Zr0A Zr0F 76.0(4) . . ?
O02E Zr0A O01R 81.7(4) . . ?
O02E Zr0A C05W 82.1(6) . . ?
O02E Zr0A C063 112.1(6) . . ?
O02E Zr0A C06N 102.5(6) . . ?
O02E Zr0A C076 75.3(6) . . ?
O02E Zr0A C0AL 127.2(6) . . ?
C05W Zr0A Zr09 146.9(5) . . ?
C05W Zr0A Zr0F 152.1(5) . . ?
C063 Zr0A Zr09 122.7(5) . . ?
C063 Zr0A Zr0F 165.5(5) . . ?
C063 Zr0A C05W 30.3(6) . . ?
C063 Zr0A C076 51.1(7) . . ?
C063 Zr0A C0AL 32.4(6) . . ?
C06N Zr0A Zr09 139.3(5) . . ?
C06N Zr0A Zr0F 116.3(6) . . ?
C06N Zr0A C05W 52.1(7) . . ?
C06N Zr0A C063 51.2(7) . . ?
C06N Zr0A C076 31.8(6) . . ?
C06N Zr0A C0AL 30.4(6) . . ?
C076 Zr0A Zr09 170.4(5) . . ?
C076 Zr0A Zr0F 123.8(5) . . ?
C076 Zr0A C05W 31.6(6) . . ?
C0AL Zr0A Zr09 118.6(5) . . ?
C0AL Zr0A Zr0F 133.2(6) . . ?
C0AL Zr0A C05W 52.5(7) . . ?
C0AL Zr0A C076 52.0(7) . . ?
Zr0E Zr0B Zr0G 59.84(5) . . ?
O018 Zr0B Zr0E 75.5(3) . . ?
O018 Zr0B Zr0G 113.2(3) . . ?
O018 Zr0B C039 79.0(6) . . ?
O018 Zr0B C03I 110.8(6) . . ?
O018 Zr0B C04K 76.0(5) . . ?
O018 Zr0B C04W 102.0(6) . . ?
O018 Zr0B C07E 126.8(6) . . ?
O01L Zr0B Zr0E 36.4(3) . . ?
O01L Zr0B Zr0G 34.8(3) . . ?
O01L Zr0B O018 80.0(4) . . ?
O01L Zr0B O01Q 74.6(4) . . ?
O01L Zr0B O02C 71.9(4) . . ?
O01L Zr0B O02F 80.1(4) . . ?
O01L Zr0B C039 151.9(5) . . ?
O01L Zr0B C03I 151.3(5) . . ?
O01L Zr0B C04K 153.2(6) . . ?
O01L Zr0B C04W 152.0(5) . . ?
O01L Zr0B C07E 153.0(6) . . ?
O01Q Zr0B Zr0E 38.8(2) . . ?
O01Q Zr0B Zr0G 88.3(3) . . ?
O01Q Zr0B O018 84.7(4) . . ?
O01Q Zr0B O02F 153.8(4) . . ?
O01Q Zr0B C039 121.5(5) . . ?
O01Q Zr0B C03I 131.3(5) . . ?
O01Q Zr0B C04K 91.5(5) . . ?
O01Q Zr0B C04W 77.8(5) . . ?
O01Q Zr0B C07E 101.4(5) . . ?
O02C Zr0B Zr0E 85.3(3) . . ?
O02C Zr0B Zr0G 37.9(3) . . ?
O02C Zr0B O018 151.1(4) . . ?
O02C Zr0B O01Q 93.8(4) . . ?
O02C Zr0B O02F 84.7(4) . . ?
O02C Zr0B C039 124.8(6) . . ?
O02C Zr0B C03I 91.9(6) . . ?
O02C Zr0B C04K 132.9(5) . . ?
O02C Zr0B C04W 105.9(6) . . ?
O02C Zr0B C07E 81.9(6) . . ?
O02F Zr0B Zr0E 115.2(3) . . ?
O02F Zr0B Zr0G 74.5(3) . . ?
O02F Zr0B O018 84.3(4) . . ?
O02F Zr0B C039 79.4(5) . . ?
O02F Zr0B C03I 74.9(5) . . ?
O02F Zr0B C04K 108.7(5) . . ?
O02F Zr0B C04W 127.8(5) . . ?
O02F Zr0B C07E 104.2(5) . . ?
C039 Zr0B Zr0E 148.8(5) . . ?
C039 Zr0B Zr0G 149.5(4) . . ?
C039 Zr0B C04K 30.0(5) . . ?
C039 Zr0B C04W 52.2(6) . . ?
C03I Zr0B Zr0E 169.1(5) . . ?
C03I Zr0B Zr0G 122.4(5) . . ?
C03I Zr0B C039 32.9(6) . . ?
C03I Zr0B C04K 52.1(6) . . ?
C03I Zr0B C04W 54.2(6) . . ?
C03I Zr0B C07E 32.1(6) . . ?
C04K Zr0B Zr0E 123.9(4) . . ?
C04K Zr0B Zr0G 170.7(5) . . ?
C04K Zr0B C04W 30.8(5) . . ?
C04W Zr0B Zr0E 116.5(4) . . ?
C04W Zr0B Zr0G 140.7(5) . . ?
C07E Zr0B Zr0E 137.0(5) . . ?
C07E Zr0B Zr0G 119.7(5) . . ?
C07E Zr0B C039 52.5(7) . . ?
C07E Zr0B C04K 51.3(7) . . ?
C07E Zr0B C04W 32.8(6) . . ?
Zr0L Zr0C Zr0K 59.53(5) . . ?
O016 Zr0C Zr0K 113.0(3) . . ?
O016 Zr0C Zr0L 74.2(3) . . ?
O016 Zr0C C041 127.2(6) . . ?
O016 Zr0C C04B 100.5(6) . . ?
O016 Zr0C C052 117.9(6) . . ?
O016 Zr0C C055 84.5(6) . . ?
O016 Zr0C C061 75.3(6) . . ?
O01Y Zr0C Zr0K 38.0(3) . . ?
O01Y Zr0C Zr0L 85.5(3) . . ?
O01Y Zr0C O016 151.0(4) . . ?
O01Y Zr0C O02B 87.3(4) . . ?
O01Y Zr0C O02S 93.2(4) . . ?
O01Y Zr0C C041 80.5(6) . . ?
O01Y Zr0C C04B 103.0(6) . . ?
O01Y Zr0C C052 89.9(6) . . ?
O01Y Zr0C C055 123.6(6) . . ?
O01Y Zr0C C061 132.2(6) . . ?
O02B Zr0C Zr0K 76.7(3) . . ?
O02B Zr0C Zr0L 114.9(3) . . ?
O02B Zr0C O016 82.9(4) . . ?
O02B Zr0C C041 93.7(5) . . ?
O02B Zr0C C04B 74.7(5) . . ?
O02B Zr0C C052 125.3(5) . . ?
O02B Zr0C C055 120.9(5) . . ?
O02B Zr0C C061 90.7(5) . . ?
O02S Zr0C Zr0K 86.8(3) . . ?
O02S Zr0C Zr0L 38.0(3) . . ?
O02S Zr0C O016 83.6(4) . . ?
O02S Zr0C O02B 152.5(4) . . ?
O02S Zr0C C041 113.5(5) . . ?
O02S Zr0C C04B 131.4(5) . . ?
O02S Zr0C C052 82.2(5) . . ?
O02S Zr0C C055 81.3(5) . . ?
O02S Zr0C C061 108.8(5) . . ?
O032 Zr0C Zr0K 35.7(3) . . ?
O032 Zr0C Zr0L 36.2(3) . . ?
O032 Zr0C O016 78.4(4) . . ?
O032 Zr0C O01Y 73.1(4) . . ?
O032 Zr0C O02B 80.2(4) . . ?
O032 Zr0C O02S 73.7(4) . . ?
O032 Zr0C C041 153.1(6) . . ?
O032 Zr0C C04B 154.8(5) . . ?
O032 Zr0C C052 149.3(5) . . ?
O032 Zr0C C055 151.0(6) . . ?
O032 Zr0C C061 153.0(6) . . ?
C041 Zr0C Zr0K 117.4(5) . . ?
C041 Zr0C Zr0L 147.5(4) . . ?
C04B Zr0C Zr0K 132.2(5) . . ?
C04B Zr0C Zr0L 167.7(5) . . ?
C04B Zr0C C041 30.4(5) . . ?
C052 Zr0C Zr0K 126.0(5) . . ?
C052 Zr0C Zr0L 119.3(4) . . ?
C052 Zr0C C041 32.3(5) . . ?
C052 Zr0C C04B 52.8(6) . . ?
C055 Zr0C Zr0K 157.7(5) . . ?
C055 Zr0C Zr0L 116.4(5) . . ?
C055 Zr0C C041 52.5(7) . . ?
C055 Zr0C C04B 51.6(6) . . ?
C055 Zr0C C052 33.7(6) . . ?
C055 Zr0C C061 30.5(5) . . ?
C061 Zr0C Zr0K 163.5(5) . . ?
C061 Zr0C Zr0L 136.8(5) . . ?
C061 Zr0C C041 52.0(7) . . ?
C061 Zr0C C04B 31.9(6) . . ?
C061 Zr0C C052 53.7(6) . . ?
Zr02 Zr0D Zr01 60.04(4) . . ?
O01O Zr0D Zr01 36.0(3) . . ?
O01O Zr0D Zr02 35.6(2) . . ?
O01O Zr0D O027 80.4(4) . . ?
O01O Zr0D O028 73.0(4) . . ?
O01O Zr0D O02A 72.7(3) . . ?
O01O Zr0D O02H 80.4(4) . . ?
O01O Zr0D C08V 151.5(4) . . ?
O01O Zr0D C05S 149.0(4) . . ?
O01O Zr0D C0AB 149.9(4) . . ?
O01O Zr0D C0AK 153.0(4) . . ?
O01O Zr0D C05G 154.1(4) . . ?
O027 Zr0D Zr01 114.8(3) . . ?
O027 Zr0D Zr02 76.0(3) . . ?
O027 Zr0D O02H 85.4(4) . . ?
O027 Zr0D C08V 91.3(5) . . ?
O027 Zr0D C05S 123.6(5) . . ?
O027 Zr0D C0AB 124.5(5) . . ?
O027 Zr0D C0AK 92.7(5) . . ?
O027 Zr0D C05G 73.7(4) . . ?
O028 Zr0D Zr01 37.8(3) . . ?
O028 Zr0D Zr02 86.2(3) . . ?
O028 Zr0D O027 152.4(4) . . ?
O028 Zr0D O02A 94.1(4) . . ?
O028 Zr0D O02H 83.2(4) . . ?
O028 Zr0D C08V 115.5(5) . . ?
O028 Zr0D C05S 83.9(5) . . ?
O028 Zr0D C0AB 79.4(4) . . ?
O028 Zr0D C0AK 107.8(5) . . ?
O028 Zr0D C05G 132.6(4) . . ?
O02A Zr0D Zr01 87.0(3) . . ?
O02A Zr0D Zr02 37.6(2) . . ?
O02A Zr0D O027 84.6(4) . . ?
O02A Zr0D O02H 152.5(4) . . ?
O02A Zr0D C08V 79.5(4) . . ?
O02A Zr0D C05S 89.1(5) . . ?
O02A Zr0D C0AB 121.8(5) . . ?
O02A Zr0D C0AK 132.9(4) . . ?
O02A Zr0D C05G 104.3(5) . . ?
O02H Zr0D Zr01 74.1(3) . . ?
O02H Zr0D Zr02 115.0(3) . . ?
O02H Zr0D C08V 126.4(4) . . ?
O02H Zr0D C05S 117.7(5) . . ?
O02H Zr0D C0AB 84.8(5) . . ?
O02H Zr0D C0AK 73.1(4) . . ?
O02H Zr0D C05G 97.3(5) . . ?
C08V Zr0D Zr01 149.4(4) . . ?
C08V Zr0D Zr02 116.0(3) . . ?
C08V Zr0D C0AK 53.61(17) . . ?
C08V Zr0D C05G 32.24(14) . . ?
C05S Zr0D Zr01 120.8(4) . . ?
C05S Zr0D Zr02 124.6(4) . . ?
C05S Zr0D C08V 32.70(14) . . ?
C05S Zr0D C0AB 32.91(15) . . ?
C05S Zr0D C0AK 54.04(17) . . ?
C05S Zr0D C05G 53.82(16) . . ?
C0AB Zr0D Zr01 114.5(3) . . ?
C0AB Zr0D Zr02 154.1(5) . . ?
C0AB Zr0D C08V 54.11(16) . . ?
C0AB Zr0D C0AK 32.55(14) . . ?
C0AB Zr0D C05G 53.72(17) . . ?
C0AK Zr0D Zr01 134.7(4) . . ?
C0AK Zr0D Zr02 165.0(5) . . ?
C0AK Zr0D C05G 32.15(14) . . ?
C05G Zr0D Zr01 166.8(4) . . ?
C05G Zr0D Zr02 133.2(4) . . ?
Zr0G Zr0E Zr0B 60.17(5) . . ?
O01H Zr0E Zr0B 113.8(3) . . ?
O01H Zr0E Zr0G 74.6(3) . . ?
O01H Zr0E O02D 82.2(4) . . ?
O01H Zr0E C03T 127.7(5) . . ?
O01H Zr0E C03U 109.6(5) . . ?
O01H Zr0E C04H 76.0(5) . . ?
O01H Zr0E C04O 78.9(5) . . ?
O01H Zr0E C05Z 103.7(5) . . ?
O01L Zr0E Zr0B 35.1(2) . . ?
O01L Zr0E Zr0G 35.7(3) . . ?
O01L Zr0E O01H 80.3(4) . . ?
O01L Zr0E O01Q 72.7(4) . . ?
O01L Zr0E O02D 79.7(4) . . ?
O01L Zr0E O02O 72.7(4) . . ?
O01L Zr0E C03T 151.8(5) . . ?
O01L Zr0E C03U 153.7(6) . . ?
O01L Zr0E C04H 152.4(5) . . ?
O01L Zr0E C04O 152.2(6) . . ?
O01L Zr0E C05Z 154.8(6) . . ?
O01Q Zr0E Zr0B 38.2(3) . . ?
O01Q Zr0E Zr0G 88.1(3) . . ?
O01Q Zr0E O01H 151.6(4) . . ?
O01Q Zr0E O02D 84.5(4) . . ?
O01Q Zr0E C03T 80.1(5) . . ?
O01Q Zr0E C03U 91.7(5) . . ?
O01Q Zr0E C04H 132.3(5) . . ?
O01Q Zr0E C04O 122.9(5) . . ?
O01Q Zr0E C05Z 104.4(5) . . ?
O02D Zr0E Zr0B 75.5(3) . . ?
O02D Zr0E Zr0G 113.4(3) . . ?
O02D Zr0E C03T 105.2(6) . . ?
O02D Zr0E C03U 77.7(6) . . ?
O02D Zr0E C04H 110.5(6) . . ?
O02D Zr0E C04O 79.3(6) . . ?
O02D Zr0E C05Z 125.3(6) . . ?
O02O Zr0E Zr0B 86.2(3) . . ?
O02O Zr0E Zr0G 37.9(3) . . ?
O02O Zr0E O01H 85.3(4) . . ?
O02O Zr0E O01Q 94.8(4) . . ?
O02O Zr0E O02D 151.2(4) . . ?
O02O Zr0E C03T 103.1(6) . . ?
O02O Zr0E C03U 131.1(6) . . ?
O02O Zr0E C04H 91.3(6) . . ?
O02O Zr0E C04O 123.4(6) . . ?
O02O Zr0E C05Z 82.8(6) . . ?
C03T Zr0E Zr0B 118.2(4) . . ?
C03T Zr0E Zr0G 138.3(5) . . ?
C03T Zr0E C04H 52.5(6) . . ?
C03T Zr0E C04O 53.1(6) . . ?
C03T Zr0E C05Z 30.6(5) . . ?
C03U Zr0E Zr0B 124.3(4) . . ?
C03U Zr0E Zr0G 168.8(6) . . ?
C03U Zr0E C03T 31.1(5) . . ?
C03U Zr0E C04H 51.4(7) . . ?
C03U Zr0E C04O 31.4(6) . . ?
C03U Zr0E C05Z 48.7(7) . . ?
C04H Zr0E Zr0B 169.5(4) . . ?
C04H Zr0E Zr0G 122.1(5) . . ?
C04H Zr0E C05Z 29.8(5) . . ?
C04O Zr0E Zr0B 149.6(5) . . ?
C04O Zr0E Zr0G 148.3(5) . . ?
C04O Zr0E C04H 32.2(6) . . ?
C04O Zr0E C05Z 50.2(7) . . ?
C05Z Zr0E Zr0B 139.8(4) . . ?
C05Z Zr0E Zr0G 120.6(5) . . ?
Zr0A Zr0F Zr09 60.11(5) . . ?
O01D Zr0F Zr09 74.6(3) . . ?
O01D Zr0F Zr0A 114.9(3) . . ?
O01D Zr0F C086 107.7(8) . . ?
O01D Zr0F C09Q 73.6(7) . . ?
O01D Zr0F C0A9 110.2(7) . . ?
O01D Zr0F C0BI 126.0(8) . . ?
O01D Zr0F C0BP 79.2(6) . . ?
O01G Zr0F Zr09 87.3(3) . . ?
O01G Zr0F Zr0A 37.8(3) . . ?
O01G Zr0F O01D 152.5(5) . . ?
O01G Zr0F O022 94.3(4) . . ?
O01G Zr0F O02V 83.9(5) . . ?
O01G Zr0F C086 98.8(8) . . ?
O01G Zr0F C09Q 133.8(7) . . ?
O01G Zr0F C0A9 90.8(7) . . ?
O01G Zr0F C0BI 80.8(8) . . ?
O01G Zr0F C0BP 123.2(6) . . ?
O01M Zr0F Zr09 35.9(3) . . ?
O01M Zr0F Zr0A 36.3(3) . . ?
O01M Zr0F O01D 79.8(4) . . ?
O01M Zr0F O01G 73.5(4) . . ?
O01M Zr0F O022 72.3(4) . . ?
O01M Zr0F O02V 78.2(4) . . ?
O01M Zr0F C086 149.9(7) . . ?
O01M Zr0F C09Q 148.0(6) . . ?
O01M Zr0F C0A9 151.4(7) . . ?
O01M Zr0F C0BI 154.2(7) . . ?
O01M Zr0F C0BP 152.1(6) . . ?
O022 Zr0F Zr09 37.1(3) . . ?
O022 Zr0F Zr0A 85.8(3) . . ?
O022 Zr0F O01D 83.8(4) . . ?
O022 Zr0F O02V 149.6(5) . . ?
O022 Zr0F C086 79.5(7) . . ?
O022 Zr0F C09Q 87.3(7) . . ?
O022 Zr0F C0A9 133.9(7) . . ?
O022 Zr0F C0BI 107.7(8) . . ?
O022 Zr0F C0BP 123.0(7) . . ?
O02V Zr0F Zr09 112.6(3) . . ?
O02V Zr0F Zr0A 74.3(4) . . ?
O02V Zr0F O01D 84.1(4) . . ?
O02V Zr0F C086 130.8(7) . . ?
O02V Zr0F C09Q 115.7(7) . . ?
O02V Zr0F C0A9 76.4(7) . . ?
O02V Zr0F C0BI 101.9(8) . . ?
O02V Zr0F C0BP 81.7(7) . . ?
C086 Zr0F Zr09 116.6(6) . . ?
C086 Zr0F Zr0A 132.9(7) . . ?
C086 Zr0F C09Q 36.1(7) . . ?
C086 Zr0F C0A9 54.5(9) . . ?
C086 Zr0F C0BP 55.7(9) . . ?
C09Q Zr0F Zr09 117.6(5) . . ?
C09Q Zr0F Zr0A 168.3(6) . . ?
C0A9 Zr0F Zr09 170.5(6) . . ?
C0A9 Zr0F Zr0A 122.2(6) . . ?
C0A9 Zr0F C09Q 58.0(8) . . ?
C0A9 Zr0F C0BP 32.4(7) . . ?
C0BI Zr0F Zr09 142.0(7) . . ?
C0BI Zr0F Zr0A 118.4(7) . . ?
C0BI Zr0F C086 32.6(8) . . ?
C0BI Zr0F C09Q 55.2(9) . . ?
C0BI Zr0F C0A9 28.6(7) . . ?
C0BI Zr0F C0BP 49.7(8) . . ?
C0BP Zr0F Zr09 148.3(5) . . ?
C0BP Zr0F Zr0A 150.2(6) . . ?
C0BP Zr0F C09Q 35.7(7) . . ?
Zr0E Zr0G Zr0B 60.00(5) . . ?
O01L Zr0G Zr0B 34.4(3) . . ?
O01L Zr0G Zr0E 36.7(3) . . ?
O01L Zr0G O01T 79.9(4) . . ?
O01L Zr0G O020 80.5(4) . . ?
O01L Zr0G O02C 71.0(4) . . ?
O01L Zr0G O02O 73.7(4) . . ?
O01L Zr0G C07P 149.6(6) . . ?
O01L Zr0G C090 149.1(6) . . ?
O01L Zr0G C095 153.8(6) . . ?
O01L Zr0G C09E 151.8(6) . . ?
O01L Zr0G C0AG 155.9(6) . . ?
O01T Zr0G Zr0B 75.4(3) . . ?
O01T Zr0G Zr0E 114.9(4) . . ?
O01T Zr0G O020 82.1(4) . . ?
O01T Zr0G C07P 126.8(6) . . ?
O01T Zr0G C090 122.7(6) . . ?
O01T Zr0G C095 73.9(7) . . ?
O01T Zr0G C09E 89.9(6) . . ?
O01T Zr0G C0AG 95.4(6) . . ?
O020 Zr0G Zr0B 113.3(4) . . ?
O020 Zr0G Zr0E 75.8(3) . . ?
O020 Zr0G C07P 88.6(6) . . ?
O020 Zr0G C090 120.3(6) . . ?
O020 Zr0G C095 95.9(6) . . ?
O020 Zr0G C09E 124.4(6) . . ?
O020 Zr0G C0AG 75.5(6) . . ?
O02C Zr0G Zr0B 37.4(3) . . ?
O02C Zr0G Zr0E 85.0(3) . . ?
O02C Zr0G O01T 86.1(4) . . ?
O02C Zr0G O020 150.6(5) . . ?
O02C Zr0G C07P 119.7(6) . . ?
O02C Zr0G C090 88.6(6) . . ?
O02C Zr0G C095 106.6(6) . . ?
O02C Zr0G C09E 82.2(6) . . ?
O02C Zr0G C0AG 132.6(6) . . ?
O02O Zr0G Zr0B 86.1(3) . . ?
O02O Zr0G Zr0E 38.0(3) . . ?
O02O Zr0G O01T 152.9(5) . . ?
O02O Zr0G O020 87.3(4) . . ?
O02O Zr0G O02C 91.1(4) . . ?
O02O Zr0G C07P 77.6(6) . . ?
O02O Zr0G C090 84.1(6) . . ?
O02O Zr0G C095 132.3(7) . . ?
O02O Zr0G C09E 116.5(6) . . ?
O02O Zr0G C0AG 106.0(6) . . ?
C07P Zr0G Zr0B 152.1(5) . . ?
C07P Zr0G Zr0E 113.1(6) . . ?
C07P Zr0G C0AG 32.1(6) . . ?
C090 Zr0G Zr0B 124.7(5) . . ?
C090 Zr0G Zr0E 121.3(5) . . ?
C090 Zr0G C07P 32.0(6) . . ?
C090 Zr0G C095 53.4(7) . . ?
C090 Zr0G C09E 33.1(6) . . ?
C090 Zr0G C0AG 51.3(7) . . ?
C095 Zr0G Zr0B 133.7(6) . . ?
C095 Zr0G Zr0E 166.3(6) . . ?
C095 Zr0G C07P 55.1(8) . . ?
C095 Zr0G C0AG 32.1(7) . . ?
C09E Zr0G Zr0B 117.5(5) . . ?
C09E Zr0G Zr0E 151.2(5) . . ?
C09E Zr0G C07P 53.9(8) . . ?
C09E Zr0G C095 30.4(6) . . ?
C09E Zr0G C0AG 50.5(7) . . ?
C0AG Zr0G Zr0B 165.7(6) . . ?
C0AG Zr0G Zr0E 134.3(6) . . ?
Zr0J Zr0H Zr0I 59.63(5) . . ?
O01P Zr0H Zr0I 37.0(3) . . ?
O01P Zr0H Zr0J 85.4(3) . . ?
O01P Zr0H O030 85.7(5) . . ?
O01P Zr0H O034 150.6(4) . . ?
O01P Zr0H C081 130.6(6) . . ?
O01P Zr0H C09Z 97.1(6) . . ?
O01P Zr0H C0AX 99.2(6) . . ?
O01P Zr0H C0AZ 82.0(6) . . ?
O01P Zr0H C0BR 125.5(6) . . ?
O01Z Zr0H Zr0I 86.0(3) . . ?
O01Z Zr0H Zr0J 37.5(3) . . ?
O01Z Zr0H O01P 93.0(4) . . ?
O01Z Zr0H O030 151.2(5) . . ?
O01Z Zr0H O034 83.4(4) . . ?
O01Z Zr0H C081 113.3(7) . . ?
O01Z Zr0H C09Z 81.7(6) . . ?
O01Z Zr0H C0AX 133.1(6) . . ?
O01Z Zr0H C0AZ 108.6(6) . . ?
O01Z Zr0H C0BR 84.9(7) . . ?
O024 Zr0H Zr0I 36.1(3) . . ?
O024 Zr0H Zr0J 35.8(3) . . ?
O024 Zr0H O01P 72.4(4) . . ?
O024 Zr0H O01Z 72.7(4) . . ?
O024 Zr0H O030 79.5(5) . . ?
O024 Zr0H O034 78.7(4) . . ?
O024 Zr0H C081 153.5(5) . . ?
O024 Zr0H C09Z 151.4(6) . . ?
O024 Zr0H C0AX 154.0(6) . . ?
O024 Zr0H C0AZ 154.4(6) . . ?
O024 Zr0H C0BR 152.6(6) . . ?
O030 Zr0H Zr0I 75.7(4) . . ?
O030 Zr0H Zr0J 113.9(4) . . ?
O030 Zr0H C081 88.5(7) . . ?
O030 Zr0H C09Z 127.1(7) . . ?
O030 Zr0H C0AX 75.2(6) . . ?
O030 Zr0H C0AZ 99.8(7) . . ?
O030 Zr0H C0BR 119.0(7) . . ?
O034 Zr0H Zr0I 113.7(3) . . ?
O034 Zr0H Zr0J 74.1(4) . . ?
O034 Zr0H O030 83.9(5) . . ?
O034 Zr0H C081 76.5(6) . . ?
O034 Zr0H C09Z 111.1(7) . . ?
O034 Zr0H C0AX 104.5(6) . . ?
O034 Zr0H C0AZ 126.9(6) . . ?
O034 Zr0H C0BR 83.3(6) . . ?
C081 Zr0H Zr0I 159.6(6) . . ?
C081 Zr0H Zr0J 140.3(6) . . ?
C081 Zr0H C09Z 50.5(7) . . ?
C081 Zr0H C0AX 32.6(7) . . ?
C081 Zr0H C0AZ 50.9(7) . . ?
C09Z Zr0H Zr0I 131.6(5) . . ?
C09Z Zr0H Zr0J 119.0(6) . . ?
C09Z Zr0H C0AX 52.1(7) . . ?
C0AX Zr0H Zr0I 128.3(5) . . ?
C0AX Zr0H Zr0J 170.2(6) . . ?
C0AZ Zr0H Zr0I 118.6(5) . . ?
C0AZ Zr0H Zr0J 142.9(6) . . ?
C0AZ Zr0H C09Z 30.3(6) . . ?
C0AZ Zr0H C0AX 31.3(6) . . ?
C0BR Zr0H Zr0I 159.6(6) . . ?
C0BR Zr0H Zr0J 119.0(6) . . ?
C0BR Zr0H C081 30.6(7) . . ?
C0BR Zr0H C09Z 28.6(6) . . ?
C0BR Zr0H C0AX 51.4(8) . . ?
C0BR Zr0H C0AZ 48.4(7) . . ?
Zr0J Zr0I Zr0H 59.99(6) . . ?
O01P Zr0I Zr0H 38.5(3) . . ?
O01P Zr0I Zr0J 86.8(3) . . ?
O01P Zr0I O026 152.3(5) . . ?
O01P Zr0I O02J 93.9(4) . . ?
O01P Zr0I O02W 86.3(5) . . ?
O01P Zr0I C08I 83.8(6) . . ?
O01P Zr0I C08T 113.5(6) . . ?
O01P Zr0I C0A0 109.7(7) . . ?
O01P Zr0I C0BJ 82.9(6) . . ?
O01P Zr0I C0DV 131.6(6) . . ?
O024 Zr0I Zr0H 36.0(3) . . ?
O024 Zr0I Zr0J 36.1(3) . . ?
O024 Zr0I O01P 73.9(4) . . ?
O024 Zr0I O026 79.5(5) . . ?
O024 Zr0I O02J 73.6(4) . . ?
O024 Zr0I O02W 79.5(5) . . ?
O024 Zr0I C08I 149.7(6) . . ?
O024 Zr0I C08T 152.1(6) . . ?
O024 Zr0I C0A0 154.8(6) . . ?
O024 Zr0I C0BJ 153.8(6) . . ?
O024 Zr0I C0DV 154.5(6) . . ?
O026 Zr0I Zr0H 114.0(4) . . ?
O026 Zr0I Zr0J 75.8(3) . . ?
O026 Zr0I O02W 81.5(5) . . ?
O026 Zr0I C08I 123.8(7) . . ?
O026 Zr0I C08T 93.7(7) . . ?
O026 Zr0I C0A0 91.4(6) . . ?
O026 Zr0I C0BJ 121.0(7) . . ?
O026 Zr0I C0DV 75.3(6) . . ?
O02J Zr0I Zr0H 86.9(3) . . ?
O02J Zr0I Zr0J 38.0(3) . . ?
O02J Zr0I O026 85.6(4) . . ?
O02J Zr0I O02W 151.8(4) . . ?
O02J Zr0I C08I 88.0(6) . . ?
O02J Zr0I C08T 79.0(6) . . ?
O02J Zr0I C0A0 129.5(7) . . ?
O02J Zr0I C0BJ 120.8(6) . . ?
O02J Zr0I C0DV 100.9(7) . . ?
O02W Zr0I Zr0H 75.7(4) . . ?
O02W Zr0I Zr0J 114.0(4) . . ?
O02W Zr0I C08I 119.9(6) . . ?
O02W Zr0I C08T 126.6(7) . . ?
O02W Zr0I C0A0 76.0(7) . . ?
O02W Zr0I C0BJ 87.2(6) . . ?
O02W Zr0I C0DV 99.9(7) . . ?
C08I Zr0I Zr0H 121.3(6) . . ?
C08I Zr0I Zr0J 124.3(5) . . ?
C08I Zr0I C08T 30.7(6) . . ?
C08I Zr0I C0A0 52.9(7) . . ?
C08I Zr0I C0BJ 32.8(6) . . ?
C08I Zr0I C0DV 51.4(7) . . ?
C08T Zr0I Zr0H 148.0(6) . . ?
C08T Zr0I Zr0J 116.0(5) . . ?
C0A0 Zr0I Zr0H 138.2(6) . . ?
C0A0 Zr0I Zr0J 161.8(6) . . ?
C0A0 Zr0I C08T 50.9(8) . . ?
C0A0 Zr0I C0DV 31.3(7) . . ?
C0BJ Zr0I Zr0H 118.7(6) . . ?
C0BJ Zr0I Zr0J 155.8(5) . . ?
C0BJ Zr0I C08T 50.4(7) . . ?
C0BJ Zr0I C0A0 30.1(6) . . ?
C0BJ Zr0I C0DV 50.0(7) . . ?
C0DV Zr0I Zr0H 168.5(5) . . ?
C0DV Zr0I Zr0J 130.8(6) . . ?
C0DV Zr0I C08T 29.9(6) . . ?
Zr0I Zr0J Zr0H 60.38(5) . . ?
O01I Zr0J Zr0H 76.5(4) . . ?
O01I Zr0J Zr0I 114.7(4) . . ?
O01I Zr0J O02R 82.0(5) . . ?
O01I Zr0J C06X 114.0(6) . . ?
O01I Zr0J C07H 81.7(7) . . ?
O01I Zr0J C08L 128.1(7) . . ?
O01I Zr0J C09J 103.2(7) . . ?
O01I Zr0J C0A3 76.7(7) . . ?
O01Z Zr0J Zr0H 38.5(3) . . ?
O01Z Zr0J Zr0I 87.4(3) . . ?
O01Z Zr0J O01I 86.6(4) . . ?
O01Z Zr0J O02J 94.7(4) . . ?
O01Z Zr0J O02R 152.2(5) . . ?
O01Z Zr0J C06X 135.5(6) . . ?
O01Z Zr0J C07H 126.0(7) . . ?
O01Z Zr0J C08L 101.2(7) . . ?
O01Z Zr0J C09J 81.7(7) . . ?
O01Z Zr0J C0A3 94.4(7) . . ?
O024 Zr0J Zr0H 36.1(3) . . ?
O024 Zr0J Zr0I 36.5(3) . . ?
O024 Zr0J O01I 79.8(5) . . ?
O024 Zr0J O01Z 74.1(4) . . ?
O024 Zr0J O02J 74.4(4) . . ?
O024 Zr0J O02R 78.9(5) . . ?
O024 Zr0J C06X 145.2(7) . . ?
O024 Zr0J C07H 151.7(6) . . ?
O024 Zr0J C08L 151.8(6) . . ?
O024 Zr0J C09J 155.5(7) . . ?
O024 Zr0J C0A3 154.4(7) . . ?
O02J Zr0J Zr0H 87.6(3) . . ?
O02J Zr0J Zr0I 38.5(3) . . ?
O02J Zr0J O01I 152.8(5) . . ?
O02J Zr0J O02R 84.4(4) . . ?
O02J Zr0J C06X 83.7(6) . . ?
O02J Zr0J C07H 118.1(7) . . ?
O02J Zr0J C08L 78.4(7) . . ?
O02J Zr0J C09J 103.9(7) . . ?
O02J Zr0J C0A3 130.1(7) . . ?
O02R Zr0J Zr0H 113.8(4) . . ?
O02R Zr0J Zr0I 74.6(3) . . ?
O02R Zr0J C06X 72.2(7) . . ?
O02R Zr0J C07H 77.4(7) . . ?
O02R Zr0J C08L 105.8(7) . . ?
O02R Zr0J C09J 125.6(7) . . ?
O02R Zr0J C0A3 107.5(7) . . ?
C06X Zr0J Zr0H 169.0(5) . . ?
C06X Zr0J Zr0I 114.8(6) . . ?
C07H Zr0J Zr0H 153.5(6) . . ?
C07H Zr0J Zr0I 144.8(6) . . ?
C07H Zr0J C06X 34.4(7) . . ?
C08L Zr0J Zr0H 136.3(6) . . ?
C08L Zr0J Zr0I 116.8(6) . . ?
C08L Zr0J C06X 34.8(7) . . ?
C08L Zr0J C07H 52.2(8) . . ?
C08L Zr0J C09J 31.1(7) . . ?
C08L Zr0J C0A3 51.7(8) . . ?
C09J Zr0J Zr0H 120.2(6) . . ?
C09J Zr0J Zr0I 139.8(5) . . ?
C09J Zr0J C06X 56.1(9) . . ?
C09J Zr0J C07H 50.9(8) . . ?
C0A3 Zr0J Zr0H 126.2(6) . . ?
C0A3 Zr0J Zr0I 168.6(6) . . ?
C0A3 Zr0J C06X 56.8(9) . . ?
C0A3 Zr0J C07H 31.6(7) . . ?
C0A3 Zr0J C09J 30.2(6) . . ?
Zr0L Zr0K Zr0C 60.09(5) . . ?
O01Y Zr0K Zr0C 37.4(3) . . ?
O01Y Zr0K Zr0L 85.5(3) . . ?
O01Y Zr0K O02K 150.5(5) . . ?
O01Y Zr0K O02M 84.8(4) . . ?
O01Y Zr0K C08Y 128.6(7) . . ?
O01Y Zr0K C09F 81.9(6) . . ?
O01Y Zr0K C09L 133.4(7) . . ?
O01Y Zr0K C09O 97.9(7) . . ?
O01Y Zr0K C0BD 98.6(7) . . ?
O02K Zr0K Zr0C 113.2(4) . . ?
O02K Zr0K Zr0L 75.3(4) . . ?
O02K Zr0K C08Y 80.5(7) . . ?
O02K Zr0K C09F 127.0(7) . . ?
O02K Zr0K C09L 73.6(8) . . ?
O02K Zr0K C09O 105.3(7) . . ?
O02K Zr0K C0BD 110.1(7) . . ?
O02M Zr0K Zr0C 74.1(3) . . ?
O02M Zr0K Zr0L 113.5(4) . . ?
O02M Zr0K O02K 82.5(4) . . ?
O02M Zr0K C08Y 121.6(7) . . ?
O02M Zr0K C09F 103.5(7) . . ?
O02M Zr0K C09L 91.3(6) . . ?
O02M Zr0K C09O 77.7(6) . . ?
O02M Zr0K C0BD 129.1(7) . . ?
O02U Zr0K Zr0C 86.5(3) . . ?
O02U Zr0K Zr0L 37.3(4) . . ?
O02U Zr0K O01Y 92.9(4) . . ?
O02U Zr0K O02K 85.5(5) . . ?
O02U Zr0K O02M 150.8(5) . . ?
O02U Zr0K C08Y 82.2(7) . . ?
O02U Zr0K C09F 105.0(7) . . ?
O02U Zr0K C09L 110.7(7) . . ?
O02U Zr0K C09O 131.3(7) . . ?
O02U Zr0K C0BD 80.1(7) . . ?
O032 Zr0K Zr0C 35.5(3) . . ?
O032 Zr0K Zr0L 36.7(3) . . ?
O032 Zr0K O01Y 72.2(4) . . ?
O032 Zr0K O02K 79.1(5) . . ?
O032 Zr0K O02M 78.1(4) . . ?
O032 Zr0K O02U 73.4(5) . . ?
O032 Zr0K C08Y 149.2(7) . . ?
O032 Zr0K C09F 153.9(6) . . ?
O032 Zr0K C09L 151.8(7) . . ?
O032 Zr0K C09O 154.6(6) . . ?
O032 Zr0K C0BD 151.3(6) . . ?
C08Y Zr0K Zr0C 161.6(6) . . ?
C08Y Zr0K Zr0L 115.2(6) . . ?
C09F Zr0K Zr0C 119.1(6) . . ?
C09F Zr0K Zr0L 139.5(6) . . ?
C09F Zr0K C08Y 51.1(8) . . ?
C09F Zr0K C09L 53.9(8) . . ?
C09F Zr0K C09O 31.8(7) . . ?
C09F Zr0K C0BD 29.4(7) . . ?
C09L Zr0K Zr0C 162.3(6) . . ?
C09L Zr0K Zr0L 136.8(6) . . ?
C09L Zr0K C08Y 30.3(6) . . ?
C09O Zr0K Zr0C 127.9(6) . . ?
C09O Zr0K Zr0L 168.6(5) . . ?
C09O Zr0K C08Y 54.4(8) . . ?
C09O Zr0K C09L 36.6(7) . . ?
C0BD Zr0K Zr0C 133.3(6) . . ?
C0BD Zr0K Zr0L 117.4(6) . . ?
C0BD Zr0K C08Y 30.1(7) . . ?
C0BD Zr0K C09L 50.4(8) . . ?
C0BD Zr0K C09O 51.4(8) . . ?
Zr0K Zr0L Zr0C 60.38(5) . . ?
O02L Zr0L Zr0C 75.9(3) . . ?
O02L Zr0L Zr0K 114.2(3) . . ?
O02L Zr0L O036 82.7(5) . . ?
O02L Zr0L C06F 73.9(5) . . ?
O02L Zr0L C09N 82.4(5) . . ?
O02L Zr0L C07N 114.8(6) . . ?
O02L Zr0L C0B1 128.5(5) . . ?
O02L Zr0L C0AF 100.7(6) . . ?
O02S Zr0L Zr0C 38.4(3) . . ?
O02S Zr0L Zr0K 87.9(3) . . ?
O02S Zr0L O02L 85.3(4) . . ?
O02S Zr0L O036 152.4(4) . . ?
O02S Zr0L C06F 92.3(6) . . ?
O02S Zr0L C09N 124.7(5) . . ?
O02S Zr0L C07N 128.4(5) . . ?
O02S Zr0L C0B1 96.7(5) . . ?
O02S Zr0L C0AF 75.8(4) . . ?
O02U Zr0L Zr0C 86.8(3) . . ?
O02U Zr0L Zr0K 37.4(3) . . ?
O02U Zr0L O02L 151.4(5) . . ?
O02U Zr0L O02S 95.2(5) . . ?
O02U Zr0L O036 84.0(5) . . ?
O02U Zr0L C06F 134.5(5) . . ?
O02U Zr0L C09N 119.3(6) . . ?
O02U Zr0L C07N 87.3(6) . . ?
O02U Zr0L C0B1 80.0(5) . . ?
O02U Zr0L C0AF 107.2(6) . . ?
O032 Zr0L Zr0C 35.8(3) . . ?
O032 Zr0L Zr0K 36.6(3) . . ?
O032 Zr0L O02L 79.4(5) . . ?
O032 Zr0L O02S 73.8(4) . . ?
O032 Zr0L O02U 73.4(5) . . ?
O032 Zr0L O036 79.6(5) . . ?
O032 Zr0L C06F 150.8(5) . . ?
O032 Zr0L C09N 152.8(4) . . ?
O032 Zr0L C07N 152.6(4) . . ?
O032 Zr0L C0B1 150.5(5) . . ?
O032 Zr0L C0AF 149.5(4) . . ?
O036 Zr0L Zr0C 114.2(4) . . ?
O036 Zr0L Zr0K 74.7(4) . . ?
O036 Zr0L C06F 107.9(6) . . ?
O036 Zr0L C09N 78.1(6) . . ?
O036 Zr0L C07N 79.1(5) . . ?
O036 Zr0L C0B1 110.2(6) . . ?
O036 Zr0L C0AF 130.8(5) . . ?
C06F Zr0L Zr0C 123.5(4) . . ?
C06F Zr0L Zr0K 171.8(4) . . ?
C06F Zr0L C09N 32.56(17) . . ?
C09N Zr0L Zr0C 153.0(5) . . ?
C09N Zr0L Zr0K 145.5(5) . . ?
C07N Zr0L Zr0C 164.7(5) . . ?
C07N Zr0L Zr0K 119.9(4) . . ?
C07N Zr0L C06F 54.2(2) . . ?
C07N Zr0L C09N 32.63(17) . . ?
C0B1 Zr0L Zr0C 131.8(5) . . ?
C0B1 Zr0L Zr0K 117.3(4) . . ?
C0B1 Zr0L C06F 54.59(19) . . ?
C0B1 Zr0L C09N 54.4(2) . . ?
C0B1 Zr0L C07N 33.00(16) . . ?
C0B1 Zr0L C0AF 33.17(16) . . ?
C0AF Zr0L Zr0C 114.1(3) . . ?
C0AF Zr0L Zr0K 140.0(5) . . ?
C0AF Zr0L C06F 32.88(17) . . ?
C0AF Zr0L C09N 54.3(2) . . ?
C0AF Zr0L C07N 54.64(19) . . ?
Zr0N Zr0M Zr0O 59.92(6) . . ?
O025 Zr0M Zr0N 37.9(3) . . ?
O025 Zr0M Zr0O 86.0(4) . . ?
O025 Zr0M O02I 92.4(5) . . ?
O025 Zr0M O02P 86.7(4) . . ?
O025 Zr0M O03C 155.0(5) . . ?
O025 Zr0M C09X 84.0(7) . . ?
O025 Zr0M C0B2 115.1(7) . . ?
O025 Zr0M C0BF 107.1(8) . . ?
O025 Zr0M C0BU 134.6(8) . . ?
O025 Zr0M C0C3 78.5(7) . . ?
O02I Zr0M Zr0N 86.2(4) . . ?
O02I Zr0M Zr0O 38.0(4) . . ?
O02I Zr0M O02P 150.7(5) . . ?
O02I Zr0M O03C 86.4(5) . . ?
O02I Zr0M C09X 86.0(8) . . ?
O02I Zr0M C0B2 78.7(8) . . ?
O02I Zr0M C0BF 132.4(7) . . ?
O02I Zr0M C0BU 102.0(8) . . ?
O02I Zr0M C0C3 118.6(7) . . ?
O02P Zr0M Zr0N 75.2(4) . . ?
O02P Zr0M Zr0O 112.9(4) . . ?
O02P Zr0M O03C 82.4(5) . . ?
O02P Zr0M C09X 122.9(8) . . ?
O02P Zr0M C0B2 127.9(8) . . ?
O02P Zr0M C0BF 75.2(7) . . ?
O02P Zr0M C0BU 99.4(8) . . ?
O02P Zr0M C0C3 90.0(8) . . ?
O02T Zr0M Zr0N 36.4(3) . . ?
O02T Zr0M Zr0O 35.6(3) . . ?
O02T Zr0M O025 73.6(5) . . ?
O02T Zr0M O02I 73.0(5) . . ?
O02T Zr0M O02P 78.7(5) . . ?
O02T Zr0M O03C 82.3(5) . . ?
O02T Zr0M C09X 148.1(7) . . ?
O02T Zr0M C0B2 150.8(8) . . ?
O02T Zr0M C0BF 153.8(6) . . ?
O02T Zr0M C0BU 151.9(7) . . ?
O02T Zr0M C0C3 150.4(7) . . ?
O03C Zr0M Zr0N 117.2(4) . . ?
O03C Zr0M Zr0O 77.7(4) . . ?
O03C Zr0M C09X 120.8(8) . . ?
O03C Zr0M C0B2 89.2(8) . . ?
O03C Zr0M C0BF 91.8(8) . . ?
O03C Zr0M C0BU 69.7(8) . . ?
O03C Zr0M C0C3 123.7(8) . . ?
C09X Zr0M Zr0N 120.7(7) . . ?
C09X Zr0M Zr0O 122.4(7) . . ?
C09X Zr0M C0B2 31.9(7) . . ?
C09X Zr0M C0BF 54.7(8) . . ?
C0B2 Zr0M Zr0N 148.8(6) . . ?
C0B2 Zr0M Zr0O 115.3(7) . . ?
C0BF Zr0M Zr0N 134.7(7) . . ?
C0BF Zr0M Zr0O 165.4(7) . . ?
C0BF Zr0M C0B2 53.6(9) . . ?
C0BU Zr0M Zr0N 169.9(8) . . ?
C0BU Zr0M Zr0O 130.1(8) . . ?
C0BU Zr0M C09X 54.9(9) . . ?
C0BU Zr0M C0B2 31.6(7) . . ?
C0BU Zr0M C0BF 35.3(8) . . ?
C0BU Zr0M C0C3 56.7(9) . . ?
C0C3 Zr0M Zr0N 114.3(6) . . ?
C0C3 Zr0M Zr0O 151.7(7) . . ?
C0C3 Zr0M C09X 33.0(8) . . ?
C0C3 Zr0M C0B2 53.5(10) . . ?
C0C3 Zr0M C0BF 33.3(7) . . ?
Zr0O Zr0N Zr0M 60.12(7) . . ?
O025 Zr0N Zr0M 37.4(3) . . ?
O025 Zr0N Zr0O 85.8(3) . . ?
O025 Zr0N O02Q 93.9(5) . . ?
O025 Zr0N O037 151.5(5) . . ?
O025 Zr0N C07Z 79.8(7) . . ?
O025 Zr0N C08O 97.7(7) . . ?
O025 Zr0N C09K 125.8(6) . . ?
O025 Zr0N C0AP 95.8(7) . . ?
O025 Zr0N C0C1 128.1(7) . . ?
O02Q Zr0N Zr0M 87.5(4) . . ?
O02Q Zr0N Zr0O 38.2(3) . . ?
O02Q Zr0N O037 84.6(5) . . ?
O02Q Zr0N C07Z 106.1(7) . . ?
O02Q Zr0N C08O 80.3(7) . . ?
O02Q Zr0N C09K 117.5(7) . . ?
O02Q Zr0N C0AP 134.0(7) . . ?
O02Q Zr0N C0C1 85.8(8) . . ?
O02T Zr0N Zr0M 36.4(4) . . ?
O02T Zr0N Zr0O 35.8(4) . . ?
O02T Zr0N O025 73.1(5) . . ?
O02T Zr0N O02Q 73.5(5) . . ?
O02T Zr0N O033 80.2(5) . . ?
O02T Zr0N O037 79.2(5) . . ?
O02T Zr0N C07Z 152.8(7) . . ?
O02T Zr0N C08O 151.3(7) . . ?
O02T Zr0N C09K 154.2(5) . . ?
O02T Zr0N C0AP 151.8(7) . . ?
O02T Zr0N C0C1 152.0(8) . . ?
O033 Zr0N Zr0M 76.3(4) . . ?
O033 Zr0N Zr0O 114.5(4) . . ?
O033 Zr0N O025 86.9(5) . . ?
O033 Zr0N O02Q 152.2(5) . . ?
O033 Zr0N O037 81.8(6) . . ?
O033 Zr0N C07Z 101.3(7) . . ?
O033 Zr0N C08O 127.2(8) . . ?
O033 Zr0N C09K 83.4(8) . . ?
O033 Zr0N C0AP 73.2(7) . . ?
O033 Zr0N C0C1 115.4(8) . . ?
O037 Zr0N Zr0M 114.1(4) . . ?
O037 Zr0N Zr0O 75.4(4) . . ?
O037 Zr0N C07Z 128.0(7) . . ?
O037 Zr0N C08O 110.1(7) . . ?
O037 Zr0N C09K 78.9(6) . . ?
O037 Zr0N C0AP 105.7(7) . . ?
O037 Zr0N C0C1 80.3(7) . . ?
C07Z Zr0N Zr0M 117.0(6) . . ?
C07Z Zr0N Zr0O 140.5(6) . . ?
C07Z Zr0N C09K 50.7(7) . . ?
C07Z Zr0N C0AP 33.3(7) . . ?
C08O Zr0N Zr0M 132.6(6) . . ?
C08O Zr0N Zr0O 118.3(7) . . ?
C08O Zr0N C07Z 30.6(7) . . ?
C08O Zr0N C09K 51.7(8) . . ?
C08O Zr0N C0AP 53.9(9) . . ?
C09K Zr0N Zr0M 153.6(7) . . ?
C09K Zr0N Zr0O 145.7(6) . . ?
C0AP Zr0N Zr0M 124.8(6) . . ?
C0AP Zr0N Zr0O 172.2(6) . . ?
C0AP Zr0N C09K 30.6(7) . . ?
C0C1 Zr0N Zr0M 163.4(6) . . ?
C0C1 Zr0N Zr0O 119.7(7) . . ?
C0C1 Zr0N C07Z 51.2(8) . . ?
C0C1 Zr0N C08O 31.1(7) . . ?
C0C1 Zr0N C09K 32.3(7) . . ?
C0C1 Zr0N C0AP 53.6(9) . . ?
Zr0N Zr0O Zr0M 59.95(6) . . ?
O02I Zr0O Zr0M 39.1(3) . . ?
O02I Zr0O Zr0N 87.1(4) . . ?
O02I Zr0O O02N 85.1(5) . . ?
O02I Zr0O O02Q 94.3(5) . . ?
O02I Zr0O O02Z 152.4(5) . . ?
O02I Zr0O C0BX 132.1(6) . . ?
O02I Zr0O C0B5 121.5(6) . . ?
O02I Zr0O C0AY 89.5(6) . . ?
O02I Zr0O C0A5 78.9(6) . . ?
O02I Zr0O C0B8 103.7(7) . . ?
O02N Zr0O Zr0M 74.8(4) . . ?
O02N Zr0O Zr0N 114.3(4) . . ?
O02N Zr0O O02Z 85.2(5) . . ?
O02N Zr0O C0BX 109.3(7) . . ?
O02N Zr0O C0B5 79.0(6) . . ?
O02N Zr0O C0AY 76.6(6) . . ?
O02N Zr0O C0A5 106.1(7) . . ?
O02N Zr0O C0B8 128.8(6) . . ?
O02Q Zr0O Zr0M 87.4(4) . . ?
O02Q Zr0O Zr0N 38.2(4) . . ?
O02Q Zr0O O02N 152.4(5) . . ?
O02Q Zr0O O02Z 82.7(4) . . ?
O02Q Zr0O C0BX 91.5(6) . . ?
O02Q Zr0O C0B5 123.3(6) . . ?
O02Q Zr0O C0AY 131.0(5) . . ?
O02Q Zr0O C0A5 100.8(6) . . ?
O02Q Zr0O C0B8 78.2(5) . . ?
O02T Zr0O Zr0M 36.1(4) . . ?
O02T Zr0O Zr0N 36.2(3) . . ?
O02T Zr0O O02I 74.6(5) . . ?
O02T Zr0O O02N 79.3(5) . . ?
O02T Zr0O O02Q 74.0(5) . . ?
O02T Zr0O O02Z 78.2(5) . . ?
O02T Zr0O C0BX 151.4(6) . . ?
O02T Zr0O C0B5 151.5(4) . . ?
O02T Zr0O C0AY 152.1(6) . . ?
O02T Zr0O C0A5 152.4(5) . . ?
O02T Zr0O C0B8 151.9(5) . . ?
O02Z Zr0O Zr0M 113.3(4) . . ?
O02Z Zr0O Zr0N 73.5(4) . . ?
O02Z Zr0O C0BX 75.5(6) . . ?
O02Z Zr0O C0B5 81.8(6) . . ?
O02Z Zr0O C0AY 113.2(7) . . ?
O02Z Zr0O C0A5 128.7(6) . . ?
O02Z Zr0O C0B8 102.6(7) . . ?
C0BX Zr0O Zr0M 170.9(5) . . ?
C0BX Zr0O Zr0N 123.0(5) . . ?
C0BX Zr0O C0B5 31.8(2) . . ?
C0B5 Zr0O Zr0M 148.2(6) . . ?
C0B5 Zr0O Zr0N 150.3(6) . . ?
C0AY Zr0O Zr0M 122.1(5) . . ?
C0AY Zr0O Zr0N 168.2(5) . . ?
C0AY Zr0O C0BX 53.0(2) . . ?
C0AY Zr0O C0B5 32.02(19) . . ?
C0A5 Zr0O Zr0M 118.0(5) . . ?
C0A5 Zr0O Zr0N 135.7(5) . . ?
C0A5 Zr0O C0BX 53.4(2) . . ?
C0A5 Zr0O C0B5 53.3(2) . . ?
C0A5 Zr0O C0AY 32.49(19) . . ?
C0A5 Zr0O C0B8 32.51(19) . . ?
C0B8 Zr0O Zr0M 139.2(5) . . ?
C0B8 Zr0O Zr0N 116.4(4) . . ?
C0B8 Zr0O C0BX 32.1(2) . . ?
C0B8 Zr0O C0B5 53.1(2) . . ?
C0B8 Zr0O C0AY 53.5(2) . . ?
C038 O00W Zr05 130.4(10) . . ?
C03Z O00Y Zr02 131.9(10) . . ?
C040 O00Z Zr08 129.5(11) . . ?
C038 O010 Zr07 128.5(10) . . ?
Zr04 O011 Zr05 103.6(4) . . ?
Zr04 O011 H011 128.2 . . ?
Zr05 O011 H011 128.2 . . ?
C04M O012 Zr05 130.9(9) . . ?
Zr04 O013 Zr05 107.9(4) . . ?
Zr04 O013 Zr07 108.9(4) . . ?
Zr07 O013 Zr05 106.4(4) . . ?
C03Z O014 Zr01 131.4(9) . . ?
Zr03 O015 Zr06 104.5(4) . . ?
Zr03 O015 H015 127.8 . . ?
Zr06 O015 H015 127.8 . . ?
C03H O016 Zr0C 133.6(14) . . ?
C048 O017 Zr03 132.7(11) . . ?
C02Y O018 Zr0B 134.1(13) . . ?
C05X O019 Zr07 123.0(12) . . ?
C04F O01A Zr09 128.3(10) . . ?
C05X O01B Zr04 126.5(12) . . ?
C04X O01C Zr09 134.3(10) . . ?
C04F O01D Zr0F 132.0(12) . . ?
Zr01 O01E H01E 128.0 . . ?
Zr02 O01E Zr01 104.0(4) . . ?
Zr02 O01E H01E 128.0 . . ?
Zr04 O01F Zr07 104.2(4) . . ?
Zr04 O01F H01F 127.9 . . ?
Zr07 O01F H01F 127.9 . . ?
Zr0A O01G Zr0F 103.8(4) . . ?
Zr0A O01G H01G 128.1 . . ?
Zr0F O01G H01G 128.1 . . ?
C03M O01H Zr0E 131.0(12) . . ?
C06D O01I Zr0J 132.9(14) . . ?
C05C O01J Zr02 133.8(13) . . ?
Zr06 O01K H01K 128.4 . . ?
Zr08 O01K Zr06 103.2(5) . . ?
Zr08 O01K H01K 128.4 . . ?
Zr0B O01L Zr0E 108.6(4) . . ?
Zr0B O01L Zr0G 110.7(5) . . ?
Zr0G O01L Zr0E 107.6(5) . . ?
Zr09 O01M Zr0A 108.8(5) . . ?
Zr09 O01M Zr0F 107.5(5) . . ?
Zr0A O01M Zr0F 106.8(4) . . ?
C04M O01N Zr04 134.1(11) . . ?
Zr01 O01O Zr0D 107.7(4) . . ?
Zr02 O01O Zr01 109.0(4) . . ?
Zr02 O01O Zr0D 108.0(4) . . ?
Zr0H O01P H01P 127.7 . . ?
Zr0I O01P Zr0H 104.5(4) . . ?
Zr0I O01P H01P 127.7 . . ?
Zr0B O01Q Zr0E 103.1(4) . . ?
Zr0B O01Q H01Q 128.5 . . ?
Zr0E O01Q H01Q 128.5 . . ?
C04X O01R Zr0A 131.9(11) . . ?
C03D O01S Zr03 132.1(11) . . ?
C05B O01T Zr0G 131.8(11) . . ?
C03D O01U Zr08 132.0(13) . . ?
C048 O01V Zr06 133.8(11) . . ?
Zr05 O01W H01W 128.1 . . ?
Zr07 O01W Zr05 103.9(4) . . ?
Zr07 O01W H01W 128.1 . . ?
Zr03 O01X Zr08 104.3(4) . . ?
Zr03 O01X H01X 127.8 . . ?
Zr08 O01X H01X 127.8 . . ?
Zr0C O01Y Zr0K 104.6(5) . . ?
Zr0C O01Y H01Y 127.7 . . ?
Zr0K O01Y H01Y 127.7 . . ?
Zr0H O01Z H01Z 128.0 . . ?
Zr0J O01Z Zr0H 104.1(5) . . ?
Zr0J O01Z H01Z 128.0 . . ?
C03M O020 Zr0G 128.5(12) . . ?
C049 O021 Zr01 130.8(11) . . ?
Zr09 O022 Zr0F 104.8(5) . . ?
Zr09 O022 H022 127.6 . . ?
Zr0F O022 H022 127.6 . . ?
Zr09 O023 H023 127.4 . . ?
Zr0A O023 Zr09 105.2(5) . . ?
Zr0A O023 H023 127.4 . . ?
Zr0H O024 Zr0I 107.9(4) . . ?
Zr0J O024 Zr0H 108.1(5) . . ?
Zr0J O024 Zr0I 107.4(5) . . ?
Zr0M O025 Zr0N 104.7(5) . . ?
Zr0M O025 H025 127.6 . . ?
Zr0N O025 H025 127.6 . . ?
C06G O026 Zr0I 134.2(13) . . ?
C05C O027 Zr0D 131.9(13) . . ?
Zr01 O028 H028 127.7 . . ?
Zr0D O028 Zr01 104.6(5) . . ?
Zr0D O028 H028 127.7 . . ?
C040 O029 Zr06 131.4(11) . . ?
Zr02 O02A Zr0D 104.1(4) . . ?
Zr02 O02A H02A 128.0 . . ?
Zr0D O02A H02A 128.0 . . ?
C04Y O02B Zr0C 130.7(10) . . ?
Zr0B O02C Zr0G 104.7(5) . . ?
Zr0B O02C H02C 127.7 . . ?
Zr0G O02C H02C 127.7 . . ?
C02Y O02D Zr0E 132.7(13) . . ?
C05O O02E Zr0A 131.6(14) . . ?
C05B O02F Zr0B 132.3(11) . . ?
Zr03 O02G Zr08 106.9(4) . . ?
Zr06 O02G Zr03 109.7(5) . . ?
Zr06 O02G Zr08 109.1(5) . . ?
C049 O02H Zr0D 133.9(11) . . ?
Zr0M O02I H02I 128.6 . . ?
Zr0O O02I Zr0M 102.9(5) . . ?
Zr0O O02I H02I 128.6 . . ?
Zr0I O02J H02J 128.3 . . ?
Zr0J O02J Zr0I 103.5(5) . . ?
Zr0J O02J H02J 128.3 . . ?
C070 O02K Zr0K 131.7(14) . . ?
C03H O02L Zr0L 129.3(15) . . ?
C04Y O02M Zr0K 134.1(10) . . ?
C04V O02N Zr0O 130.9(16) . . ?
Zr0E O02O H02O 127.9 . . ?
Zr0G O02O Zr0E 104.1(5) . . ?
Zr0G O02O H02O 127.9 . . ?
Zr0M O02P H02P 125(2) . . ?
C06A O02P Zr0M 124.4(13) . . ?
C06A O02P H02P 106(3) . . ?
Zr0N O02Q H02Q 128.2 . . ?
Zr0O O02Q Zr0N 103.6(5) . . ?
Zr0O O02Q H02Q 128.2 . . ?
C06G O02R Zr0J 132.7(12) . . ?
Zr0C O02S H02S 128.2 . . ?
Zr0L O02S Zr0C 103.6(4) . . ?
Zr0L O02S H02S 128.2 . . ?
Zr0M O02T Zr0N 107.2(5) . . ?
Zr0O O02T Zr0M 108.3(5) . . ?
Zr0O O02T Zr0N 108.0(6) . . ?
Zr0K O02U H02U 127.4 . . ?
Zr0L O02U Zr0K 105.3(5) . . ?
Zr0L O02U H02U 127.4 . . ?
C05O O02V Zr0F 133.4(15) . . ?
C068 O02W Zr0I 132.2(15) . . ?
O018 C02Y C03J 117.9(17) . . ?
O02D C02Y O018 122(2) . . ?
O02D C02Y C03J 120.2(17) . . ?
C089 O02Z Zr0O 132.9(14) . . ?
C068 O030 Zr0H 133.9(15) . . ?
Zr0C O032 Zr0K 108.8(5) . . ?
Zr0C O032 Zr0L 108.0(4) . . ?
Zr0K O032 Zr0L 106.7(5) . . ?
C06A O033 Zr0N 133.3(19) . . ?
Zr0H O034 H034 119(2) . . ?
C06D O034 Zr0H 130.9(12) . . ?
C06D O034 H034 107(2) . . ?
C070 O036 Zr0L 132.1(16) . . ?
C089 O037 Zr0N 133.6(16) . . ?
O00W C038 O010 125.2(14) . . ?
O00W C038 C047 119.4(13) . . ?
O010 C038 C047 114.1(14) . . ?
Zr0B C039 H039 119.0 . . ?
C03I C039 Zr0B 71.4(10) . . ?
C03I C039 H039 126.4 . . ?
C04K C039 Zr0B 75.2(10) . . ?
C04K C039 H039 126.4 . . ?
C04K C039 C03I 107(2) . . ?
C03B C03A H03A 120.8 . . ?
C05U C03A H03A 120.8 . . ?
C05U C03A C03B 118.5(17) . . ?
C03A C03B H03B 118.9 . . ?
C059 C03B C03A 122.3(16) . . ?
C059 C03B H03B 118.9 . . ?
C04V O03C Zr0M 124.9(15) . . ?
O01S C03D C05A 115.0(15) . . ?
O01U C03D O01S 121.8(19) . . ?
O01U C03D C05A 123.0(16) . . ?
O016 C03H O02L 126(2) . . ?
O016 C03H C043 119.8(18) . . ?
O02L C03H C043 114.3(19) . . ?
Zr0B C03I H03I 114.9 . . ?
C039 C03I Zr0B 75.7(10) . . ?
C039 C03I H03I 127.3 . . ?
C07E C03I Zr0B 74.8(10) . . ?
C07E C03I C039 105(2) . . ?
C07E C03I H03I 127.3 . . ?
C02Y C03J C03S 123.7(19) . . ?
C05K C03J C02Y 117.5(18) . . ?
C05K C03J C03S 119(2) . . ?
C03L C03K H03K 121.8 . . ?
C03W C03K H03K 121.8 . . ?
C03W C03K C03L 116.5(14) . . ?
C03K C03L C03Z 118.1(13) . . ?
C069 C03L C03K 123.9(15) . . ?
C069 C03L C03Z 118.0(15) . . ?
O01H C03M C05D 115.7(19) . . ?
O020 C03M O01H 129.1(18) . . ?
O020 C03M C05D 115.2(18) . . ?
C03R C03N H03N 120.1 . . ?
C03R C03N C04C 119.8(17) . . ?
C04C C03N H03N 120.1 . . ?
Zr03 C03O H03O 118.8 . . ?
C04U C03O Zr03 73.3(9) . . ?
C04U C03O H03O 126.9 . . ?
C04U C03O C05V 106.3(18) . . ?
C05V C03O Zr03 73.1(8) . . ?
C05V C03O H03O 126.9 . . ?
Zr08 C03Q H03Q 117.6 . . ?
C04J C03Q Zr08 72.2(11) . . ?
C04J C03Q H03Q 126.1 . . ?
C057 C03Q Zr08 76.1(11) . . ?
C057 C03Q H03Q 126.1 . . ?
C057 C03Q C04J 107.8(19) . . ?
C03N C03R C04M 125.2(17) . . ?
C03N C03R C06Y 118.5(14) . . ?
C04M C03R C06Y 116.2(14) . . ?
C03J C03S H03S 119.0 . . ?
C046 C03S C03J 122.0(19) . . ?
C046 C03S H03S 119.0 . . ?
Zr0E C03T H03T 115.3 . . ?
C03U C03T Zr0E 72.2(11) . . ?
C03U C03T H03T 129.3 . . ?
C03U C03T C05Z 101.5(18) . . ?
C05Z C03T Zr0E 76.3(11) . . ?
C05Z C03T H03T 129.3 . . ?
C03T C03U Zr0E 76.6(12) . . ?
C03T C03U C04O 114(2) . . ?
C03T C03U C0C7 124(2) . . ?
C04O C03U Zr0E 77.1(12) . . ?
C04O C03U C0C7 122(2) . . ?
C0C7 C03U Zr0E 121.0(13) . . ?
C050 C03V Zr02 72.2(10) . . ?
C050 C03V C09H 130(2) . . ?
C05R C03V Zr02 72.5(10) . . ?
C05R C03V C050 103.3(19) . . ?
C05R C03V C09H 127.0(19) . . ?
C09H C03V Zr02 121.2(10) . . ?
C03K C03W H03W 118.0 . . ?
C03K C03W C047 123.9(15) . . ?
C047 C03W H03W 118.0 . . ?
C051 C03X C06A 113(2) . . ?
C05I C03X C051 124(2) . . ?
C05I C03X C06A 122(2) . . ?
C043 C03Y H03Y 117.9 . . ?
C06B C03Y H03Y 117.9 . . ?
C06B C03Y C043 124(2) . . ?
O00Y C03Z C03L 117.5(15) . . ?
O014 C03Z O00Y 124.8(15) . . ?
O014 C03Z C03L 117.4(13) . . ?
O00Z C040 O029 125.8(16) . . ?
O00Z C040 C05Y 116(2) . . ?
O029 C040 C05Y 118.3(19) . . ?
Zr0C C041 H041 120.7 . . ?
C04B C041 Zr0C 74.0(11) . . ?
C04B C041 H041 125.2 . . ?
C04B C041 C052 110(2) . . ?
C052 C041 Zr0C 71.7(10) . . ?
C052 C041 H041 125.2 . . ?
C073 C042 C049 120(2) . . ?
C08J C042 C049 116(2) . . ?
C08J C042 C073 123(2) . . ?
C03H C043 C03Y 122.2(18) . . ?
C071 C043 C03H 124.3(19) . . ?
C071 C043 C03Y 113(2) . . ?
C04X C044 C075 121.0(17) . . ?
C04Z C044 C04X 121.3(18) . . ?
C04Z C044 C075 117.5(17) . . ?
C03S C046 H046 117.7 . . ?
C03S C046 C05A 124.5(19) . . ?
C05A C046 H046 117.7 . . ?
C03W C047 C038 121.3(15) . . ?
C03W C047 C065 115.5(14) . . ?
C065 C047 C038 123.1(13) . . ?
O017 C048 C059 118.3(17) . . ?
O01V C048 O017 122.8(16) . . ?
O01V C048 C059 118.8(16) . . ?
O021 C049 O02H 121.5(17) . . ?
O021 C049 C042 120.9(19) . . ?
O02H C049 C042 117.2(19) . . ?
C041 C04B Zr0C 75.6(11) . . ?
C041 C04B C061 108.6(19) . . ?
C041 C04B C0A4 127(2) . . ?
C061 C04B Zr0C 71.3(10) . . ?
C061 C04B C0A4 124(2) . . ?
C0A4 C04B Zr0C 123.4(11) . . ?
C03N C04C H04C 119.2 . . ?
C04L C04C C03N 121.6(16) . . ?
C04L C04C H04C 119.2 . . ?
C04Q C04E C05B 120.8(15) . . ?
C07O C04E C04Q 119.9(16) . . ?
C07O C04E C05B 119.3(17) . . ?
O01A C04F C05U 114.8(14) . . ?
O01D C04F O01A 127.8(16) . . ?
O01D C04F C05U 117.4(17) . . ?
Zr0E C04H H04H 116.5 . . ?
C04O C04H Zr0E 73.1(10) . . ?
C04O C04H H04H 127.6 . . ?
C05Z C04H Zr0E 75.3(11) . . ?
C05Z C04H H04H 127.6 . . ?
C05Z C04H C04O 105(2) . . ?
Zr08 C04J H04J 113.9 . . ?
C03Q C04J Zr08 75.3(11) . . ?
C03Q C04J H04J 127.8 . . ?
C06S C04J Zr08 75.9(12) . . ?
C06S C04J C03Q 104.3(19) . . ?
C06S C04J H04J 127.8 . . ?
C039 C04K Zr0B 74.8(10) . . ?
C039 C04K C04W 114(2) . . ?
C039 C04K C0CD 121(2) . . ?
C04W C04K Zr0B 74.7(10) . . ?
C04W C04K C0CD 124.6(18) . . ?
C0CD C04K Zr0B 117.4(10) . . ?
C04C C04L C04Y 123.1(16) . . ?
C04C C04L C07B 120.5(15) . . ?
C04Y C04L C07B 116.4(17) . . ?
O012 C04M C03R 115.6(14) . . ?
O01N C04M O012 124.4(14) . . ?
O01N C04M C03R 119.9(17) . . ?
C05E C04N Zr03 72.8(9) . . ?
C05E C04N C07C 129(2) . . ?
C05V C04N Zr03 74.4(9) . . ?
C05V C04N C05E 108(2) . . ?
C05V C04N C07C 123(2) . . ?
C07C C04N Zr03 119.0(11) . . ?
Zr0E C04O H04O 118.1 . . ?
C03U C04O Zr0E 71.5(11) . . ?
C03U C04O C04H 104(2) . . ?
C03U C04O H04O 128.0 . . ?
C04H C04O Zr0E 74.7(11) . . ?
C04H C04O H04O 128.0 . . ?
C04E C04Q H04Q 120.6 . . ?
C04Z C04Q C04E 118.8(17) . . ?
C04Z C04Q H04Q 120.6 . . ?
C06L C04R C05X 113.8(18) . . ?
C06L C04R C06T 127.0(18) . . ?
C06T C04R C05X 118.8(18) . . ?
Zr03 C04U H04U 119.3 . . ?
C03O C04U Zr03 74.9(9) . . ?
C03O C04U H04U 125.0 . . ?
C03O C04U C05E 109.9(19) . . ?
C05E C04U Zr03 72.5(9) . . ?
C05E C04U H04U 125.0 . . ?
O02N C04V O03C 129(2) . . ?
O02N C04V C0AS 116(3) . . ?
O03C C04V C0AS 115(2) . . ?
Zr0B C04W H04W 117.8 . . ?
C04K C04W Zr0B 74.5(9) . . ?
C04K C04W H04W 128.2 . . ?
C04K C04W C07E 103.6(17) . . ?
C07E C04W Zr0B 72.0(9) . . ?
C07E C04W H04W 128.2 . . ?
O01C C04X O01R 122.1(16) . . ?
O01C C04X C044 119.0(16) . . ?
O01R C04X C044 118.9(17) . . ?
O02B C04Y C04L 119.4(16) . . ?
O02M C04Y O02B 122.2(15) . . ?
O02M C04Y C04L 118.1(15) . . ?
C044 C04Z H04Z 118.1 . . ?
C04Q C04Z C044 123.7(19) . . ?
C04Q C04Z H04Z 118.1 . . ?
Zr02 C050 H050 117.8 . . ?
C03V C050 Zr02 77.1(10) . . ?
C03V C050 H050 124.2 . . ?
C03V C050 C05M 112(2) . . ?
C05M C050 Zr02 72.5(10) . . ?
C05M C050 H050 124.2 . . ?
C03X C051 H051 119.2 . . ?
C06T C051 C03X 122(2) . . ?
C06T C051 H051 119.2 . . ?
Zr0C C052 H052 117.1 . . ?
C041 C052 Zr0C 75.9(9) . . ?
C041 C052 H052 128.8 . . ?
C041 C052 C055 102.3(17) . . ?
C055 C052 Zr0C 70.9(9) . . ?
C055 C052 H052 128.8 . . ?
C05H C053 Zr09 76.1(11) . . ?
C05H C053 C08H 113(2) . . ?
C05H C053 C0A1 125(2) . . ?
C08H C053 Zr09 73.1(10) . . ?
C08H C053 C0A1 121(2) . . ?
C0A1 C053 Zr09 128.1(13) . . ?
C080 C054 C094 121(2) . . ?
C080 C054 C09G 125(2) . . ?
C09G C054 C094 114(2) . . ?
Zr0C C055 H055 115.9 . . ?
C052 C055 Zr0C 75.4(10) . . ?
C052 C055 H055 124.6 . . ?
C061 C055 Zr0C 75.8(10) . . ?
C061 C055 C052 111(2) . . ?
C061 C055 H055 124.6 . . ?
C03Q C057 Zr08 72.9(11) . . ?
C03Q C057 C07J 127(2) . . ?
C07J C057 Zr08 121.1(12) . . ?
C08G C057 Zr08 72.7(12) . . ?
C08G C057 C03Q 108(2) . . ?
C08G C057 C07J 124(2) . . ?
C03B C059 C048 121.1(16) . . ?
C03B C059 C09R 117.5(17) . . ?
C09R C059 C048 121.1(18) . . ?
C046 C05A C03D 124.7(18) . . ?
C046 C05A C05Q 113(2) . . ?
C05Q C05A C03D 122.2(16) . . ?
O01T C05B O02F 125.2(16) . . ?
O01T C05B C04E 120.9(15) . . ?
O02F C05B C04E 113.8(17) . . ?
O01J C05C O027 123(2) . . ?
O01J C05C C092 116.9(17) . . ?
O027 C05C C092 120.0(17) . . ?
C067 C05D C03M 118.7(17) . . ?
C067 C05D C077 119.2(17) . . ?
C077 C05D C03M 122.1(19) . . ?
Zr03 C05E H05E 116.9 . . ?
C04N C05E Zr03 74.2(10) . . ?
C04N C05E C04U 106(2) . . ?
C04N C05E H05E 126.9 . . ?
C04U C05E Zr03 74.2(10) . . ?
C04U C05E H05E 126.9 . . ?
C071 C05F H05F 119.6 . . ?
C071 C05F C092 121(2) . . ?
C092 C05F H05F 119.6 . . ?
Zr09 C05H H05H 121.7 . . ?
C053 C05H Zr09 72.7(10) . . ?
C053 C05H H05H 127.7 . . ?
C053 C05H C06Z 105(2) . . ?
C06Z C05H Zr09 69.8(11) . . ?
C06Z C05H H05H 127.7 . . ?
C03X C05I H05I 121.6 . . ?
C03X C05I C06L 116.8(19) . . ?
C06L C05I H05I 121.6 . . ?
C03J C05K H05K 121.4 . . ?
C05Q C05K C03J 117.3(19) . . ?
C05Q C05K H05K 121.4 . . ?
C07I C05L Zr05 73.3(11) . . ?
C07I C05L C08N 134(2) . . ?
C07I C05L C09M 112(2) . . ?
C08N C05L Zr05 123.1(14) . . ?
C09M C05L Zr05 74.4(11) . . ?
C09M C05L C08N 114(3) . . ?
Zr02 C05M H05M 113.8 . . ?
C050 C05M Zr02 75.4(9) . . ?
C050 C05M H05M 127.4 . . ?
C050 C05M C06I 105.3(17) . . ?
C06I C05M Zr02 76.3(9) . . ?
C06I C05M H05M 127.4 . . ?
C08S C05N C068 127(3) . . ?
C0B4 C05N C068 121(3) . . ?
C0B4 C05N C08S 113(2) . . ?
O02E C05O C082 120(2) . . ?
O02V C05O O02E 124(2) . . ?
O02V C05O C082 116(2) . . ?
C05A C05Q H05Q 117.8 . . ?
C05K C05Q C05A 124.3(17) . . ?
C05K C05Q H05Q 117.8 . . ?
Zr02 C05R H05R 116.0 . . ?
C03V C05R Zr02 77.2(9) . . ?
C03V C05R H05R 122.4 . . ?
C06I C05R Zr02 75.7(10) . . ?
C06I C05R C03V 115(2) . . ?
C06I C05R H05R 122.4 . . ?
Zr06 C05T H05T 119.8 . . ?
C074 C05T Zr06 74.2(5) . . ?
C074 C05T H05T 126.0 . . ?
C074 C05T C072 108.0 . . ?
C072 C05T Zr06 71.8(5) . . ?
C072 C05T H05T 126.0 . . ?
Zr06 C074 H074 119.9 . . ?
C05T C074 Zr06 74.0(5) . . ?
C05T C074 H074 126.0 . . ?
C05P C074 Zr06 71.9(5) . . ?
C05P C074 C05T 108.0 . . ?
C05P C074 H074 126.0 . . ?
Zr06 C05P H05P 117.7 . . ?
C074 C05P Zr06 76.0(5) . . ?
C074 C05P H05P 126.0 . . ?
C074 C05P C06Q 108.0 . . ?
C06Q C05P Zr06 72.3(5) . . ?
C06Q C05P H05P 126.0 . . ?
Zr06 C06Q H06Q 116.2 . . ?
C05P C06Q Zr06 75.0(5) . . ?
C05P C06Q H06Q 126.0 . . ?
C072 C06Q Zr06 74.9(5) . . ?
C072 C06Q C05P 108.0 . . ?
C072 C06Q H06Q 126.0 . . ?
Zr06 C072 H072 117.5 . . ?
C05T C072 Zr06 76.1(5) . . ?
C05T C072 H072 126.0 . . ?
C06Q C072 Zr06 72.4(5) . . ?
C06Q C072 C05T 108.0 . . ?
C06Q C072 H072 126.0 . . ?
C03A C05U C04F 123.2(15) . . ?
C03A C05U C08A 117.0(16) . . ?
C08A C05U C04F 119.4(15) . . ?
Zr03 C05V H05V 119.0 . . ?
C03O C05V Zr03 74.1(9) . . ?
C03O C05V H05V 125.1 . . ?
C04N C05V Zr03 73.5(9) . . ?
C04N C05V C03O 110(2) . . ?
C04N C05V H05V 125.1 . . ?
C063 C05W Zr0A 72.0(12) . . ?
C063 C05W C076 106(2) . . ?
C063 C05W C085 130(2) . . ?
C076 C05W Zr0A 72.2(12) . . ?
C076 C05W C085 124(2) . . ?
C085 C05W Zr0A 116.4(14) . . ?
O019 C05X O01B 136.1(18) . . ?
O019 C05X C04R 114.6(18) . . ?
O01B C05X C04R 109.2(18) . . ?
C07Q C05Y C040 120.4(19) . . ?
C09T C05Y C040 120(2) . . ?
C09T C05Y C07Q 119.3(19) . . ?
Zr0E C05Z H05Z 121.1 . . ?
C03T C05Z Zr0E 73.1(10) . . ?
C03T C05Z H05Z 122.3 . . ?
C04H C05Z Zr0E 74.9(11) . . ?
C04H C05Z C03T 115(2) . . ?
C04H C05Z H05Z 122.3 . . ?
Zr0C C061 H061 115.9 . . ?
C04B C061 Zr0C 76.8(11) . . ?
C04B C061 H061 125.7 . . ?
C055 C061 Zr0C 73.7(11) . . ?
C055 C061 C04B 109(2) . . ?
C055 C061 H061 125.7 . . ?
Zr0A C063 H063 115.5 . . ?
C05W C063 Zr0A 77.7(13) . . ?
C05W C063 H063 124.6 . . ?
C05W C063 C0AL 111(2) . . ?
C0AL C063 Zr0A 74.0(13) . . ?
C0AL C063 H063 124.6 . . ?
C047 C065 H065 119.0 . . ?
C069 C065 C047 122.0(13) . . ?
C069 C065 H065 119.0 . . ?
C06O C066 C07C 119.8(19) . . ?
C06O C066 C09A 119(2) . . ?
C09A C066 C07C 121(2) . . ?
C05D C067 H067 117.0 . . ?
C05D C067 C06P 126.1(18) . . ?
C06P C067 H067 117.0 . . ?
O02W C068 C05N 120(2) . . ?
O030 C068 O02W 122(2) . . ?
O030 C068 C05N 117(2) . . ?
C03L C069 H069 121.0 . . ?
C065 C069 C03L 117.9(15) . . ?
C065 C069 H069 121.0 . . ?
O02P C06A C03X 104.8(19) . . ?
O033 C06A O02P 130(2) . . ?
O033 C06A C03X 124(2) . . ?
C03Y C06B H06B 120.1 . . ?
C03Y C06B C092 120(2) . . ?
C092 C06B H06B 120.1 . . ?
O01I C06D O034 124.5(17) . . ?
O01I C06D C06J 123(2) . . ?
O034 C06D C06J 112(2) . . ?
C09N C06F Zr0L 74.3(6) . . ?
C09N C06F C0CB 134(2) . . ?
C0AF C06F Zr0L 72.2(5) . . ?
C0AF C06F C09N 108.0 . . ?
C0AF C06F C0CB 118(2) . . ?
C0CB C06F Zr0L 116.8(13) . . ?
Zr0L C09N H09N 119.9 . . ?
C06F C09N Zr0L 73.2(6) . . ?
C06F C09N H09N 126.0 . . ?
C06F C09N C07N 108.0 . . ?
C07N C09N Zr0L 72.7(6) . . ?
C07N C09N H09N 126.0 . . ?
Zr0L C07N H07N 118.9 . . ?
C09N C07N Zr0L 74.7(6) . . ?
C09N C07N H07N 126.0 . . ?
C09N C07N C0B1 108.0 . . ?
C0B1 C07N Zr0L 72.3(5) . . ?
C0B1 C07N H07N 126.0 . . ?
Zr0L C0B1 H0B1 117.6 . . ?
C07N C0B1 Zr0L 74.7(6) . . ?
C07N C0B1 H0B1 126.0 . . ?
C0AF C0B1 Zr0L 73.7(6) . . ?
C0AF C0B1 C07N 108.0 . . ?
C0AF C0B1 H0B1 126.0 . . ?
Zr0L C0AF H0AF 117.9 . . ?
C06F C0AF Zr0L 74.9(6) . . ?
C06F C0AF H0AF 126.0 . . ?
C0B1 C0AF Zr0L 73.2(6) . . ?
C0B1 C0AF C06F 108.0 . . ?
C0B1 C0AF H0AF 126.0 . . ?
O026 C06G O02R 121.7(17) . . ?
O026 C06G C0AM 122(2) . . ?
O02R C06G C0AM 116.0(18) . . ?
Zr02 C06I H06I 119.3 . . ?
C05M C06I Zr02 71.4(8) . . ?
C05M C06I H06I 127.7 . . ?
C05R C06I Zr02 73.8(9) . . ?
C05R C06I C05M 104.6(17) . . ?
C05R C06I H06I 127.7 . . ?
C06D C06J C0BE 121(2) . . ?
C06K C06J C06D 122(2) . . ?
C06K C06J C0BE 116.2(19) . . ?
C06J C06K H06K 117.7 . . ?
C06J C06K C07Q 125(2) . . ?
C07Q C06K H06K 117.7 . . ?
C04R C06L C05I 115.2(19) . . ?
C04R C06L H06L 122.4 . . ?
C05I C06L H06L 122.4 . . ?
C08R C06M Zr01 77.7(13) . . ?
C08W C06M Zr01 80.4(16) . . ?
C08W C06M C08R 113(2) . . ?
Zr0A C06N H06N 116.1 . . ?
C076 C06N Zr0A 75.4(11) . . ?
C076 C06N H06N 124.8 . . ?
C0AL C06N Zr0A 75.5(12) . . ?
C0AL C06N H06N 124.8 . . ?
C0AL C06N C076 110(2) . . ?
C066 C06O H06O 116.0 . . ?
C066 C06O C080 128(2) . . ?
C080 C06O H06O 116.0 . . ?
C067 C06P H06P 123.5 . . ?
C067 C06P C0AM 113.0(18) . . ?
C0AM C06P H06P 123.5 . . ?
Zr08 C06S H06S 119.8 . . ?
C04J C06S Zr08 73.3(11) . . ?
C04J C06S H06S 124.0 . . ?
C04J C06S C08G 112(2) . . ?
C08G C06S Zr08 74.5(11) . . ?
C08G C06S H06S 124.0 . . ?
C04R C06T H06T 123.0 . . ?
C051 C06T C04R 114(2) . . ?
C051 C06T H06T 123.0 . . ?
Zr0J C06X H06X 124.2 . . ?
C07H C06X Zr0J 67.2(12) . . ?
C07H C06X H06X 134.7 . . ?
C07H C06X C08L 91(2) . . ?
C08L C06X Zr0J 66.3(11) . . ?
C08L C06X H06X 134.6 . . ?
C03R C06Y H06Y 119.7 . . ?
C07B C06Y C03R 120.6(16) . . ?
C07B C06Y H06Y 119.7 . . ?
Zr09 C06Z H06Z 116.3 . . ?
C05H C06Z Zr09 76.9(11) . . ?
C05H C06Z H06Z 126.3 . . ?
C09V C06Z Zr09 72.7(13) . . ?
C09V C06Z C05H 107(3) . . ?
C09V C06Z H06Z 126.3 . . ?
O02K C070 C07K 122(2) . . ?
O036 C070 O02K 125(2) . . ?
O036 C070 C07K 112(3) . . ?
C043 C071 H071 118.2 . . ?
C05F C071 C043 124(2) . . ?
C05F C071 H071 118.2 . . ?
C042 C073 H073 119.0 . . ?
C0BL C073 C042 122(2) . . ?
C0BL C073 H073 119.0 . . ?
C044 C075 H075 121.4 . . ?
C07O C075 C044 117.3(17) . . ?
C07O C075 H075 121.4 . . ?
Zr0A C076 H076 116.8 . . ?
C05W C076 Zr0A 76.2(11) . . ?
C05W C076 H076 126.3 . . ?
C06N C076 Zr0A 72.8(11) . . ?
C06N C076 C05W 107(2) . . ?
C06N C076 H076 126.3 . . ?
C05D C077 H077 119.9 . . ?
C05D C077 C07S 120.2(18) . . ?
C07S C077 H077 119.9 . . ?
Zr07 C078 H078 114.8 . . ?
C079 C078 Zr07 76.6(15) . . ?
C079 C078 H078 124.2 . . ?
C079 C078 C0B7 112(3) . . ?
C0B7 C078 Zr07 76.0(14) . . ?
C0B7 C078 H078 124.2 . . ?
Zr07 C079 H079 116.3 . . ?
C078 C079 Zr07 74.3(14) . . ?
C078 C079 H079 121.7 . . ?
C078 C079 C0DY 117(3) . . ?
C0DY C079 Zr07 78.8(14) . . ?
C0DY C079 H079 121.7 . . ?
C04L C07B H07F 120.8 . . ?
C06Y C07B C04L 118.3(17) . . ?
C06Y C07B H07F 120.8 . . ?
C04N C07C C066 111.0(14) . . ?
C04N C07C H07A 109.4 . . ?
C04N C07C H07B 109.4 . . ?
C066 C07C H07A 109.4 . . ?
C066 C07C H07B 109.4 . . ?
H07A C07C H07B 108.0 . . ?
C08J C07D H07I 119.2 . . ?
C0AS C07D H07I 119.2 . . ?
C0AS C07D C08J 122(2) . . ?
Zr0B C07E H07E 118.3 . . ?
C03I C07E Zr0B 73.1(10) . . ?
C03I C07E C04W 110(2) . . ?
C03I C07E H07E 125.2 . . ?
C04W C07E Zr0B 75.1(9) . . ?
C04W C07E H07E 125.2 . . ?
C07X C07F H07J 121.8 . . ?
C08B C07F H07J 121.8 . . ?
C08B C07F C07X 116(2) . . ?
C07L C07G H07G 121.7 . . ?
C07L C07G C0B6 117(2) . . ?
C0B6 C07G H07G 121.7 . . ?
Zr0J C07H H07H 117.2 . . ?
C06X C07H Zr0J 78.4(12) . . ?
C06X C07H H07H 122.2 . . ?
C0A3 C07H Zr0J 73.4(13) . . ?
C0A3 C07H C06X 116(2) . . ?
C0A3 C07H H07H 122.2 . . ?
Zr05 C07I H07K 116.9 . . ?
C05L C07I Zr05 75.5(11) . . ?
C05L C07I H07K 127.1 . . ?
C0BH C07I Zr05 72.8(11) . . ?
C0BH C07I C05L 106(2) . . ?
C0BH C07I H07K 127.1 . . ?
C057 C07J H07C 109.8 . . ?
C057 C07J H07D 109.8 . . ?
C057 C07J C0D6 110(2) . . ?
H07C C07J H07D 108.2 . . ?
C0D6 C07J H07C 109.8 . . ?
C0D6 C07J H07D 109.8 . . ?
C070 C07K C08B 120(2) . . ?
C0AO C07K C070 125(2) . . ?
C0AO C07K C08B 114(2) . . ?
C07G C07L C50 119(2) . . ?
C09I C07L C07G 121(2) . . ?
C09I C07L C50 120(2) . . ?
C04E C07O C075 122.4(19) . . ?
C04E C07O H07O 118.8 . . ?
C075 C07O H07O 118.8 . . ?
Zr0G C07P H07P 121.0 . . ?
C090 C07P Zr0G 67.1(12) . . ?
C090 C07P H07P 129.6 . . ?
C090 C07P C0AG 101(2) . . ?
C0AG C07P Zr0G 74.5(13) . . ?
C0AG C07P H07P 129.6 . . ?
C05Y C07Q C06K 119.2(19) . . ?
C05Y C07Q H07Q 120.4 . . ?
C06K C07Q H07Q 120.4 . . ?
C082 C07R H07R 122.5 . . ?
C082 C07R C0B4 115(2) . . ?
C0B4 C07R H07R 122.5 . . ?
C077 C07S H07S 120.4 . . ?
C0AM C07S C077 119.2(17) . . ?
C0AM C07S H07S 120.4 . . ?
Zr01 C07T H07T 114.3 . . ?
C07U C07T Zr01 76.5(12) . . ?
C07U C07T H07T 127.8 . . ?
C07U C07T C08R 104(2) . . ?
C08R C07T Zr01 74.2(12) . . ?
C08R C07T H07T 127.8 . . ?
C07T C07U Zr01 71.9(12) . . ?
C08W C07U Zr01 74.3(13) . . ?
C08W C07U C07T 110(2) . . ?
C09I C07V H07V 121.0 . . ?
C0AC C07V H07V 121.0 . . ?
C0AC C07V C09I 118(2) . . ?
C07F C07X C089 115(2) . . ?
C09Y C07X C07F 123(2) . . ?
C09Y C07X C089 122(3) . . ?
Zr0N C07Z H07Z 120.9 . . ?
C08O C07Z Zr0N 72.0(13) . . ?
C08O C07Z H07Z 125.1 . . ?
C08O C07Z C0AP 110(2) . . ?
C0AP C07Z Zr0N 73.7(12) . . ?
C0AP C07Z H07Z 125.1 . . ?
C054 C080 C06O 113(2) . . ?
C054 C080 H080 123.6 . . ?
C06O C080 H080 123.6 . . ?
Zr0H C081 H081 116.7 . . ?
C0AX C081 Zr0H 76.7(13) . . ?
C0AX C081 H081 127.2 . . ?
C0BR C081 Zr0H 71.8(14) . . ?
C0BR C081 H081 127.2 . . ?
C0BR C081 C0AX 106(2) . . ?
C07R C082 C05O 116(2) . . ?
C09P C082 C05O 120(2) . . ?
C09P C082 C07R 123(2) . . ?
C05W C085 H08A 109.2 . . ?
C05W C085 H08B 109.2 . . ?
C05W C085 C08Q 112.0(17) . . ?
H08A C085 H08B 107.9 . . ?
C08Q C085 H08A 109.2 . . ?
C08Q C085 H08B 109.2 . . ?
Zr0F C086 H086 115.6 . . ?
C09Q C086 Zr0F 76.3(13) . . ?
C09Q C086 H086 127.7 . . ?
C0BI C086 Zr0F 73.1(14) . . ?
C0BI C086 H086 127.7 . . ?
C0BI C086 C09Q 105(2) . . ?
O02Z C089 C07X 114(2) . . ?
O037 C089 O02Z 124(2) . . ?
O037 C089 C07X 121(2) . . ?
C05U C08A H08C 119.2 . . ?
C09R C08A C05U 121.6(18) . . ?
C09R C08A H08C 119.2 . . ?
C07F C08B C07K 123(2) . . ?
C07F C08B H08D 118.4 . . ?
C07K C08B H08D 118.4 . . ?
Zr08 C08G H08G 114.4 . . ?
C057 C08G Zr08 76.9(11) . . ?
C057 C08G C06S 107(2) . . ?
C057 C08G H08G 126.5 . . ?
C06S C08G Zr08 74.7(11) . . ?
C06S C08G H08G 126.5 . . ?
Zr09 C08H H08H 119.1 . . ?
C053 C08H Zr09 73.2(10) . . ?
C053 C08H H08H 130.8 . . ?
C09V C08H Zr09 69.7(10) . . ?
C09V C08H C053 98(2) . . ?
C09V C08H H08H 130.8 . . ?
Zr0I C08I H08I 111.7 . . ?
C08T C08I Zr0I 78.2(12) . . ?
C08T C08I H08I 128.1 . . ?
C08T C08I C0BJ 104(2) . . ?
C0BJ C08I Zr0I 75.4(11) . . ?
C0BJ C08I H08I 128.1 . . ?
C042 C08J C07D 114(2) . . ?
C042 C08J H08J 123.2 . . ?
C07D C08J H08J 123.2 . . ?
Zr0J C08L H08L 114.8 . . ?
C06X C08L Zr0J 78.9(12) . . ?
C06X C08L H08L 122.7 . . ?
C09J C08L Zr0J 74.8(13) . . ?
C09J C08L C06X 115(2) . . ?
C09J C08L H08L 122.7 . . ?
C05L C08N C1V 112.5(18) . . ?
Zr0N C08O H08O 116.5 . . ?
C07Z C08O Zr0N 77.4(14) . . ?
C07Z C08O H08O 125.6 . . ?
C0C1 C08O Zr0N 72.4(14) . . ?
C0C1 C08O C07Z 109(3) . . ?
C0C1 C08O H08O 125.6 . . ?
Zr01 C08R H08R 119.9 . . ?
C06M C08R Zr01 70.4(13) . . ?
C06M C08R C07T 104(2) . . ?
C06M C08R H08R 128.1 . . ?
C07T C08R Zr01 73.7(13) . . ?
C07T C08R H08R 128.1 . . ?
C05N C08S H08S 114.4 . . ?
C05N C08S C09P 131(2) . . ?
C09P C08S H08S 114.4 . . ?
Zr0I C08T H08T 121.2 . . ?
C08I C08T Zr0I 71.1(13) . . ?
C08I C08T H08T 124.8 . . ?
C0DV C08T Zr0I 74.4(14) . . ?
C0DV C08T C08I 110(2) . . ?
C0DV C08T H08T 124.8 . . ?
Zr0D C08V H08V 118.6 . . ?
C05S C08V Zr0D 72.1(5) . . ?
C05S C08V H08V 126.0 . . ?
C05S C08V C05G 108.0 . . ?
C05G C08V Zr0D 75.1(5) . . ?
C05G C08V H08V 126.0 . . ?
Zr0D C05S H05S 117.0 . . ?
C08V C05S Zr0D 75.2(5) . . ?
C08V C05S H05S 126.0 . . ?
C08V C05S C0AB 108.0 . . ?
C0AB C05S Zr0D 73.9(5) . . ?
C0AB C05S H05S 126.0 . . ?
Zr0D C0AB H0AC 117.4 . . ?
C05S C0AB Zr0D 73.2(5) . . ?
C05S C0AB H0AC 126.0 . . ?
C0AK C0AB Zr0D 75.4(5) . . ?
C0AK C0AB C05S 108.0 . . ?
C0AK C0AB H0AC 126.0 . . ?
Zr0D C0AK H0AK 119.2 . . ?
C0AB C0AK Zr0D 72.0(5) . . ?
C0AB C0AK H0AK 126.0 . . ?
C05G C0AK Zr0D 74.6(5) . . ?
C05G C0AK C0AB 108.0 . . ?
C05G C0AK H0AK 126.0 . . ?
C08V C05G Zr0D 72.6(5) . . ?
C08V C05G C0BW 136.4(16) . . ?
C0AK C05G Zr0D 73.2(5) . . ?
C0AK C05G C08V 108.0 . . ?
C0AK C05G C0BW 115.1(16) . . ?
C0BW C05G Zr0D 125.4(11) . . ?
Zr01 C08W H08W 118.9 . . ?
C06M C08W Zr01 70.4(14) . . ?
C06M C08W C07U 108(2) . . ?
C06M C08W H08W 125.8 . . ?
C07U C08W Zr01 76.7(14) . . ?
C07U C08W H08W 125.8 . . ?
Zr0K C08Y H08Y 120.7 . . ?
C09L C08Y Zr0K 72.6(13) . . ?
C09L C08Y H08Y 126.0 . . ?
C0BD C08Y Zr0K 72.4(14) . . ?
C0BD C08Y H08Y 126.0 . . ?
C0BD C08Y C09L 108(3) . . ?
Zr04 C08Z H08Z 110.7 . . ?
C0AE C08Z Zr04 81.7(16) . . ?
C0AE C08Z H08Z 126.4 . . ?
C0AE C08Z C0BB 107(2) . . ?
C0BB C08Z Zr04 74.0(12) . . ?
C0BB C08Z H08Z 126.4 . . ?
Zr0G C090 H090 111.1 . . ?
C07P C090 Zr0G 80.9(14) . . ?
C07P C090 H090 124.3 . . ?
C07P C090 C09E 111(2) . . ?
C09E C090 Zr0G 75.6(13) . . ?
C09E C090 H090 124.3 . . ?
Zr07 C091 H091 117.3 . . ?
C0B7 C091 Zr07 74.6(11) . . ?
C0B7 C091 H091 124.3 . . ?
C0B7 C091 C0DY 111(2) . . ?
C0DY C091 Zr07 75.3(9) . . ?
C0DY C091 H091 124.3 . . ?
C05F C092 C05C 123.0(19) . . ?
C06B C092 C05C 118.4(19) . . ?
C06B C092 C05F 118(2) . . ?
Zr05 C093 H093 112.3 . . ?
C09M C093 Zr05 79.2(11) . . ?
C09M C093 H093 124.2 . . ?
C0BH C093 Zr05 76.2(12) . . ?
C0BH C093 H093 124.2 . . ?
C0BH C093 C09M 112(2) . . ?
F02X C094 F04G 111(2) . . ?
F02X C094 C054 114(2) . . ?
F031 C094 F02X 110(2) . . ?
F031 C094 F04G 94(2) . . ?
F031 C094 C054 116(2) . . ?
F04G C094 C054 109(2) . . ?
C09E C095 Zr0G 72.9(14) . . ?
C09E C095 C0AG 105(2) . . ?
C09E C095 C0DJ 131(3) . . ?
C0AG C095 Zr0G 77.4(13) . . ?
C0AG C095 C0DJ 123(2) . . ?
C0DJ C095 Zr0G 125.6(16) . . ?
C08Q C096 H096 120.0 . . ?
C0AW C096 H096 120.0 . . ?
C0AW C096 C08Q 120.0 . . ?
C096 C08Q C085 121.1(17) . . ?
C0B9 C08Q C085 118.9(17) . . ?
C0B9 C08Q C096 120.0 . . ?
C08Q C0B9 H0B9 120.0 . . ?
C08Q C0B9 C088 120.0 . . ?
C088 C0B9 H0B9 120.0 . . ?
C0B9 C088 H088 120.0 . . ?
C056 C088 C0B9 120.0 . . ?
C056 C088 H088 120.0 . . ?
C088 C056 H056 120.0 . . ?
C088 C056 C0AW 120.0 . . ?
C0AW C056 H056 120.0 . . ?
C096 C0AW C056 120.0 . . ?
C096 C0AW H0AW 120.0 . . ?
C056 C0AW H0AW 120.0 . . ?
C066 C09A H09A 121.5 . . ?
C09G C09A C066 117(3) . . ?
C09G C09A H09A 121.5 . . ?
C0BG N09C C0CL 121(3) . . ?
C0BG N09C C166 116(3) . . ?
C0CL N09C C166 122(3) . . ?
Zr0G C09E H09E 118.9 . . ?
C090 C09E Zr0G 71.3(13) . . ?
C090 C09E H09E 124.7 . . ?
C095 C09E Zr0G 76.7(15) . . ?
C095 C09E C090 111(2) . . ?
C095 C09E H09E 124.7 . . ?
Zr0K C09F H09F 110.5 . . ?
C09O C09F Zr0K 78.1(16) . . ?
C09O C09F H09F 123.4 . . ?
C0BD C09F Zr0K 79.6(17) . . ?
C0BD C09F H09F 123.4 . . ?
C0BD C09F C09O 113(3) . . ?
C054 C09G H09G 120.6 . . ?
C09A C09G C054 119(3) . . ?
C09A C09G H09G 120.6 . . ?
C03V C09H H09B 109.7 . . ?
C03V C09H H09C 109.7 . . ?
C03V C09H C2H 109.7(13) . . ?
H09B C09H H09C 108.2 . . ?
C2H C09H H09B 109.7 . . ?
C2H C09H H09C 109.7 . . ?
C07L C09I C07V 121(2) . . ?
C07L C09I H09I 119.4 . . ?
C07V C09I H09I 119.4 . . ?
Zr0J C09J H09J 118.5 . . ?
C08L C09J Zr0J 74.1(13) . . ?
C08L C09J H09J 124.4 . . ?
C0A3 C09J Zr0J 74.6(13) . . ?
C0A3 C09J C08L 111(3) . . ?
C0A3 C09J H09J 124.4 . . ?
Zr0N C09K H09K 124.0 . . ?
C0AP C09K Zr0N 74.1(15) . . ?
C0AP C09K H09K 125.0 . . ?
C0AP C09K C0C1 110(2) . . ?
C0C1 C09K Zr0N 68.4(14) . . ?
C0C1 C09K H09K 125.0 . . ?
Zr0K C09L H09L 116.5 . . ?
C08Y C09L Zr0K 77.1(14) . . ?
C08Y C09L H09L 127.1 . . ?
C08Y C09L C09O 106(2) . . ?
C09O C09L Zr0K 71.5(11) . . ?
C09O C09L H09L 127.1 . . ?
Zr05 C09M H09M 120.2 . . ?
C05L C09M Zr05 73.6(11) . . ?
C05L C09M H09M 129.6 . . ?
C093 C09M Zr05 68.9(11) . . ?
C093 C09M C05L 101(2) . . ?
C093 C09M H09M 129.6 . . ?
Zr0K C09O H09O 120.2 . . ?
C09F C09O Zr0K 70.0(15) . . ?
C09F C09O C09L 99(2) . . ?
C09F C09O H09O 130.5 . . ?
C09L C09O Zr0K 71.9(13) . . ?
C09L C09O H09O 130.5 . . ?
C082 C09P C08S 111(2) . . ?
C082 C09P H09P 124.6 . . ?
C08S C09P H09P 124.6 . . ?
Zr0F C09Q H09Q 122.6 . . ?
C086 C09Q Zr0F 67.6(13) . . ?
C086 C09Q H09Q 132.0 . . ?
C086 C09Q C0BP 96(2) . . ?
C0BP C09Q Zr0F 70.1(12) . . ?
C0BP C09Q H09Q 132.0 . . ?
C059 C09R H09R 118.7 . . ?
C08A C09R C059 122.6(17) . . ?
C08A C09R H09R 118.7 . . ?
C05Y C09T H09T 119.7 . . ?
C05Y C09T C0BE 121(2) . . ?
C0BE C09T H09T 119.7 . . ?
Zr09 C09V H09V 115.6 . . ?
C06Z C09V Zr09 76.7(12) . . ?
C06Z C09V C08H 116(3) . . ?
C06Z C09V H09V 121.8 . . ?
C08H C09V Zr09 77.1(11) . . ?
C08H C09V H09V 121.8 . . ?
Zr0M C09X H09X 125.8 . . ?
C0B2 C09X Zr0M 77.0(14) . . ?
C0B2 C09X H09X 125.8 . . ?
C0B2 C09X C0C3 108(2) . . ?
C0C3 C09X Zr0M 71.2(13) . . ?
C0C3 C09X H09X 125.8 . . ?
C07X C09Y H09Y 121.7 . . ?
C07X C09Y C0AO 117(3) . . ?
C0AO C09Y H09Y 121.7 . . ?
Zr0H C09Z H09Z 118.4 . . ?
C0AZ C09Z Zr0H 74.7(13) . . ?
C0AZ C09Z H09Z 127.1 . . ?
C0BR C09Z Zr0H 72.0(14) . . ?
C0BR C09Z H09Z 127.1 . . ?
C0BR C09Z C0AZ 106(2) . . ?
Zr0I C0A0 H0A0 115.6 . . ?
C0BJ C0A0 Zr0I 74.8(14) . . ?
C0BJ C0A0 H0A0 126.9 . . ?
C0BJ C0A0 C0DV 106(2) . . ?
C0DV C0A0 Zr0I 75.2(14) . . ?
C0DV C0A0 H0A0 126.9 . . ?
C053 C0A1 H0AA 107.5 . . ?
C053 C0A1 H0AB 107.5 . . ?
H0AA C0A1 H0AB 107.0 . . ?
C0AC C0A1 C053 119.2(18) . . ?
C0AC C0A1 H0AA 107.5 . . ?
C0AC C0A1 H0AB 107.5 . . ?
Zr0J C0A3 H0A3 115.8 . . ?
C07H C0A3 Zr0J 75.0(13) . . ?
C07H C0A3 H0A3 126.1 . . ?
C09J C0A3 Zr0J 75.3(14) . . ?
C09J C0A3 C07H 108(3) . . ?
C09J C0A3 H0A3 126.1 . . ?
C04B C0A4 H0AD 108.8 . . ?
C04B C0A4 H0AE 108.8 . . ?
C04B C0A4 C1O 113.7(14) . . ?
H0AD C0A4 H0AE 107.7 . . ?
C1O C0A4 H0AD 108.8 . . ?
C1O C0A4 H0AE 108.8 . . ?
Zr04 C0A8 H0A8 115.7 . . ?
C0AI C0A8 Zr04 75.6(13) . . ?
C0AI C0A8 H0A8 124.8 . . ?
C0BB C0A8 Zr04 75.7(14) . . ?
C0BB C0A8 H0A8 124.8 . . ?
C0BB C0A8 C0AI 110(3) . . ?
Zr0F C0A9 H0A9 117.7 . . ?
C0BI C0A9 Zr0F 72.7(15) . . ?
C0BI C0A9 H0A9 127.5 . . ?
C0BI C0A9 C0BP 105(3) . . ?
C0BP C0A9 Zr0F 74.5(13) . . ?
C0BP C0A9 H0A9 127.5 . . ?
C07V C0AC C0A1 117(2) . . ?
C07V C0AC C0B6 122(2) . . ?
C0B6 C0AC C0A1 120(2) . . ?
Zr04 C0AE H0AH 123.1 . . ?
C08Z C0AE Zr04 70.5(15) . . ?
C08Z C0AE H0AH 127.5 . . ?
C08Z C0AE C0AI 105(2) . . ?
C0AI C0AE Zr04 70.7(11) . . ?
C0AI C0AE H0AH 127.5 . . ?
Zr0G C0AG H0AG 123.4 . . ?
C07P C0AG Zr0G 73.4(12) . . ?
C07P C0AG H0AG 124.2 . . ?
C095 C0AG Zr0G 70.5(12) . . ?
C095 C0AG C07P 112(2) . . ?
C095 C0AG H0AG 124.2 . . ?
Zr04 C0AI H0AI 116.8 . . ?
C0A8 C0AI Zr04 74.8(12) . . ?
C0A8 C0AI C0AE 109(2) . . ?
C0A8 C0AI H0AI 125.6 . . ?
C0AE C0AI Zr04 74.8(10) . . ?
C0AE C0AI H0AI 125.6 . . ?
Zr0A C0AL H0AL 117.4 . . ?
C063 C0AL Zr0A 73.6(12) . . ?
C063 C0AL H0AL 127.2 . . ?
C06N C0AL Zr0A 74.1(13) . . ?
C06N C0AL C063 106(2) . . ?
C06N C0AL H0AL 127.2 . . ?
C06G C0AM C06P 119.7(19) . . ?
C07S C0AM C06G 118.4(18) . . ?
C07S C0AM C06P 121.7(16) . . ?
C07K C0AO C09Y 126(2) . . ?
C07K C0AO H0AO 116.8 . . ?
C09Y C0AO H0AO 116.8 . . ?
Zr0N C0AP H0AP 115.8 . . ?
C07Z C0AP Zr0N 73.0(13) . . ?
C07Z C0AP H0AP 129.0 . . ?
C09K C0AP Zr0N 75.2(15) . . ?
C09K C0AP C07Z 102(2) . . ?
C09K C0AP H0AP 129.0 . . ?
C07D C0AS C04V 117(2) . . ?
C07D C0AS C0BL 118(2) . . ?
C0BL C0AS C04V 124(2) . . ?
Zr0H C0AX H0AX 120.2 . . ?
C081 C0AX Zr0H 70.7(13) . . ?
C081 C0AX H0AX 129.9 . . ?
C0AZ C0AX Zr0H 71.7(12) . . ?
C0AZ C0AX C081 100(2) . . ?
C0AZ C0AX H0AX 129.9 . . ?
Zr0H C0AZ H0AZ 115.8 . . ?
C09Z C0AZ Zr0H 74.9(13) . . ?
C09Z C0AZ C0AX 112(2) . . ?
C09Z C0AZ H0AZ 123.8 . . ?
C0AX C0AZ Zr0H 77.0(12) . . ?
C0AX C0AZ H0AZ 123.8 . . ?
Zr0M C0B2 H0B2 125.4 . . ?
C09X C0B2 Zr0M 71.2(14) . . ?
C09X C0B2 H0B2 125.4 . . ?
C0BU C0B2 Zr0M 64.9(14) . . ?
C0BU C0B2 C09X 109(3) . . ?
C0BU C0B2 H0B2 125.4 . . ?
C05N C0B4 C07R 126(3) . . ?
C05N C0B4 H0B4 116.8 . . ?
C07R C0B4 H0B4 116.8 . . ?
C07G C0B6 H0B6 119.6 . . ?
C0AC C0B6 C07G 121(2) . . ?
C0AC C0B6 H0B6 119.6 . . ?
Zr07 C0B7 H0B7 118.1 . . ?
C078 C0B7 Zr07 71.3(12) . . ?
C078 C0B7 H0B7 129.2 . . ?
C091 C0B7 Zr07 74.1(12) . . ?
C091 C0B7 C078 102(2) . . ?
C091 C0B7 H0B7 129.2 . . ?
Zr04 C0BB H0BB 120.0 . . ?
C08Z C0BB Zr04 69.9(11) . . ?
C08Z C0BB H0BB 126.2 . . ?
C0A8 C0BB Zr04 75.7(15) . . ?
C0A8 C0BB C08Z 108(2) . . ?
C0A8 C0BB H0BB 126.2 . . ?
Zr0K C0BD H0BD 119.8 . . ?
C08Y C0BD Zr0K 77.5(15) . . ?
C08Y C0BD H0BD 123.1 . . ?
C09F C0BD Zr0K 70.9(15) . . ?
C09F C0BD C08Y 114(3) . . ?
C09F C0BD H0BD 123.1 . . ?
C06J C0BE C09T 119(2) . . ?
C06J C0BE H0BE 120.3 . . ?
C09T C0BE H0BE 120.3 . . ?
Zr0M C0BF H0BF 128.8 . . ?
C0BU C0BF Zr0M 65.4(16) . . ?
C0BU C0BF H0BF 128.8 . . ?
C0C3 C0BF Zr0M 69.8(16) . . ?
C0C3 C0BF H0BF 128.8 . . ?
C0C3 C0BF C0BU 102(2) . . ?
O04S C0BG N09C 124(3) . . ?
Zr05 C0BH H0BH 117.8 . . ?
C07I C0BH Zr05 76.6(12) . . ?
C07I C0BH C093 110(3) . . ?
C07I C0BH H0BH 125.0 . . ?
C093 C0BH Zr05 72.4(12) . . ?
C093 C0BH H0BH 125.0 . . ?
Zr0F C0BI H0BI 118.7 . . ?
C086 C0BI Zr0F 74.3(13) . . ?
C086 C0BI H0BI 119.0 . . ?
C0A9 C0BI Zr0F 78.7(15) . . ?
C0A9 C0BI C086 122(3) . . ?
C0A9 C0BI H0BI 119.0 . . ?
Zr0I C0BJ H0BJ 119.8 . . ?
C08I C0BJ Zr0I 71.8(11) . . ?
C08I C0BJ H0BJ 125.0 . . ?
C0A0 C0BJ Zr0I 75.1(13) . . ?
C0A0 C0BJ C08I 110(2) . . ?
C0A0 C0BJ H0BJ 125.0 . . ?
C073 C0BL C0AS 121(2) . . ?
C073 C0BL H0BL 119.3 . . ?
C0AS C0BL H0BL 119.3 . . ?
Zr0F C0BP H0BP 120.3 . . ?
C09Q C0BP Zr0F 74.1(12) . . ?
C09Q C0BP H0BP 123.9 . . ?
C0A9 C0BP Zr0F 73.1(14) . . ?
C0A9 C0BP C09Q 112(2) . . ?
C0A9 C0BP H0BP 123.9 . . ?
Zr0H C0BR H0BR 112.0 . . ?
C081 C0BR Zr0H 77.6(14) . . ?
C081 C0BR H0BR 122.1 . . ?
C09Z C0BR Zr0H 79.4(16) . . ?
C09Z C0BR C081 116(3) . . ?
C09Z C0BR H0BR 122.1 . . ?
Zr0M C0BU H0BU 123.8 . . ?
C0B2 C0BU Zr0M 83.5(16) . . ?
C0B2 C0BU C0BF 108(3) . . ?
C0B2 C0BU H0BU 123.8 . . ?
C0BF C0BU Zr0M 79.2(16) . . ?
C0BF C0BU H0BU 123.8 . . ?
C05G C0BW H0BA 109.1 . . ?
C05G C0BW H0BC 109.1 . . ?
H0BA C0BW H0BC 107.9 . . ?
C1H C0BW C05G 112.3(19) . . ?
C1H C0BW H0BA 109.1 . . ?
C1H C0BW H0BC 109.1 . . ?
Zr0O C0BX H0BX 119.4 . . ?
C0B5 C0BX Zr0O 74.2(7) . . ?
C0B5 C0BX H0BX 126.0 . . ?
C0B5 C0BX C0B8 108.0 . . ?
C0B8 C0BX Zr0O 72.3(6) . . ?
C0B8 C0BX H0BX 126.0 . . ?
Zr0O C0B5 H0B5 119.5 . . ?
C0BX C0B5 Zr0O 74.0(7) . . ?
C0BX C0B5 H0B5 126.0 . . ?
C0AY C0B5 Zr0O 72.3(7) . . ?
C0AY C0B5 C0BX 108.0 . . ?
C0AY C0B5 H0B5 126.0 . . ?
Zr0O C0AY H0AY 117.7 . . ?
C0B5 C0AY Zr0O 75.7(7) . . ?
C0B5 C0AY H0AY 126.0 . . ?
C0B5 C0AY C0A5 108.0 . . ?
C0A5 C0AY Zr0O 72.6(6) . . ?
C0A5 C0AY H0AY 126.0 . . ?
Zr0O C0A5 H0A5 116.5 . . ?
C0AY C0A5 Zr0O 74.9(7) . . ?
C0AY C0A5 H0A5 126.0 . . ?
C0AY C0A5 C0B8 108.0 . . ?
C0B8 C0A5 Zr0O 74.7(7) . . ?
C0B8 C0A5 H0A5 126.0 . . ?
Zr0O C0B8 H0B8 117.5 . . ?
C0BX C0B8 Zr0O 75.7(7) . . ?
C0BX C0B8 C0A5 108.0 . . ?
C0BX C0B8 H0B8 126.0 . . ?
C0A5 C0B8 Zr0O 72.8(7) . . ?
C0A5 C0B8 H0B8 126.0 . . ?
Zr0N C0C1 H0C1 111.0 . . ?
C08O C0C1 Zr0N 76.5(16) . . ?
C08O C0C1 C09K 108(3) . . ?
C08O C0C1 H0C1 125.8 . . ?
C09K C0C1 Zr0N 79.3(15) . . ?
C09K C0C1 H0C1 125.8 . . ?
Zr0M C0C3 H0C3 124.5 . . ?
C09X C0C3 Zr0M 75.8(16) . . ?
C09X C0C3 C0BF 110(3) . . ?
C09X C0C3 H0C3 124.5 . . ?
C0BF C0C3 Zr0M 76.9(15) . . ?
C0BF C0C3 H0C3 124.5 . . ?
C03U C0C7 H0CA 106.9 . . ?
C03U C0C7 H0CB 106.9 . . ?
C03U C0C7 C9 121.7(19) . . ?
H0CA C0C7 H0CB 106.7 . . ?
C9 C0C7 H0CA 106.9 . . ?
C9 C0C7 H0CB 106.9 . . ?
C06F C0CB H0CE 111.4 . . ?
C06F C0CB H0CF 111.4 . . ?
C06F C0CB C1A 101.8(18) . . ?
H0CE C0CB H0CF 109.3 . . ?
C1A C0CB H0CE 111.4 . . ?
C1A C0CB H0CF 111.4 . . ?
C04K C0CD H0CC 109.5 . . ?
C04K C0CD H0CD 109.5 . . ?
H0CC C0CD H0CD 108.1 . . ?
C12 C0CD C04K 110.6(14) . . ?
C12 C0CD H0CC 109.5 . . ?
C12 C0CD H0CD 109.5 . . ?
C276 C0D6 C07J 115(3) . . ?
C276 C0D6 C196 120.0 . . ?
C196 C0D6 C07J 125(3) . . ?
C0D6 C276 H276 120.0 . . ?
C0D6 C276 C57 120.0 . . ?
C57 C276 H276 120.0 . . ?
C276 C57 H57 120.0 . . ?
C097 C57 C276 120.0 . . ?
C097 C57 H57 120.0 . . ?
C57 C097 C0DK 120.0 . . ?
C57 C097 C14 122(3) . . ?
C0DK C097 C14 117(3) . . ?
C097 C0DK H0DK 120.0 . . ?
C097 C0DK C196 120.0 . . ?
C196 C0DK H0DK 120.0 . . ?
C0D6 C196 H196 120.0 . . ?
C0DK C196 C0D6 120.0 . . ?
C0DK C196 H196 120.0 . . ?
C095 C0DJ C25 104(2) . . ?
Zr0I C0DV H0DV 117.2 . . ?
C08T C0DV Zr0I 75.7(15) . . ?
C08T C0DV C0A0 109(2) . . ?
C08T C0DV H0DV 125.5 . . ?
C0A0 C0DV Zr0I 73.6(15) . . ?
C0A0 C0DV H0DV 125.5 . . ?
Zr07 C0DY H0DY 120.3 . . ?
C079 C0DY Zr07 71.1(12) . . ?
C079 C0DY C091 99(2) . . ?
C079 C0DY H0DY 130.5 . . ?
C091 C0DY Zr07 70.7(10) . . ?
C091 C0DY H0DY 130.5 . . ?
F09D C14 F0BN 106(4) . . ?
F09D C14 F0C0 107(5) . . ?
F09D C14 C097 114(5) . . ?
F0BN C14 C097 123(4) . . ?
F0C0 C14 F0BN 99(4) . . ?
F0C0 C14 C097 106(4) . . ?
F2 C5 F3 106.8 . . ?
F2 C5 F4 106.9 . . ?
F2 C5 C6 112.6 . . ?
F3 C5 F4 106.3 . . ?
F3 C5 C6 111.9 . . ?
F4 C5 C6 111.9 . . ?
C7 C6 C5 121.1 . . ?
C7 C6 C11 120.3 . . ?
C11 C6 C5 118.5 . . ?
C6 C7 H7 120.1 . . ?
C6 C7 C8 119.9 . . ?
C8 C7 H7 120.1 . . ?
C7 C8 H8 120.0 . . ?
C7 C8 C9 120.0 . . ?
C9 C8 H8 120.0 . . ?
C8 C9 C0C7 119.5(18) . . ?
C8 C9 C10 120.0 . . ?
C10 C9 C0C7 119.7(17) . . ?
C9 C10 H10 120.0 . . ?
C11 C10 C9 120.0 . . ?
C11 C10 H10 120.0 . . ?
C6 C11 H11 120.2 . . ?
C10 C11 C6 119.7 . . ?
C10 C11 H11 120.2 . . ?
F04A C50 C07L 111(3) . . ?
F04A C50 F03P 92(2) . . ?
F04A C50 F064 127(3) . . ?
F03P C50 C07L 103(2) . . ?
F064 C50 C07L 117(3) . . ?
F064 C50 F03P 97(2) . . ?
F1 C1 F5 107.2 . . ?
F1 C1 F6 107.2 . . ?
F1 C1 C2 112.8 . . ?
F5 C1 F6 106.2 . . ?
F5 C1 C2 111.4 . . ?
F6 C1 C2 111.6 . . ?
C3 C2 C1 120.5 . . ?
C15 C2 C1 118.7 . . ?
C15 C2 C3 120.8 . . ?
C2 C3 H3 120.4 . . ?
C2 C3 C4 119.2 . . ?
C4 C3 H3 120.4 . . ?
C3 C4 H4 119.9 . . ?
C12 C4 C3 120.3 . . ?
C12 C4 H4 119.9 . . ?
C4 C12 C0CD 117.1(11) . . ?
C4 C12 C13 120.2 . . ?
C13 C12 C0CD 122.7(11) . . ?
C12 C13 H13 120.0 . . ?
C12 C13 C15 119.9 . . ?
C15 C13 H13 120.0 . . ?
C2 C15 C13 119.6 . . ?
C2 C15 H15 120.2 . . ?
C13 C15 H15 120.2 . . ?
F0B0 C16 F0AJ 96.6(18) . . ?
F0CO C16 F0AJ 112(3) . . ?
F0CO C16 F0B0 131(3) . . ?
F0CO C16 C17 105(3) . . ?
F7 C16 F8 107.4 . . ?
F7 C16 F9 107.1 . . ?
F7 C16 C17 112.8 . . ?
F8 C16 C17 111.5 . . ?
F9 C16 F8 106.1 . . ?
F9 C16 C17 111.6 . . ?
C17 C16 F0AJ 106.2(12) . . ?
C17 C16 F0B0 104.4(14) . . ?
C18 C17 C16 120.8 . . ?
C1C C17 C16 118.9 . . ?
C1C C17 C18 120.3 . . ?
C17 C18 H18 120.2 . . ?
C19 C18 C17 119.5 . . ?
C19 C18 H18 120.2 . . ?
C18 C19 H19 119.9 . . ?
C1A C19 C18 120.1 . . ?
C1A C19 H19 119.9 . . ?
C19 C1A C0CB 111.8(18) . . ?
C19 C1A C1B 120.2 . . ?
C1B C1A C0CB 128.0(18) . . ?
C1A C1B H1B 120.0 . . ?
C1C C1B C1A 119.9 . . ?
C1C C1B H1B 120.0 . . ?
C17 C1C H1C 120.0 . . ?
C1B C1C C17 119.9 . . ?
C1B C1C H1C 120.0 . . ?
F10 C1D F11 107.6 . . ?
F10 C1D F12 106.9 . . ?
F10 C1D C1E 112.8 . . ?
F11 C1D F12 105.9 . . ?
F11 C1D C1E 111.7 . . ?
F12 C1D C1E 111.6 . . ?
F13 C1D C1E 110.1(13) . . ?
F14 C1D C1E 119(2) . . ?
F14 C1D F13 97(2) . . ?
F14 C1D F72 118(2) . . ?
F72 C1D C1E 111.2(13) . . ?
F72 C1D F13 97.2(17) . . ?
C1F C1E C1D 120.9 . . ?
C1F C1E C1J 120.4 . . ?
C1J C1E C1D 118.6 . . ?
C1E C1F H1F 120.1 . . ?
C1E C1F C1G 119.9 . . ?
C1G C1F H1F 120.1 . . ?
C1F C1G H1G 120.0 . . ?
C1F C1G C1H 120.0 . . ?
C1H C1G H1G 120.0 . . ?
C1G C1H C0BW 120.4(17) . . ?
C1G C1H C1I 119.9 . . ?
C1I C1H C0BW 119.0(17) . . ?
C1H C1I H1I 119.9 . . ?
C1J C1I C1H 120.1 . . ?
C1J C1I H1I 119.9 . . ?
C1E C1J H1J 120.2 . . ?
C1I C1J C1E 119.7 . . ?
C1I C1J H1J 120.2 . . ?
F15 C1K F16 107.0 . . ?
F15 C1K F17 107.1 . . ?
F15 C1K C1L 112.7 . . ?
F16 C1K C1L 111.6 . . ?
F17 C1K F16 106.5 . . ?
F17 C1K C1L 111.6 . . ?
C1M C1L C1K 121.0 . . ?
C1M C1L C1Q 120.4 . . ?
C1Q C1L C1K 118.6 . . ?
C1L C1M H1M 120.2 . . ?
C1L C1M C1N 119.6 . . ?
C1N C1M H1M 120.2 . . ?
C1M C1N H1N 119.8 . . ?
C1O C1N C1M 120.4 . . ?
C1O C1N H1N 119.8 . . ?
C1N C1O C0A4 115.7(12) . . ?
C1N C1O C1P 120.0 . . ?
C1P C1O C0A4 124.3(12) . . ?
C1O C1P H1P 120.0 . . ?
C1Q C1P C1O 120.0 . . ?
C1Q C1P H1P 120.0 . . ?
C1L C1Q H1Q 120.1 . . ?
C1P C1Q C1L 119.7 . . ?
C1P C1Q H1Q 120.1 . . ?
F18 C1R F1A 107.0 . . ?
F18 C1R C1S 112.6 . . ?
F19 C1R F18 107.2 . . ?
F19 C1R F1A 106.6 . . ?
F19 C1R C1S 111.6 . . ?
F1A C1R C1S 111.6 . . ?
C1T C1S C1R 121.1 . . ?
C1T C1S C1X 120.1 . . ?
C1X C1S C1R 118.8 . . ?
C1S C1T H1T 120.2 . . ?
C1U C1T C1S 119.6 . . ?
C1U C1T H1T 120.2 . . ?
C1T C1U H1U 119.8 . . ?
C1T C1U C1V 120.4 . . ?
C1V C1U H1U 119.8 . . ?
C1U C1V C08N 123.3(12) . . ?
C1U C1V C1W 119.9 . . ?
C1W C1V C08N 116.6(12) . . ?
C1V C1W H1W 120.0 . . ?
C1X C1W C1V 119.9 . . ?
C1X C1W H1W 120.0 . . ?
C1S C1X H1X 120.0 . . ?
C1W C1X C1S 120.0 . . ?
C1W C1X H1X 120.0 . . ?
F1B C1Y F1D 107.0 . . ?
F1B C1Y C1Z 112.8 . . ?
F1C C1Y F1B 106.9 . . ?
F1C C1Y F1D 106.4 . . ?
F1C C1Y C1Z 111.7 . . ?
F1D C1Y C1Z 111.7 . . ?
C22 C1Z C1Y 121.1 . . ?
C22 C1Z C27 120.3 . . ?
C27 C1Z C1Y 118.7 . . ?
C1Z C22 H22 120.1 . . ?
C23 C22 C1Z 119.7 . . ?
C23 C22 H22 120.1 . . ?
C22 C23 H23 119.9 . . ?
C22 C23 C25 120.2 . . ?
C25 C23 H23 119.9 . . ?
C23 C25 C0DJ 123(3) . . ?
C23 C25 C26 119.8 . . ?
C26 C25 C0DJ 114(3) . . ?
C25 C26 H26 120.0 . . ?
C27 C26 C25 120.0 . . ?
C27 C26 H26 120.0 . . ?
C1Z C27 H27 120.0 . . ?
C26 C27 C1Z 119.9 . . ?
C26 C27 H27 120.0 . . ?
F1H C24 F1I 107.1 . . ?
F1H C24 F1J 107.1 . . ?
F1H C24 C2E 112.7 . . ?
F1I C24 F1J 106.3 . . ?
F1I C24 C2E 111.6 . . ?
F1J C24 C2E 111.6 . . ?
C2F C2E C24 121.0 . . ?
C2J C2E C24 118.8 . . ?
C2J C2E C2F 120.2 . . ?
C2E C2F H2F 120.2 . . ?
C2G C2F C2E 119.7 . . ?
C2G C2F H2F 120.2 . . ?
C2F C2G H2G 119.9 . . ?
C2H C2G C2F 120.3 . . ?
C2H C2G H2G 119.9 . . ?
C2G C2H C09H 106.3(11) . . ?
C2G C2H C2I 119.8 . . ?
C2I C2H C09H 133.3(11) . . ?
C2H C2I H2I 119.9 . . ?
C2J C2I C2H 120.2 . . ?
C2J C2I H2I 119.9 . . ?
C2E C2J H2J 120.0 . . ?
C2I C2J C2E 119.9 . . ?
C2I C2J H2J 120.0 . . ?

loop_
_geom_bond_atom_site_label_1
_geom_bond_atom_site_label_2
_geom_bond_distance
_geom_bond_site_symmetry_2
_geom_bond_publ_flag
Zr01 Zr02 3.3527(19) . ?
Zr01 Zr0D 3.355(2) . ?
Zr01 O014 2.194(11) . ?
Zr01 O01E 2.145(8) . ?
Zr01 O01O 2.070(10) . ?
Zr01 O021 2.183(11) . ?
Zr01 O028 2.124(10) . ?
Zr01 C06M 2.41(2) . ?
Zr01 C07T 2.490(18) . ?
Zr01 C07U 2.547(19) . ?
Zr01 C08R 2.50(2) . ?
Zr01 C08W 2.52(2) . ?
Zr02 Zr0D 3.346(2) . ?
Zr02 O00Y 2.198(9) . ?
Zr02 O01E 2.110(10) . ?
Zr02 O01J 2.158(12) . ?
Zr02 O01O 2.049(8) . ?
Zr02 O02A 2.104(10) . ?
Zr02 C03V 2.564(15) . ?
Zr02 C050 2.505(16) . ?
Zr02 C05M 2.468(15) . ?
Zr02 C05R 2.509(15) . ?
Zr02 C06I 2.531(14) . ?
Zr03 Zr06 3.350(2) . ?
Zr03 Zr08 3.3324(19) . ?
Zr03 O015 2.114(11) . ?
Zr03 O017 2.185(10) . ?
Zr03 O01S 2.155(12) . ?
Zr03 O01X 2.105(10) . ?
Zr03 O02G 2.062(8) . ?
Zr03 C03O 2.567(14) . ?
Zr03 C04N 2.543(16) . ?
Zr03 C04U 2.547(16) . ?
Zr03 C05E 2.524(16) . ?
Zr03 C05V 2.554(15) . ?
Zr04 Zr05 3.355(2) . ?
Zr04 Zr07 3.363(2) . ?
Zr04 O011 2.120(10) . ?
Zr04 O013 2.048(10) . ?
Zr04 O01B 2.167(10) . ?
Zr04 O01F 2.120(10) . ?
Zr04 O01N 2.179(9) . ?
Zr04 C08Z 2.44(2) . ?
Zr04 C0A8 2.494(19) . ?
Zr04 C0AE 2.56(2) . ?
Zr04 C0AI 2.503(18) . ?
Zr04 C0BB 2.49(2) . ?
Zr05 Zr07 3.3548(19) . ?
Zr05 O00W 2.207(11) . ?
Zr05 O011 2.149(11) . ?
Zr05 O012 2.205(11) . ?
Zr05 O013 2.103(9) . ?
Zr05 O01W 2.137(10) . ?
Zr05 C05L 2.546(18) . ?
Zr05 C07I 2.519(17) . ?
Zr05 C093 2.427(17) . ?
Zr05 C09M 2.555(19) . ?
Zr05 C0BH 2.474(18) . ?
Zr06 Zr08 3.357(2) . ?
Zr06 O015 2.123(8) . ?
Zr06 O01K 2.155(10) . ?
Zr06 O01V 2.221(11) . ?
Zr06 O029 2.158(11) . ?
Zr06 O02G 2.035(11) . ?
Zr06 C05T 2.593(13) . ?
Zr06 C074 2.594(13) . ?
Zr06 C05P 2.541(14) . ?
Zr06 C06Q 2.505(14) . ?
Zr06 C072 2.537(14) . ?
Zr07 O010 2.207(10) . ?
Zr07 O013 2.086(9) . ?
Zr07 O019 2.194(12) . ?
Zr07 O01F 2.141(11) . ?
Zr07 O01W 2.124(10) . ?
Zr07 C078 2.46(2) . ?
Zr07 C079 2.48(2) . ?
Zr07 C091 2.513(16) . ?
Zr07 C0B7 2.519(19) . ?
Zr07 C0DY 2.577(17) . ?
Zr08 O00Z 2.226(10) . ?
Zr08 O01K 2.128(11) . ?
Zr08 O01U 2.168(12) . ?
Zr08 O01X 2.114(9) . ?
Zr08 O02G 2.085(10) . ?
Zr08 C03Q 2.553(18) . ?
Zr08 C04J 2.512(18) . ?
Zr08 C057 2.592(19) . ?
Zr08 C06S 2.544(18) . ?
Zr08 C08G 2.541(17) . ?
Zr09 Zr0A 3.351(2) . ?
Zr09 Zr0F 3.350(2) . ?
Zr09 O01A 2.194(11) . ?
Zr09 O01C 2.214(12) . ?
Zr09 O01M 2.057(9) . ?
Zr09 O022 2.089(11) . ?
Zr09 O023 2.122(11) . ?
Zr09 C053 2.557(17) . ?
Zr09 C05H 2.600(18) . ?
Zr09 C06Z 2.505(19) . ?
Zr09 C08H 2.554(18) . ?
Zr09 C09V 2.458(18) . ?
Zr0A Zr0F 3.340(3) . ?
Zr0A O01G 2.107(12) . ?
Zr0A O01M 2.064(11) . ?
Zr0A O01R 2.203(10) . ?
Zr0A O023 2.095(10) . ?
Zr0A O02E 2.177(12) . ?
Zr0A C05W 2.61(2) . ?
Zr0A C063 2.54(2) . ?
Zr0A C06N 2.527(17) . ?
Zr0A C076 2.559(17) . ?
Zr0A C0AL 2.54(2) . ?
Zr0B Zr0E 3.349(2) . ?
Zr0B Zr0G 3.355(2) . ?
Zr0B O018 2.181(12) . ?
Zr0B O01L 2.029(9) . ?
Zr0B O01Q 2.125(10) . ?
Zr0B O02C 2.106(12) . ?
Zr0B O02F 2.175(10) . ?
Zr0B C039 2.570(17) . ?
Zr0B C03I 2.514(17) . ?
Zr0B C04K 2.575(17) . ?
Zr0B C04W 2.578(15) . ?
Zr0B C07E 2.537(16) . ?
Zr0C Zr0K 3.362(2) . ?
Zr0C Zr0L 3.353(2) . ?
Zr0C O016 2.203(14) . ?
Zr0C O01Y 2.109(12) . ?
Zr0C O02B 2.192(9) . ?
Zr0C O02S 2.144(10) . ?
Zr0C O032 2.063(10) . ?
Zr0C C041 2.595(18) . ?
Zr0C C04B 2.576(17) . ?
Zr0C C052 2.540(16) . ?
Zr0C C055 2.480(16) . ?
Zr0C C061 2.505(17) . ?
Zr0D O01O 2.085(9) . ?
Zr0D O027 2.139(13) . ?
Zr0D O028 2.116(11) . ?
Zr0D O02A 2.139(10) . ?
Zr0D O02H 2.173(11) . ?
Zr0D C08V 2.541(12) . ?
Zr0D C05S 2.502(12) . ?
Zr0D C0AB 2.511(13) . ?
Zr0D C0AK 2.555(12) . ?
Zr0D C05G 2.573(13) . ?
Zr0E Zr0G 3.344(2) . ?
Zr0E O01H 2.199(10) . ?
Zr0E O01L 2.096(10) . ?
Zr0E O01Q 2.153(9) . ?
Zr0E O02D 2.226(13) . ?
Zr0E O02O 2.122(12) . ?
Zr0E C03T 2.509(17) . ?
Zr0E C03U 2.456(19) . ?
Zr0E C04H 2.544(17) . ?
Zr0E C04O 2.524(19) . ?
Zr0E C05Z 2.549(17) . ?
Zr0F O01D 2.197(11) . ?
Zr0F O01G 2.137(12) . ?
Zr0F O01M 2.097(11) . ?
Zr0F O022 2.141(10) . ?
Zr0F O02V 2.196(13) . ?
Zr0F C086 2.47(2) . ?
Zr0F C09Q 2.60(3) . ?
Zr0F C0A9 2.52(2) . ?
Zr0F C0BI 2.46(2) . ?
Zr0F C0BP 2.54(2) . ?
Zr0G O01L 2.048(11) . ?
Zr0G O01T 2.191(11) . ?
Zr0G O020 2.232(12) . ?
Zr0G O02C 2.132(10) . ?
Zr0G O02O 2.118(11) . ?
Zr0G C07P 2.55(2) . ?
Zr0G C090 2.37(2) . ?
Zr0G C095 2.47(2) . ?
Zr0G C09E 2.43(2) . ?
Zr0G C0AG 2.56(2) . ?
Zr0H Zr0I 3.365(3) . ?
Zr0H Zr0J 3.352(3) . ?
Zr0H O01P 2.164(11) . ?
Zr0H O01Z 2.151(12) . ?
Zr0H O024 2.080(12) . ?
Zr0H O030 2.173(14) . ?
Zr0H O034 2.169(11) . ?
Zr0H C081 2.52(2) . ?
Zr0H C09Z 2.532(19) . ?
Zr0H C0AX 2.60(2) . ?
Zr0H C0AZ 2.529(19) . ?
Zr0H C0BR 2.45(2) . ?
Zr0I Zr0J 3.340(3) . ?
Zr0I O01P 2.091(11) . ?
Zr0I O024 2.083(11) . ?
Zr0I O026 2.154(11) . ?
Zr0I O02J 2.138(12) . ?
Zr0I O02W 2.190(13) . ?
Zr0I C08I 2.497(17) . ?
Zr0I C08T 2.58(2) . ?
Zr0I C0A0 2.55(2) . ?
Zr0I C0BJ 2.54(2) . ?
Zr0I C0DV 2.57(2) . ?
Zr0J O01I 2.177(12) . ?
Zr0J O01Z 2.102(11) . ?
Zr0J O024 2.061(11) . ?
Zr0J O02J 2.117(11) . ?
Zr0J O02R 2.212(13) . ?
Zr0J C06X 2.77(2) . ?
Zr0J C07H 2.60(2) . ?
Zr0J C08L 2.58(2) . ?
Zr0J C09J 2.59(2) . ?
Zr0J C0A3 2.58(2) . ?
Zr0K Zr0L 3.333(3) . ?
Zr0K O01Y 2.141(10) . ?
Zr0K O02K 2.226(14) . ?
Zr0K O02M 2.220(11) . ?
Zr0K O02U 2.099(12) . ?
Zr0K O032 2.073(12) . ?
Zr0K C08Y 2.58(2) . ?
Zr0K C09F 2.42(2) . ?
Zr0K C09L 2.52(2) . ?
Zr0K C09O 2.52(2) . ?
Zr0K C0BD 2.52(2) . ?
Zr0L O02L 2.232(14) . ?
Zr0L O02S 2.122(10) . ?
Zr0L O02U 2.095(14) . ?
Zr0L O032 2.081(11) . ?
Zr0L O036 2.240(13) . ?
Zr0L C06F 2.525(15) . ?
Zr0L C09N 2.540(15) . ?
Zr0L C07N 2.515(14) . ?
Zr0L C0B1 2.484(14) . ?
Zr0L C0AF 2.491(14) . ?
Zr0M Zr0N 3.356(3) . ?
Zr0M Zr0O 3.361(3) . ?
Zr0M O025 2.107(12) . ?
Zr0M O02I 2.177(13) . ?
Zr0M O02P 2.204(12) . ?
Zr0M O02T 2.085(13) . ?
Zr0M O03C 2.224(13) . ?
Zr0M C09X 2.51(2) . ?
Zr0M C0B2 2.58(2) . ?
Zr0M C0BF 2.54(3) . ?
Zr0M C0BU 2.35(3) . ?
Zr0M C0C3 2.45(3) . ?
Zr0N Zr0O 3.355(3) . ?
Zr0N O025 2.131(13) . ?
Zr0N O02Q 2.136(13) . ?
Zr0N O02T 2.085(12) . ?
Zr0N O033 2.110(15) . ?
Zr0N O037 2.177(13) . ?
Zr0N C07Z 2.53(2) . ?
Zr0N C08O 2.47(2) . ?
Zr0N C09K 2.56(2) . ?
Zr0N C0AP 2.54(2) . ?
Zr0N C0C1 2.42(2) . ?
Zr0O O02I 2.122(14) . ?
Zr0O O02N 2.226(14) . ?
Zr0O O02Q 2.134(12) . ?
Zr0O O02T 2.062(13) . ?
Zr0O O02Z 2.225(15) . ?
Zr0O C0BX 2.593(19) . ?
Zr0O C0B5 2.595(17) . ?
Zr0O C0AY 2.552(17) . ?
Zr0O C0A5 2.523(17) . ?
Zr0O C0B8 2.549(17) . ?
O00W C038 1.222(17) . ?
O00Y C03Z 1.255(16) . ?
O00Z C040 1.27(2) . ?
O010 C038 1.292(16) . ?
O011 H011 0.9500 . ?
O012 C04M 1.297(19) . ?
O014 C03Z 1.254(18) . ?
O015 H015 0.9500 . ?
O016 C03H 1.23(2) . ?
O017 C048 1.303(19) . ?
O018 C02Y 1.304(19) . ?
O019 C05X 1.28(2) . ?
O01A C04F 1.284(19) . ?
O01B C05X 1.30(2) . ?
O01C C04X 1.249(19) . ?
O01D C04F 1.225(18) . ?
O01E H01E 0.9500 . ?
O01F H01F 0.9500 . ?
O01G H01G 0.9500 . ?
O01H C03M 1.24(2) . ?
O01I C06D 1.15(2) . ?
O01J C05C 1.269(18) . ?
O01K H01K 0.9500 . ?
O01N C04M 1.228(17) . ?
O01P H01P 0.9500 . ?
O01Q H01Q 0.9500 . ?
O01R C04X 1.323(18) . ?
O01S C03D 1.303(18) . ?
O01T C05B 1.22(2) . ?
O01U C03D 1.267(19) . ?
O01V C048 1.235(19) . ?
O01W H01W 0.9500 . ?
O01X H01X 0.9500 . ?
O01Y H01Y 0.9500 . ?
O01Z H01Z 0.9500 . ?
O020 C03M 1.21(2) . ?
O021 C049 1.28(2) . ?
O022 H022 0.9500 . ?
O023 H023 0.9500 . ?
O025 H025 0.9500 . ?
O026 C06G 1.27(2) . ?
O027 C05C 1.29(2) . ?
O028 H028 0.9500 . ?
O029 C040 1.28(2) . ?
O02A H02A 0.9500 . ?
O02B C04Y 1.305(17) . ?
O02C H02C 0.9500 . ?
O02D C02Y 1.269(19) . ?
O02E C05O 1.26(2) . ?
O02F C05B 1.285(19) . ?
O02H C049 1.31(2) . ?
O02I H02I 0.9500 . ?
O02J H02J 0.9500 . ?
O02K C070 1.24(3) . ?
O02L C03H 1.249(19) . ?
O02M C04Y 1.263(19) . ?
O02N C04V 1.24(3) . ?
O02O H02O 0.9500 . ?
O02P H02P 0.875(11) . ?
O02P C06A 1.41(2) . ?
O02Q H02Q 0.9500 . ?
O02R C06G 1.28(2) . ?
O02S H02S 0.9500 . ?
O02U H02U 0.9500 . ?
O02V C05O 1.25(2) . ?
O02W C068 1.32(2) . ?
F02X C094 1.30(3) . ?
C02Y C03J 1.39(2) . ?
O02Z C089 1.25(3) . ?
O030 C068 1.29(2) . ?
F031 C094 1.26(3) . ?
O033 C06A 1.11(3) . ?
O034 H034 0.875(10) . ?
O034 C06D 1.39(2) . ?
O036 C070 1.22(3) . ?
O037 C089 1.21(3) . ?
C038 C047 1.45(2) . ?
C039 H039 0.9500 . ?
C039 C03I 1.44(2) . ?
C039 C04K 1.33(2) . ?
C03A H03A 0.9500 . ?
C03A C03B 1.38(2) . ?
C03A C05U 1.37(2) . ?
C03B H03B 0.9500 . ?
C03B C059 1.33(2) . ?
O03C C04V 1.32(3) . ?
C03D C05A 1.49(2) . ?
C03H C043 1.44(2) . ?
C03I H03I 0.9500 . ?
C03I C07E 1.40(2) . ?
C03J C03S 1.40(2) . ?
C03J C05K 1.37(2) . ?
C03K H03K 0.9500 . ?
C03K C03L 1.40(2) . ?
C03K C03W 1.35(2) . ?
C03L C03Z 1.53(2) . ?
C03L C069 1.378(19) . ?
C03M C05D 1.52(2) . ?
C03N H03N 0.9500 . ?
C03N C03R 1.41(2) . ?
C03N C04C 1.41(2) . ?
C03O H03O 0.9500 . ?
C03O C04U 1.40(2) . ?
C03O C05V 1.44(2) . ?
C03Q H03Q 0.9500 . ?
C03Q C04J 1.42(2) . ?
C03Q C057 1.37(2) . ?
C03R C04M 1.45(2) . ?
C03R C06Y 1.48(2) . ?
C03S H03S 0.9500 . ?
C03S C046 1.31(2) . ?
C03T H03T 0.9500 . ?
C03T C03U 1.33(2) . ?
C03T C05Z 1.34(2) . ?
C03U C04O 1.35(2) . ?
C03U C0C7 1.51(3) . ?
C03V C050 1.34(2) . ?
C03V C05R 1.33(2) . ?
C03V C09H 1.44(2) . ?
C03W H03W 0.9500 . ?
C03W C047 1.414(19) . ?
C03X C051 1.41(3) . ?
C03X C05I 1.39(3) . ?
C03X C06A 1.60(3) . ?
C03Y H03Y 0.9500 . ?
C03Y C043 1.47(2) . ?
C03Y C06B 1.34(2) . ?
C040 C05Y 1.47(2) . ?
C041 H041 0.9500 . ?
C041 C04B 1.36(2) . ?
C041 C052 1.43(2) . ?
C042 C049 1.51(3) . ?
C042 C073 1.37(3) . ?
C042 C08J 1.35(3) . ?
C043 C071 1.39(3) . ?
C044 C04X 1.44(2) . ?
C044 C04Z 1.39(2) . ?
C044 C075 1.45(3) . ?
C046 H046 0.9500 . ?
C046 C05A 1.32(2) . ?
C047 C065 1.45(2) . ?
C048 C059 1.50(2) . ?
C04B C061 1.40(3) . ?
C04B C0A4 1.46(2) . ?
C04C H04C 0.9500 . ?
C04C C04L 1.38(2) . ?
C04E C04Q 1.39(2) . ?
C04E C05B 1.52(2) . ?
C04E C07O 1.37(2) . ?
C04F C05U 1.53(2) . ?
F04G C094 1.42(3) . ?
C04H H04H 0.9500 . ?
C04H C04O 1.40(2) . ?
C04H C05Z 1.31(2) . ?
C04J H04J 0.9500 . ?
C04J C06S 1.34(2) . ?
C04K C04W 1.37(2) . ?
C04K C0CD 1.59(3) . ?
C04L C04Y 1.41(2) . ?
C04L C07B 1.47(2) . ?
C04N C05E 1.44(2) . ?
C04N C05V 1.41(2) . ?
C04N C07C 1.45(2) . ?
C04O H04O 0.9500 . ?
C04Q H04Q 0.9500 . ?
C04Q C04Z 1.33(2) . ?
C04R C05X 1.66(2) . ?
C04R C06L 1.42(2) . ?
C04R C06T 1.45(2) . ?
O04S C0BG 1.22(4) . ?
C04U H04U 0.9500 . ?
C04U C05E 1.45(2) . ?
C04V C0AS 1.46(3) . ?
C04W H04W 0.9500 . ?
C04W C07E 1.45(3) . ?
C04Z H04Z 0.9500 . ?
C050 H050 0.9500 . ?
C050 C05M 1.38(2) . ?
C051 H051 0.9500 . ?
C051 C06T 1.35(2) . ?
C052 H052 0.9500 . ?
C052 C055 1.46(2) . ?
C053 C05H 1.39(3) . ?
C053 C08H 1.48(3) . ?
C053 C0A1 1.55(3) . ?
C054 C080 1.38(3) . ?
C054 C094 1.48(3) . ?
C054 C09G 1.44(3) . ?
C055 H055 0.9500 . ?
C055 C061 1.31(2) . ?
C057 C07J 1.52(3) . ?
C057 C08G 1.35(3) . ?
C059 C09R 1.33(2) . ?
C05A C05Q 1.48(2) . ?
C05C C092 1.47(2) . ?
C05D C067 1.36(2) . ?
C05D C077 1.36(2) . ?
C05E H05E 0.9500 . ?
C05F H05F 0.9500 . ?
C05F C071 1.36(2) . ?
C05F C092 1.42(2) . ?
C05H H05H 0.9500 . ?
C05H C06Z 1.46(3) . ?
C05I H05I 0.9500 . ?
C05I C06L 1.46(2) . ?
C05K H05K 0.9500 . ?
C05K C05Q 1.34(2) . ?
C05L C07I 1.36(3) . ?
C05L C08N 1.47(3) . ?
C05L C09M 1.41(3) . ?
C05M H05M 0.9500 . ?
C05M C06I 1.40(2) . ?
C05N C068 1.42(3) . ?
C05N C08S 1.30(3) . ?
C05N C0B4 1.28(3) . ?
C05O C082 1.51(3) . ?
C05Q H05Q 0.9500 . ?
C05R H05R 0.9500 . ?
C05R C06I 1.33(2) . ?
C05T H05T 0.9500 . ?
C05T C074 1.4200 . ?
C05T C072 1.4200 . ?
C074 H074 0.9500 . ?
C074 C05P 1.4200 . ?
C05P H05P 0.9500 . ?
C05P C06Q 1.4200 . ?
C06Q H06Q 0.9500 . ?
C06Q C072 1.4200 . ?
C072 H072 0.9500 . ?
C05U C08A 1.37(2) . ?
C05V H05V 0.9500 . ?
C05W C063 1.35(3) . ?
C05W C076 1.41(3) . ?
C05W C085 1.52(3) . ?
C05Y C07Q 1.36(3) . ?
C05Y C09T 1.31(3) . ?
C05Z H05Z 0.9500 . ?
C061 H061 0.9500 . ?
C063 H063 0.9500 . ?
C063 C0AL 1.42(3) . ?
C065 H065 0.9500 . ?
C065 C069 1.36(2) . ?
C066 C06O 1.30(2) . ?
C066 C07C 1.54(2) . ?
C066 C09A 1.49(3) . ?
C067 H067 0.9500 . ?
C067 C06P 1.44(2) . ?
C069 H069 0.9500 . ?
C06B H06B 0.9500 . ?
C06B C092 1.40(2) . ?
C06D C06J 1.43(3) . ?
C06F C09N 1.4200 . ?
C06F C0AF 1.4200 . ?
C06F C0CB 1.54(3) . ?
C09N H09N 0.9500 . ?
C09N C07N 1.4200 . ?
C07N H07N 0.9500 . ?
C07N C0B1 1.4200 . ?
C0B1 H0B1 0.9500 . ?
C0B1 C0AF 1.4200 . ?
C0AF H0AF 0.9500 . ?
C06G C0AM 1.43(2) . ?
C06I H06I 0.9500 . ?
C06J C06K 1.25(3) . ?
C06J C0BE 1.45(3) . ?
C06K H06K 0.9500 . ?
C06K C07Q 1.49(2) . ?
C06L H06L 0.9500 . ?
C06M C08R 1.35(3) . ?
C06M C08W 1.25(3) . ?
C06N H06N 0.9500 . ?
C06N C076 1.39(3) . ?
C06N C0AL 1.33(3) . ?
C06O H06O 0.9500 . ?
C06O C080 1.42(3) . ?
C06P H06P 0.9500 . ?
C06P C0AM 1.46(2) . ?
C06S H06S 0.9500 . ?
C06S C08G 1.35(2) . ?
C06T H06T 0.9500 . ?
C06X H06X 0.9500 . ?
C06X C07H 1.60(3) . ?
C06X C08L 1.61(3) . ?
C06Y H06Y 0.9500 . ?
C06Y C07B 1.38(2) . ?
C06Z H06Z 0.9500 . ?
C06Z C09V 1.31(3) . ?
C070 C07K 1.42(3) . ?
C071 H071 0.9500 . ?
C073 H073 0.9500 . ?
C073 C0BL 1.32(2) . ?
C075 H075 0.9500 . ?
C075 C07O 1.37(2) . ?
C076 H076 0.9500 . ?
C077 H077 0.9500 . ?
C077 C07S 1.46(2) . ?
C078 H078 0.9500 . ?
C078 C079 1.24(3) . ?
C078 C0B7 1.40(3) . ?
C079 H079 0.9500 . ?
C079 C0DY 1.32(3) . ?
C07B H07F 0.9500 . ?
C07C H07A 0.9900 . ?
C07C H07B 0.9900 . ?
C07D H07I 0.9500 . ?
C07D C08J 1.54(3) . ?
C07D C0AS 1.34(3) . ?
C07E H07E 0.9500 . ?
C07F H07J 0.9500 . ?
C07F C07X 1.44(3) . ?
C07F C08B 1.38(2) . ?
C07G H07G 0.9500 . ?
C07G C07L 1.41(3) . ?
C07G C0B6 1.42(2) . ?
C07H H07H 0.9500 . ?
C07H C0A3 1.41(3) . ?
C07I H07K 0.9500 . ?
C07I C0BH 1.32(3) . ?
C07J H07C 0.9900 . ?
C07J H07D 0.9900 . ?
C07J C0D6 1.52(2) . ?
C07K C08B 1.44(3) . ?
C07K C0AO 1.28(3) . ?
C07L C09I 1.35(3) . ?
C07L C50 1.529(17) . ?
C07O H07O 0.9500 . ?
C07P H07P 0.9500 . ?
C07P C090 1.37(3) . ?
C07P C0AG 1.41(3) . ?
C07Q H07Q 0.9500 . ?
C07R H07R 0.9500 . ?
C07R C082 1.39(3) . ?
C07R C0B4 1.44(3) . ?
C07S H07S 0.9500 . ?
C07S C0AM 1.38(2) . ?
C07T H07T 0.9500 . ?
C07T C07U 1.37(3) . ?
C07T C08R 1.38(3) . ?
C07U C08W 1.27(3) . ?
C07V H07V 0.9500 . ?
C07V C09I 1.41(3) . ?
C07V C0AC 1.34(2) . ?
C07X C089 1.53(3) . ?
C07X C09Y 1.25(3) . ?
C07Z H07Z 0.9500 . ?
C07Z C08O 1.32(3) . ?
C07Z C0AP 1.45(3) . ?
C080 H080 0.9500 . ?
C081 H081 0.9500 . ?
C081 C0AX 1.44(3) . ?
C081 C0BR 1.31(3) . ?
C082 C09P 1.35(2) . ?
C085 H08A 0.9900 . ?
C085 H08B 0.9900 . ?
C085 C08Q 1.52(2) . ?
C086 H086 0.9500 . ?
C086 C09Q 1.58(3) . ?
C086 C0BI 1.38(3) . ?
C08A H08C 0.9500 . ?
C08A C09R 1.30(2) . ?
C08B H08D 0.9500 . ?
C08G H08G 0.9500 . ?
C08H H08H 0.9500 . ?
C08H C09V 1.44(3) . ?
C08I H08I 0.9500 . ?
C08I C08T 1.35(3) . ?
C08I C0BJ 1.42(3) . ?
C08J H08J 0.9500 . ?
C08L H08L 0.9500 . ?
C08L C09J 1.39(3) . ?
C08N C1V 1.58(2) . ?
C08O H08O 0.9500 . ?
C08O C0C1 1.31(3) . ?
C08R H08R 0.9500 . ?
C08S H08S 0.9500 . ?
C08S C09P 1.45(3) . ?
C08T H08T 0.9500 . ?
C08T C0DV 1.33(3) . ?
C08V H08V 0.9500 . ?
C08V C05S 1.4200 . ?
C08V C05G 1.4200 . ?
C05S H05S 0.9500 . ?
C05S C0AB 1.4200 . ?
C0AB H0AC 0.9500 . ?
C0AB C0AK 1.4200 . ?
C0AK H0AK 0.9500 . ?
C0AK C05G 1.4200 . ?
C05G C0BW 1.56(2) . ?
C08W H08W 0.9500 . ?
C08Y H08Y 0.9500 . ?
C08Y C09L 1.33(3) . ?
C08Y C0BD 1.32(3) . ?
C08Z H08Z 0.9500 . ?
C08Z C0AE 1.21(3) . ?
C08Z C0BB 1.53(3) . ?
C090 H090 0.9500 . ?
C090 C09E 1.37(3) . ?
C091 H091 0.9500 . ?
C091 C0B7 1.35(3) . ?
C091 C0DY 1.49(3) . ?
C093 H093 0.9500 . ?
C093 C09M 1.38(3) . ?
C093 C0BH 1.33(3) . ?
C095 C09E 1.29(3) . ?
C095 C0AG 1.39(3) . ?
C095 C0DJ 1.58(4) . ?
C096 H096 0.9500 . ?
C096 C08Q 1.3900 . ?
C096 C0AW 1.3901 . ?
C08Q C0B9 1.3900 . ?
C0B9 H0B9 0.9500 . ?
C0B9 C088 1.3900 . ?
C088 H088 0.9500 . ?
C088 C056 1.3900 . ?
C056 H056 0.9500 . ?
C056 C0AW 1.3900 . ?
C0AW H0AW 0.9500 . ?
C09A H09A 0.9500 . ?
C09A C09G 1.40(3) . ?
N09C C0BG 1.31(4) . ?
N09C C0CL 1.55(4) . ?
N09C C166 1.76(5) . ?
F09D C14 1.04(6) . ?
C09E H09E 0.9500 . ?
C09F H09F 0.9500 . ?
C09F C09O 1.36(3) . ?
C09F C0BD 1.26(3) . ?
C09G H09G 0.9500 . ?
C09H H09B 0.9900 . ?
C09H H09C 0.9900 . ?
C09H C2H 1.577(19) . ?
C09I H09I 0.9500 . ?
C09J H09J 0.9500 . ?
C09J C0A3 1.35(3) . ?
C09K H09K 0.9500 . ?
C09K C0AP 1.35(3) . ?
C09K C0C1 1.39(3) . ?
C09L H09L 0.9500 . ?
C09L C09O 1.58(3) . ?
C09M H09M 0.9500 . ?
C09O H09O 0.9500 . ?
C09P H09P 0.9500 . ?
C09Q H09Q 0.9500 . ?
C09Q C0BP 1.58(3) . ?
C09R H09R 0.9500 . ?
C09T H09T 0.9500 . ?
C09T C0BE 1.49(2) . ?
C09V H09V 0.9500 . ?
C09X H09X 1.0000 . ?
C09X C0B2 1.40(3) . ?
C09X C0C3 1.41(3) . ?
C09Y H09Y 0.9500 . ?
C09Y C0AO 1.48(3) . ?
C09Z H09Z 0.9500 . ?
C09Z C0AZ 1.32(3) . ?
C09Z C0BR 1.23(3) . ?
C0A0 H0A0 0.9500 . ?
C0A0 C0BJ 1.32(3) . ?
C0A0 C0DV 1.38(3) . ?
C0A1 H0AA 0.9900 . ?
C0A1 H0AB 0.9900 . ?
C0A1 C0AC 1.48(3) . ?
C0A3 H0A3 0.9500 . ?
C0A4 H0AD 0.9900 . ?
C0A4 H0AE 0.9900 . ?
C0A4 C1O 1.545(19) . ?
C0A8 H0A8 0.9500 . ?
C0A8 C0AI 1.28(3) . ?
C0A8 C0BB 1.23(3) . ?
C0A9 H0A9 0.9500 . ?
C0A9 C0BI 1.23(3) . ?
C0A9 C0BP 1.41(3) . ?
C0AC C0B6 1.35(3) . ?
C0AE H0AH 0.9500 . ?
C0AE C0AI 1.50(3) . ?
C0AG H0AG 0.9500 . ?
C0AI H0AI 0.9500 . ?
F0AJ C16 1.70(3) . ?
C0AL H0AL 0.9500 . ?
C0AO H0AO 0.9500 . ?
C0AP H0AP 0.9500 . ?
C0AS C0BL 1.41(3) . ?
C0AX H0AX 0.9500 . ?
C0AX C0AZ 1.39(3) . ?
C0AZ H0AZ 0.9500 . ?
F0B0 C16 1.62(4) . ?
C0B2 H0B2 1.0000 . ?
C0B2 C0BU 1.36(3) . ?
C0B4 H0B4 0.9500 . ?
C0B6 H0B6 0.9500 . ?
C0B7 H0B7 0.9500 . ?
C0BB H0BB 0.9500 . ?
C0BD H0BD 0.9500 . ?
C0BE H0BE 0.9500 . ?
C0BF H0BF 1.0000 . ?
C0BF C0BU 1.50(3) . ?
C0BF C0C3 1.43(3) . ?
C0BH H0BH 0.9500 . ?
C0BI H0BI 0.9500 . ?
C0BJ H0BJ 0.9500 . ?
C0BL H0BL 0.9500 . ?
F0BN C14 1.30(5) . ?
C0BP H0BP 0.9500 . ?
C0BR H0BR 0.9500 . ?
C0BU H0BU 1.0000 . ?
C0BW H0BA 0.9900 . ?
C0BW H0BC 0.9900 . ?
C0BW C1H 1.51(2) . ?
C0BX H0BX 0.9500 . ?
C0BX C0B5 1.4200 . ?
C0BX C0B8 1.4200 . ?
C0B5 H0B5 0.9500 . ?
C0B5 C0AY 1.4200 . ?
C0AY H0AY 0.9500 . ?
C0AY C0A5 1.4200 . ?
C0A5 H0A5 0.9500 . ?
C0A5 C0B8 1.4200 . ?
C0B8 H0B8 0.9500 . ?
F0C0 C14 1.28(6) . ?
C0C1 H0C1 0.9500 . ?
C0C3 H0C3 1.0000 . ?
C0C7 H0CA 0.9900 . ?
C0C7 H0CB 0.9900 . ?
C0C7 C9 1.54(3) . ?
C0CB H0CE 0.9900 . ?
C0CB H0CF 0.9900 . ?
C0CB C1A 1.62(3) . ?
C0CD H0CC 0.9900 . ?
C0CD H0CD 0.9900 . ?
C0CD C12 1.53(2) . ?
F0CO C16 1.36(7) . ?
C0D6 C276 1.3900 . ?
C0D6 C196 1.3900 . ?
C276 H276 0.9500 . ?
C276 C57 1.3900 . ?
C57 H57 0.9500 . ?
C57 C097 1.3900 . ?
C097 C0DK 1.3900 . ?
C097 C14 1.551(19) . ?
C0DK H0DK 0.9500 . ?
C0DK C196 1.3900 . ?
C196 H196 0.9500 . ?
C0DJ C25 1.606(18) . ?
C0DV H0DV 0.9500 . ?
C0DY H0DY 0.9500 . ?
F04A C50 1.22(3) . ?
F03P C50 1.51(3) . ?
F064 C50 1.23(3) . ?
F2 C5 1.3498 . ?
F3 C5 1.3519 . ?
F4 C5 1.3573 . ?
C5 C6 1.5029 . ?
C6 C7 1.3905 . ?
C6 C11 1.3971 . ?
C7 H7 0.9500 . ?
C7 C8 1.3913 . ?
C8 H8 0.9500 . ?
C8 C9 1.3936 . ?
C9 C10 1.3956 . ?
C10 H10 0.9500 . ?
C10 C11 1.3910 . ?
C11 H11 0.9500 . ?
F1 C1 1.3483 . ?
F5 C1 1.3521 . ?
F6 C1 1.3522 . ?
C1 C2 1.5101 . ?
C2 C3 1.3937 . ?
C2 C15 1.3929 . ?
C3 H3 0.9500 . ?
C3 C4 1.4002 . ?
C4 H4 0.9500 . ?
C4 C12 1.3907 . ?
C12 C13 1.3938 . ?
C13 H13 0.9500 . ?
C13 C15 1.3979 . ?
C15 H15 0.9500 . ?
F7 C16 1.3455 . ?
F8 C16 1.3538 . ?
F9 C16 1.3526 . ?
C16 C17 1.5038 . ?
C17 C18 1.3969 . ?
C17 C1C 1.3946 . ?
C18 H18 0.9500 . ?
C18 C19 1.3952 . ?
C19 H19 0.9500 . ?
C19 C1A 1.3932 . ?
C1A C1B 1.3940 . ?
C1B H1B 0.9500 . ?
C1B C1C 1.3908 . ?
C1C H1C 0.9500 . ?
F10 C1D 1.3444 . ?
F11 C1D 1.3499 . ?
F12 C1D 1.3547 . ?
C1D C1E 1.5050 . ?
C1D F13 1.41(3) . ?
C1D F14 1.13(4) . ?
C1D F72 1.35(2) . ?
C1E C1F 1.3904 . ?
C1E C1J 1.3945 . ?
C1F H1F 0.9500 . ?
C1F C1G 1.3904 . ?
C1G H1G 0.9500 . ?
C1G C1H 1.3950 . ?
C1H C1I 1.3972 . ?
C1I H1I 0.9500 . ?
C1I C1J 1.3887 . ?
C1J H1J 0.9500 . ?
F15 C1K 1.3507 . ?
F16 C1K 1.3576 . ?
F17 C1K 1.3537 . ?
C1K C1L 1.5025 . ?
C1L C1M 1.3927 . ?
C1L C1Q 1.3980 . ?
C1M H1M 0.9500 . ?
C1M C1N 1.3935 . ?
C1N H1N 0.9500 . ?
C1N C1O 1.3900 . ?
C1O C1P 1.3974 . ?
C1P H1P 0.9500 . ?
C1P C1Q 1.3911 . ?
C1Q H1Q 0.9500 . ?
F18 C1R 1.3519 . ?
F19 C1R 1.3510 . ?
F1A C1R 1.3520 . ?
C1R C1S 1.5020 . ?
C1S C1T 1.3952 . ?
C1S C1X 1.3954 . ?
C1T H1T 0.9500 . ?
C1T C1U 1.3889 . ?
C1U H1U 0.9500 . ?
C1U C1V 1.3894 . ?
C1V C1W 1.3951 . ?
C1W H1W 0.9500 . ?
C1W C1X 1.3900 . ?
C1X H1X 0.9500 . ?
F1B C1Y 1.3501 . ?
F1C C1Y 1.3495 . ?
F1D C1Y 1.3529 . ?
C1Y C1Z 1.5037 . ?
C1Z C22 1.3939 . ?
C1Z C27 1.3961 . ?
C22 H22 0.9500 . ?
C22 C23 1.3926 . ?
C23 H23 0.9500 . ?
C23 C25 1.3944 . ?
C25 C26 1.3991 . ?
C26 H26 0.9500 . ?
C26 C27 1.3889 . ?
C27 H27 0.9500 . ?
F1H C24 1.3485 . ?
F1I C24 1.3514 . ?
F1J C24 1.3549 . ?
C24 C2E 1.5025 . ?
C2E C2F 1.3962 . ?
C2E C2J 1.3958 . ?
C2F H2F 0.9500 . ?
C2F C2G 1.3935 . ?
C2G H2G 0.9500 . ?
C2G C2H 1.3928 . ?
C2H C2I 1.3965 . ?
C2I H2I 0.9500 . ?
C2I C2J 1.3894 . ?
C2J H2J 0.9500 . ?

loop_
_geom_torsion_atom_site_label_1
_geom_torsion_atom_site_label_2
_geom_torsion_atom_site_label_3
_geom_torsion_atom_site_label_4
_geom_torsion
_geom_torsion_site_symmetry_1
_geom_torsion_site_symmetry_2
_geom_torsion_site_symmetry_3
_geom_torsion_site_symmetry_4
_geom_torsion_publ_flag
C076 C06N C0AL C063 -1(2) . . . . ?

loop_
_smtbx_masks_void_nr
_smtbx_masks_void_average_x
_smtbx_masks_void_average_y
_smtbx_masks_void_average_z
_smtbx_masks_void_volume
_smtbx_masks_void_count_electrons
_smtbx_masks_void_content
1 -0.356 -0.801 -0.790 65795.1 14757.1 '368 DMF'
